data_1570462
loop_
_publ_author_name
'Tian, Yi-Qi'
'Dai, Lin-Fang'
'Mu, Wen-Lei'
'Yu, Wei-Dong'
'Yan, Jun'
'Liu, Chao'

_publ_section_title
;
 Atomically accurate site-specific ligand tailoring of highly acid- and
 alkali-resistant Ti(iv)-based metallamacrocycle for enhanced
 CO<sub>2</sub> photoreduction.
;
_journal_issue 48
_journal_name_full 'Chemical science'
_journal_page_first 14280
_journal_page_last 14289
_journal_paper_doi 10.1039/d3sc06046b
_journal_volume 14
_journal_year 2023
_chemical_formula_moiety 'C380 H452 Cl4 O72 Ti16, 30[H2O], 16[H2O], 2[H2O], 2[H2O]'
_chemical_formula_sum 'C380 H552 Cl4 O122 Ti16'
_chemical_formula_weight 7980.38
_space_group_crystal_system monoclinic
_space_group_IT_number 15
_space_group_name_Hall '-C 2yc'
_space_group_name_H-M_alt 'C 1 2/c 1'
_atom_sites_solution_hydrogens mixed
_atom_sites_solution_primary dual
_audit_creation_date 2023-04-14
_audit_creation_method
;
Olex2 1.5
(compiled 2023.03.06 svn.rbb2c1857 for OlexSys, GUI svn.r6748)
;
_audit_update_record
;
2023-08-09 deposited with the CCDC.	2023-11-29 downloaded from the CCDC.
;
_cell_angle_alpha 90
_cell_angle_beta 115.050(3)
_cell_angle_gamma 90
_cell_formula_units_Z 4
_cell_length_a 39.051(3)
_cell_length_b 32.810(3)
_cell_length_c 37.614(3)
_cell_measurement_reflns_used 9699
_cell_measurement_temperature 100.0
_cell_measurement_theta_max 38.886
_cell_measurement_theta_min 3.068
_cell_volume 43660(6)
_computing_cell_refinement 'SAINT V8.40B (?, 2016)'
_computing_data_collection 'Bruker APEX3 Bruker-AXS, Madison WI'
_computing_data_reduction 'SAINT V8.40B (?, 2016)'
_computing_molecular_graphics 'Olex2 1.5 (Dolomanov et al., 2009)'
_computing_publication_material 'Olex2 1.5 (Dolomanov et al., 2009)'
_computing_structure_refinement 'SHELXL 2018/3 (Sheldrick, 2015)'
_computing_structure_solution 'SHELXT 2014/5 (Sheldrick, 2014)'
_diffrn_ambient_temperature 100.00
_diffrn_detector_area_resol_mean ' 7.39 for PHOTON III'
_diffrn_detector_type 'Bruker Photon III 28'
_diffrn_measured_fraction_theta_full 0.984
_diffrn_measured_fraction_theta_max 0.984
_diffrn_measurement_device 'Bruker D8 Venture'
_diffrn_measurement_device_type 'Bruker D8 with PHOTON III 28detector'
_diffrn_measurement_method 'Profile data from \q/2\q scans'
_diffrn_radiation_type GaK\a
_diffrn_radiation_wavelength 1.34138
_diffrn_reflns_av_R_equivalents 0.1644
_diffrn_reflns_av_unetI/netI 0.1401
_diffrn_reflns_Laue_measured_fraction_full 0.984
_diffrn_reflns_Laue_measured_fraction_max 0.984
_diffrn_reflns_limit_h_max 39
_diffrn_reflns_limit_h_min -29
_diffrn_reflns_limit_k_max 33
_diffrn_reflns_limit_k_min -32
_diffrn_reflns_limit_l_max 37
_diffrn_reflns_limit_l_min -37
_diffrn_reflns_number 146370
_diffrn_reflns_point_group_measured_fraction_full 0.984
_diffrn_reflns_point_group_measured_fraction_max 0.984
_diffrn_reflns_theta_full 42.494
_diffrn_reflns_theta_max 42.494
_diffrn_reflns_theta_min 2.359
_diffrn_source_current 3.57
_diffrn_source_power 0.24972149999999999
_diffrn_source_voltage 69.95
_exptl_absorpt_coefficient_mu 2.162
_exptl_absorpt_correction_T_max 0.7483
_exptl_absorpt_correction_T_min 0.6389
_exptl_absorpt_correction_type multi-scan
_exptl_absorpt_process_details 'SADABS-2016/2 - Bruker AXS, Madison WI for PHOTON III'
_exptl_crystal_colour 'clear reddish red'
_exptl_crystal_colour_lustre clear
_exptl_crystal_colour_modifier reddish
_exptl_crystal_colour_primary red
_exptl_crystal_density_diffrn 1.214
_exptl_crystal_description block
_exptl_crystal_F_000 16912
_exptl_crystal_size_max 0.5
_exptl_crystal_size_mid 0.4
_exptl_crystal_size_min 0.3
_refine_diff_density_max 1.152
_refine_diff_density_min -0.526
_refine_diff_density_rms 0.114
_refine_ls_extinction_method none
_refine_ls_goodness_of_fit_ref 1.118
_refine_ls_hydrogen_treatment constr
_refine_ls_matrix_type full
_refine_ls_number_parameters 2481
_refine_ls_number_reflns 23005
_refine_ls_number_restraints 917
_refine_ls_restrained_S_all 1.114
_refine_ls_R_factor_all 0.1794
_refine_ls_R_factor_gt 0.1329
_refine_ls_shift/su_max 0.001
_refine_ls_shift/su_mean 0.000
_refine_ls_structure_factor_coef Fsqd
_refine_ls_weighting_details 'w=1/[\s^2^(Fo^2^)+(0.2000P)^2^+200.0000P] where P=(Fo^2^+2Fc^2^)/3'
_refine_ls_weighting_scheme calc
_refine_ls_wR_factor_gt 0.3450
_refine_ls_wR_factor_ref 0.3742
_reflns_Friedel_coverage 0.000
_reflns_number_gt 13036
_reflns_number_total 23005
_reflns_threshold_expression 'I > 2\s(I)'
_cod_data_source_file d3sc06046b2.cif
_cod_data_source_block Ti16L4-1-HCla
_cod_depositor_comments 'Adding full bibliography for 1570454--1570469.cif.'
_cod_original_cell_volume 43661(6)
_cod_database_code 1570462
_shelx_shelxl_version_number 2018/3
_shelx_space_group_comment
;
The symmetry employed for this shelxl refinement is uniquely defined
by the following loop, which should always be used as a source of
symmetry information in preference to the above space-group names.
They are only intended as comments.
;
_shelx_estimated_absorpt_t_max 0.563
_shelx_estimated_absorpt_t_min 0.411
_olex2_refinement_description
;
1. Fixed Uiso
 At 1.2 times of:
  All C(H) groups, All C(H,H) groups, All C(H,H,H,H) groups
 At 1.5 times of:
  All C(H,H,H) groups
2. Restrained distances
 C81-C66
 1.45 with sigma of 0.01
 O2-C66
 1.5 with sigma of 0.01
 C95-C96
 2.3 with sigma of 0.01
 C66-C82
 1.45 with sigma of 0.01
 C86-C73
 1.5 with sigma of 0.01
 C91-C97
 2.3 with sigma of 0.01
 C25-C64
 2.3 with sigma of 0.01
 C25-C28
 2.3 with sigma of 0.01
 C42-C43
 1.5 with sigma of 0.01
 C78-C79
 1.5 with sigma of 0.01
 C80-C79
 1.5 with sigma of 0.01
 C87-C67
 2.3 with sigma of 0.01
 C74-C41
 2.3 with sigma of 0.01
 C27-C62 \\sim C27-C28
 with sigma of 0.02
 C27-C65 \\sim C27-C25
 with sigma of 0.02
 C27-C63 \\sim C27-C64
 with sigma of 0.02
 C31-C36 \\sim C31-C35
 with sigma of 0.02
 C31-C34 \\sim C31-C33
 with sigma of 0.02
 C31-C32 \\sim C31-C37
 with sigma of 0.02
 C48-C57 \\sim C48-C56
 with sigma of 0.02
 C48-C55 \\sim C48-C60
 with sigma of 0.02
 C48-C59 \\sim C48-C58
 with sigma of 0.02
 C51-C52 \\sim C51-C54
 with sigma of 0.02
 C51-C50 \\sim C51-C53
 with sigma of 0.02
 C51-C38 \\sim C51-C49
 with sigma of 0.02
 C04Z-C75 \\sim C04Z-C41
 with sigma of 0.02
 C04Z-C76 \\sim C04Z-C70
 with sigma of 0.02
 C04Z-C69 \\sim C04Z-C74
 with sigma of 0.02
 C86-C68 \\sim C86-C87
 with sigma of 0.02
 C86-C77 \\sim C86-C88
 with sigma of 0.02
 C86-C73 \\sim C86-C67
 with sigma of 0.02
 C20-C23 \\sim C20-C26
 with sigma of 0.02
 C20-C22 \\sim C20-C19
 with sigma of 0.02
 C20-C102 \\sim C20-C24
 with sigma of 0.02
 C13-C14 \\sim C12-C14
 with sigma of 0.02
 C104-C14 \\sim C103-C14
 with sigma of 0.02
 C11-C14 \\sim C105-C14
 with sigma of 0.02
 C21-C95 \\sim C21-C97
 with sigma of 0.02
 C21-C96 \\sim C21-C91
 with sigma of 0.02
 C21-C93 \\sim C21-C94
 with sigma of 0.02
 C98-C048 \\sim C99-C048
 with sigma of 0.02
 C100-C048 \\sim C84-C048
 with sigma of 0.02
 C048-C90 \\sim C048-C101
 with sigma of 0.02
 C72-C4 \\sim C72-C3
 with sigma of 0.02
 C72-C6 \\sim C72-C5
 with sigma of 0.02
 C72-C2 \\sim C72-C111
 with sigma of 0.02
3. Rigid bond restraints
 O2, C66
 with sigma for 1-2 distances of 0.01 and sigma for 1-3 distances of 0.02
4. Uiso/Uaniso restraints and constraints
C111 \\sim C2 \\sim C3 \\sim C4 \\sim C5 \\sim C6: within 2A with sigma of 0.01
and sigma for terminal atoms of 0.02 within 2A
C98 \\sim C99 \\sim C100 \\sim C84 \\sim C90 \\sim C101: within 2A with sigma
of 0.01 and sigma for terminal atoms of 0.02 within 2A
C81 \\sim C66 \\sim C82 \\sim O2: within 2A with sigma of 0.01 and sigma for
terminal atoms of 0.02 within 2A
C61 \\sim C27 \\sim C29 \\sim C30 \\sim C62 \\sim C63 \\sim C65 \\sim C64 \\sim
C25 \\sim C28: within 2A with sigma of 0.01 and sigma for terminal atoms of
0.02 within 2A
C21 \\sim C95 \\sim C96 \\sim C93: within 2A with sigma of 0.01 and sigma for
terminal atoms of 0.02 within 2A
C31 \\sim C32 \\sim C34 \\sim C36 \\sim C33 \\sim C35 \\sim C37: within 2A with
sigma of 0.01 and sigma for terminal atoms of 0.02 within 2A
C48 \\sim C55 \\sim C57 \\sim C59 \\sim C56 \\sim C58 \\sim C60: within 2A with
sigma of 0.01 and sigma for terminal atoms of 0.02 within 2A
C38 \\sim C49 \\sim C50 \\sim C51 \\sim C52 \\sim C53 \\sim C54: within 2A with
sigma of 0.01 and sigma for terminal atoms of 0.02 within 2A
C74 \\sim C75 \\sim C41 \\sim C76 \\sim C70 \\sim C69: within 2A with sigma of
0.01 and sigma for terminal atoms of 0.02 within 2A
C77 \\sim C88 \\sim C73 \\sim C67 \\sim C68 \\sim C86 \\sim C87: within 2A with
sigma of 0.01 and sigma for terminal atoms of 0.02 within 2A
C78 \\sim C79 \\sim C80: within 2A with sigma of 0.01 and sigma for terminal
atoms of 0.02 within 2A
C19 \\sim C23 \\sim C26 \\sim C20 \\sim C22 \\sim C24 \\sim C102: within 2A
with sigma of 0.01 and sigma for terminal atoms of 0.02 within 2A
C103 \\sim C104 \\sim C105 \\sim C11 \\sim C12 \\sim C13: within 2A with sigma
of 0.01 and sigma for terminal atoms of 0.02 within 2A
C91 \\sim C93 \\sim C94 \\sim C95 \\sim C96 \\sim C97: within 2A with sigma of
0.01 and sigma for terminal atoms of 0.02 within 2A
Uanis(O3) \\sim Ueq, Uanis(O2) \\sim Ueq, Uanis(C13) \\sim Ueq, Uanis(C104)
\\sim Ueq, Uanis(C22) \\sim Ueq, Uanis(C86) \\sim Ueq, Uanis(C68) \\sim Ueq,
Uanis(C80) \\sim Ueq, Uanis(C78) \\sim Ueq, Uanis(C79) \\sim Ueq, Uanis(C109)
\\sim Ueq, Uanis(C71) \\sim Ueq, Uanis(C83) \\sim Ueq, Uanis(C15) \\sim Ueq,
Uanis(C16) \\sim Ueq, Uanis(C17) \\sim Ueq, Uanis(C18) \\sim Ueq, Uanis(C95)
\\sim Ueq, Uanis(C21) \\sim Ueq, Uanis(C96) \\sim Ueq, Uanis(C20) \\sim Ueq,
Uanis(C89) \\sim Ueq, Uanis(C2) \\sim Ueq, Uanis(C4) \\sim Ueq, Uanis(C72)
\\sim Ueq, Uanis(C74) \\sim Ueq, Uanis(C77) \\sim Ueq, Uanis(C67) \\sim Ueq,
Uanis(C81) \\sim Ueq, Uanis(C66) \\sim Ueq, Uanis(C82) \\sim Ueq, Uanis(C42)
\\sim Ueq, Uanis(Cl2) \\sim Ueq, Uanis(C43) \\sim Ueq, Uanis(C92) \\sim Ueq,
Uanis(C98) \\sim Ueq, Uanis(C12) \\sim Ueq, Uanis(C107) \\sim Ueq, Uanis(C106)
\\sim Ueq, Uanis(C107) \\sim Ueq: with sigma of 0.01 and sigma for terminal
atoms of 0.02
Uanis(C111) \\sim Ueq: with sigma of 0.01 and sigma for terminal atoms of 0.02
5. Rigid body (RIGU) restrains
 C62, C63, C65
 with sigma for 1-2 distances of 0.004 and sigma for 1-3 distances of 0.004
 C64, C25, C28
 with sigma for 1-2 distances of 0.004 and sigma for 1-3 distances of 0.004
 Cl3
 with sigma for 1-2 distances of 0.004 and sigma for 1-3 distances of 0.004
 C32, C34, C36
 with sigma for 1-2 distances of 0.004 and sigma for 1-3 distances of 0.004
 C33, C35, C37
 with sigma for 1-2 distances of 0.004 and sigma for 1-3 distances of 0.004
 C55, C57, C59
 with sigma for 1-2 distances of 0.004 and sigma for 1-3 distances of 0.004
 C56, C58, C60
 with sigma for 1-2 distances of 0.004 and sigma for 1-3 distances of 0.004
 C52, C50, C38
 with sigma for 1-2 distances of 0.004 and sigma for 1-3 distances of 0.004
 C54, C53, C49
 with sigma for 1-2 distances of 0.004 and sigma for 1-3 distances of 0.004
 C75, C76, C69
 with sigma for 1-2 distances of 0.004 and sigma for 1-3 distances of 0.004
 C41, C70, C74
 with sigma for 1-2 distances of 0.004 and sigma for 1-3 distances of 0.004
 C68, C77, C73
 with sigma for 1-2 distances of 0.004 and sigma for 1-3 distances of 0.004
 C87, C88, C67
 with sigma for 1-2 distances of 0.004 and sigma for 1-3 distances of 0.004
 C23, C22, C102
 with sigma for 1-2 distances of 0.004 and sigma for 1-3 distances of 0.004
 C26, C19, C24
 with sigma for 1-2 distances of 0.004 and sigma for 1-3 distances of 0.004
 C13, C104, C11
 with sigma for 1-2 distances of 0.004 and sigma for 1-3 distances of 0.004
 C12, C103, C105
 with sigma for 1-2 distances of 0.004 and sigma for 1-3 distances of 0.004
 C95, C96, C93
 with sigma for 1-2 distances of 0.004 and sigma for 1-3 distances of 0.004
 C97, C91, C94
 with sigma for 1-2 distances of 0.004 and sigma for 1-3 distances of 0.004
 C98, C100, C90
 with sigma for 1-2 distances of 0.004 and sigma for 1-3 distances of 0.004
 C99, C84, C101
 with sigma for 1-2 distances of 0.004 and sigma for 1-3 distances of 0.004
6. Others
 Sof(C64)=Sof(H64A)=Sof(H64B)=Sof(H64C)=Sof(C25)=Sof(H25A)=Sof(H25B)=Sof(H25C)=
 Sof(C28)=Sof(H28A)=Sof(H28B)=Sof(H28C)=1-FVAR(1)
 Sof(C62)=Sof(H62A)=Sof(H62B)=Sof(H62C)=Sof(C63)=Sof(H63A)=Sof(H63B)=Sof(H63C)=
 Sof(C65)=Sof(H65A)=Sof(H65B)=Sof(H65C)=FVAR(1)
 Sof(C33)=Sof(H33A)=Sof(H33B)=Sof(H33C)=Sof(C35)=Sof(H35A)=Sof(H35B)=Sof(H35C)=
 Sof(C37)=Sof(H37A)=Sof(H37B)=Sof(H37C)=1-FVAR(2)
 Sof(C32)=Sof(H32A)=Sof(H32B)=Sof(H32C)=Sof(C34)=Sof(H34A)=Sof(H34B)=Sof(H34C)=
 Sof(C36)=Sof(H36A)=Sof(H36B)=Sof(H36C)=FVAR(2)
 Sof(C56)=Sof(H56A)=Sof(H56B)=Sof(H56C)=Sof(C58)=Sof(H58A)=Sof(H58B)=Sof(H58C)=
 Sof(C60)=Sof(H60A)=Sof(H60B)=Sof(H60C)=1-FVAR(3)
 Sof(C55)=Sof(H55A)=Sof(H55B)=Sof(H55C)=Sof(C57)=Sof(H57A)=Sof(H57B)=Sof(H57C)=
 Sof(C59)=Sof(H59A)=Sof(H59B)=Sof(H59C)=FVAR(3)
 Sof(C49)=Sof(H49A)=Sof(H49B)=Sof(H49C)=Sof(C53)=Sof(H53A)=Sof(H53B)=Sof(H53C)=
 Sof(C54)=Sof(H54A)=Sof(H54B)=Sof(H54C)=1-FVAR(4)
 Sof(C52)=Sof(H52A)=Sof(H52B)=Sof(H52C)=Sof(C50)=Sof(H50A)=Sof(H50B)=Sof(H50C)=
 Sof(C38)=Sof(H38A)=Sof(H38B)=Sof(H38C)=FVAR(4)
 Sof(C41)=Sof(H41A)=Sof(H41B)=Sof(H41C)=Sof(C70)=Sof(H70A)=Sof(H70B)=Sof(H70C)=
 Sof(C74)=Sof(H74A)=Sof(H74B)=Sof(H74C)=1-FVAR(5)
 Sof(C75)=Sof(H75A)=Sof(H75B)=Sof(H75C)=Sof(C76)=Sof(H76A)=Sof(H76B)=Sof(H76C)=
 Sof(C69)=Sof(H69A)=Sof(H69B)=Sof(H69C)=FVAR(5)
 Sof(C88)=Sof(H88A)=Sof(H88B)=Sof(H88C)=Sof(C67)=Sof(H67A)=Sof(H67B)=Sof(H67C)=
 Sof(C87)=Sof(H87A)=Sof(H87B)=Sof(H87C)=1-FVAR(6)
 Sof(C68)=Sof(H68A)=Sof(H68B)=Sof(H68C)=Sof(C77)=Sof(H77A)=Sof(H77B)=Sof(H77C)=
 Sof(C73)=Sof(H73A)=Sof(H73B)=Sof(H73C)=FVAR(6)
 Sof(O2)=Sof(C81)=Sof(H81A)=Sof(H81B)=Sof(H81C)=Sof(C82)=Sof(H82A)=Sof(H82B)=
 Sof(H82C)=Sof(C66)=Sof(H66)=1-FVAR(7)
 Sof(C80)=Sof(H80A)=Sof(H80B)=Sof(H80C)=Sof(C79)=Sof(H79)=Sof(C78)=Sof(H78A)=
 Sof(H78B)=Sof(H78C)=Sof(O1)=FVAR(7)
 Sof(C26)=Sof(H26A)=Sof(H26B)=Sof(H26C)=Sof(C24)=Sof(H24A)=Sof(H24B)=Sof(H24C)=
 Sof(C19)=Sof(H19A)=Sof(H19B)=Sof(H19C)=1-FVAR(8)
 Sof(C23)=Sof(H23A)=Sof(H23B)=Sof(H23C)=Sof(C22)=Sof(H22A)=Sof(H22B)=Sof(H22C)=
 Sof(C102)=Sof(H10L)=Sof(H10M)=Sof(H10N)=FVAR(8)
 Sof(C103)=Sof(H10O)=Sof(H10P)=Sof(H10Q)=Sof(C12)=Sof(H12A)=Sof(H12B)=
 Sof(H12C)=Sof(C105)=Sof(H10R)=Sof(H10S)=Sof(H10T)=1-FVAR(9)
 Sof(C13)=Sof(H13A)=Sof(H13B)=Sof(H13C)=Sof(C104)=Sof(H10G)=Sof(H10H)=
 Sof(H10I)=Sof(C11)=Sof(H11A)=Sof(H11B)=Sof(H11C)=FVAR(9)
 Sof(C97)=Sof(H97A)=Sof(H97B)=Sof(H97C)=Sof(C91)=Sof(H91A)=Sof(H91B)=Sof(H91C)=
 Sof(C94)=Sof(H94A)=Sof(H94B)=Sof(H94C)=1-FVAR(10)
 Sof(C95)=Sof(H95A)=Sof(H95B)=Sof(H95C)=Sof(C96)=Sof(H96A)=Sof(H96B)=Sof(H96C)=
 Sof(C93)=Sof(H93A)=Sof(H93B)=Sof(H93C)=FVAR(10)
 Sof(C101)=Sof(H10U)=Sof(H10V)=Sof(H10W)=Sof(C99)=Sof(H99A)=Sof(H99B)=
 Sof(H99C)=Sof(C84)=Sof(H84A)=Sof(H84B)=Sof(H84C)=1-FVAR(11)
 Sof(C98)=Sof(H98A)=Sof(H98B)=Sof(H98C)=Sof(C100)=Sof(H10D)=Sof(H10E)=
 Sof(H10F)=Sof(C90)=Sof(H90A)=Sof(H90B)=Sof(H90C)=FVAR(11)
 Sof(C5)=Sof(H5A)=Sof(H5B)=Sof(H5C)=Sof(C111)=Sof(H11D)=Sof(H11E)=Sof(H11F)=
 Sof(C3)=Sof(H3A)=Sof(H3B)=Sof(H3C)=1-FVAR(12)
 Sof(C4)=Sof(H4A)=Sof(H4B)=Sof(H4C)=Sof(C6)=Sof(H6A)=Sof(H6B)=Sof(H6C)=Sof(C2)=
 Sof(H2A)=Sof(H2B)=Sof(H2C)=FVAR(12)
 Fixed Sof: H1BC(0.75) H1BD(0.75) H1AA(0.25) H1AB(0.25) Cl3(0.75) Cl2(0.25)
7.a Riding coordinates:
 C04P(H04A,H04B,H04D), C71(H71A,H71B,H71C), C04Y(H04E,H04F,H04H), C13(H13A,
 H13B,H13C), C17(H17A,H17B,H17C), C109(H10A,H10B,H10C), C05F(H05A,H05B,H05C),
 C05G(H05D,H05E,H05F), C4(H4A,H4B,H4C), C75(H75A,H75B,H75C), C18(H18A,H18B,
 H18C), C98(H98A,H98B,H98C), C05Q(H05G,H05H,H05I), C76(H76A,H76B,H76C),
 C83(H83A,H83B,H83C), C6(H6A,H6B,H6C), C23(H23A,H23B,H23C), C22(H22A,H22B,H22C),
  C100(H10D,H10E,H10F), C06C(H06A,H06B,H06C), C2(H2A,H2B,H2C), C52(H52A,H52B,
 H52C), C16(H16A,H16B,H16C), C50(H50A,H50B,H50C), C104(H10G,H10H,H10I),
 C69(H69A,H69B,H69C), C11(H11A,H11B,H11C), C044(H04M,H04N,H04O), C050(H05J,H05K,
 H05L), C68(H68A,H68B,H68C), C056(H05M,H05N,H05O), C059(H05P,H05Q,H05R),
 C90(H90A,H90B,H90C), C38(H38A,H38B,H38C), C102(H10L,H10M,H10N), C77(H77A,H77B,
 H77C), C85(H85A,H85B,H85C), C55(H55A,H55B,H55C), C57(H57A,H57B,H57C), C59(H59A,
 H59B,H59C), C62(H62A,H62B,H62C), C63(H63A,H63B,H63C), C65(H65A,H65B,H65C),
 C32(H32A,H32B,H32C), C34(H34A,H34B,H34C), C36(H36A,H36B,H36C), C56(H56A,H56B,
 H56C), C58(H58A,H58B,H58C), C60(H60A,H60B,H60C), C64(H64A,H64B,H64C), C95(H95A,
 H95B,H95C), C96(H96A,H96B,H96C), C93(H93A,H93B,H93C), C25(H25A,H25B,H25C),
 C28(H28A,H28B,H28C), C33(H33A,H33B,H33C), C35(H35A,H35B,H35C), C37(H37A,H37B,
 H37C), C73(H73A,H73B,H73C), C49(H49A,H49B,H49C), C53(H53A,H53B,H53C), C54(H54A,
 H54B,H54C), C80(H80A,H80B,H80C), C78(H78A,H78B,H78C), C41(H41A,H41B,H41C),
 C70(H70A,H70B,H70C), C74(H74A,H74B,H74C), C88(H88A,H88B,H88C), C67(H67A,H67B,
 H67C), C87(H87A,H87B,H87C), C81(H81A,H81B,H81C), C82(H82A,H82B,H82C), C26(H26A,
 H26B,H26C), C24(H24A,H24B,H24C), C19(H19A,H19B,H19C), C103(H10O,H10P,H10Q),
 C12(H12A,H12B,H12C), C105(H10R,H10S,H10T), C97(H97A,H97B,H97C), C91(H91A,H91B,
 H91C), C94(H94A,H94B,H94C), C101(H10U,H10V,H10W), C99(H99A,H99B,H99C),
 C84(H84A,H84B,H84C), C5(H5A,H5B,H5C), C111(H11D,H11E,H11F), C3(H3A,H3B,H3C)
7.b Ternary CH refined with riding coordinates:
 C055(H055), C79(H79), C66(H66)
7.c Secondary CH2 refined with riding coordinates:
 C01I(H01A,H01B), C01S(H01C,H01D), C43(H43A,H43B), C02F(H02A,H02B), C02K(H02D,
 H02E), C03D(H03A,H03B), C03E(H03C,H03D), C03J(H03E,H03F), C03R(H03G,H03H),
 C03S(H03J,H03K), C03Y(H03L,H03M), C1(H1BC,H1BD), C1(H1AA,H1AB), C10(H10J,H10K),
  C028(H02F,H02G), C036(H03N,H03O), C039(H03P,H03Q), C040(H04I,H04K), C047(H04P,
 H04Q)
7.d Aromatic/amide H refined with riding coordinates:
 C7(H7), C01T(H01T), C108(H108), C01Z(H01Z), C02C(H02C), C02M(H02M),
 C02N(H02N), C02O(H02O), C02U(H02U), C02W(H02W), C02X(H02X), C44(H44),
 C03I(H03I), C03X(H03X), C04C(H04C), C04G(H04G), C04J(H04J), C04L(H04L),
 C04S(H04S), C04W(H04W), C107(H107), C46(H46), C61(H61), C024(H024), C025(H025),
  C30(H30), C041(H041), C042(H042), C043(H043), C045(H045), C049(H049),
 C051(H051)
;
_smtbx_masks_void_probe_radius 1.2
_smtbx_masks_void_truncation_radius 1.2
_olex2_submission_special_instructions 'No special instructions were received'

loop_
_space_group_symop_operation_xyz
'x, y, z'
'-x, y, -z+1/2'
'x+1/2, y+1/2, z'
'-x+1/2, y+1/2, -z+1/2'
'-x, -y, -z'
'x, -y, z-1/2'
'-x+1/2, -y+1/2, -z'
'x+1/2, -y+1/2, z-1/2'

loop_
_atom_site_label
_atom_site_type_symbol
_atom_site_fract_x
_atom_site_fract_y
_atom_site_fract_z
_atom_site_U_iso_or_equiv
_atom_site_adp_type
_atom_site_occupancy
_atom_site_site_symmetry_order
_atom_site_calc_flag
_atom_site_refinement_flags_posn
_atom_site_refinement_flags_adp
_atom_site_refinement_flags_occupancy
_atom_site_disorder_assembly
_atom_site_disorder_group
Ti01 Ti 0.35794(5) 0.66476(6) 0.30929(6) 0.0607(6) Uani 1 1 d . . . . .
Ti02 Ti 0.47072(5) 0.53805(6) 0.30534(6) 0.0611(6) Uani 1 1 d . . . . .
Ti03 Ti 0.43512(5) 0.94848(6) 0.26246(6) 0.0589(6) Uani 1 1 d . . . . .
Ti04 Ti 0.40444(5) 0.82067(6) 0.36378(6) 0.0604(6) Uani 1 1 d . . . . .
Ti05 Ti 0.38401(6) 0.86706(7) 0.28453(6) 0.0715(7) Uani 1 1 d . . . . .
Ti06 Ti 0.45573(5) 0.90620(7) 0.34571(6) 0.0697(7) Uani 1 1 d . . . . .
Ti07 Ti 0.43408(6) 0.61555(8) 0.34869(7) 0.0865(8) Uani 1 1 d . . . . .
Ti08 Ti 0.38980(7) 0.58118(8) 0.26689(6) 0.0905(9) Uani 1 1 d . . . . .
Cl1 Cl 0.35051(17) 0.4857(2) 0.35307(19) 0.191(3) Uani 1 1 d . . . A 1
O00A O 0.42129(18) 0.9048(2) 0.2857(2) 0.0608(19) Uani 1 1 d . . . . .
O00B O 0.35743(17) 0.8368(2) 0.31163(19) 0.0569(18) Uani 1 1 d . . . . .
O00C O 0.40021(18) 0.6478(2) 0.3650(2) 0.061(2) Uani 1 1 d . . . . .
O00D O 0.38763(19) 0.6263(2) 0.2980(2) 0.0618(19) Uani 1 1 d . . . . .
O00E O 0.36734(17) 0.7743(3) 0.3651(2) 0.0591(19) Uani 1 1 d . . . . .
O00F O 0.39339(18) 0.7113(3) 0.3078(2) 0.0599(19) Uani 1 1 d . . . . .
O00G O 0.3894(2) 0.8513(2) 0.3929(2) 0.067(2) Uani 1 1 d . . . . .
O00H O 0.48724(19) 0.4985(2) 0.2713(2) 0.064(2) Uani 1 1 d . . . . .
O00I O 0.52686(19) 0.9886(2) 0.2452(2) 0.0591(19) Uani 1 1 d . . . . .
O00J O 0.47080(18) 0.9532(2) 0.3234(2) 0.065(2) Uani 1 1 d . . . . .
O00K O 0.47335(18) 0.9086(2) 0.2553(2) 0.0581(19) Uani 1 1 d . . . . .
O00L O 0.42382(18) 0.8589(2) 0.3396(2) 0.0618(19) Uani 1 1 d . . . . .
O00M O 0.34777(19) 0.7115(2) 0.34192(19) 0.0585(19) Uani 1 1 d . . . . .
O00N O 0.44274(19) 0.5807(2) 0.3124(2) 0.066(2) Uani 1 1 d . . . . .
O00O O 0.4460(2) 0.8023(2) 0.4059(2) 0.068(2) Uani 1 1 d . . . . .
O00P O 0.41694(18) 0.5335(2) 0.2587(2) 0.063(2) Uani 1 1 d . . . . .
O00Q O 0.46030(19) 0.4947(2) 0.3274(2) 0.065(2) Uani 1 1 d . . . . .
O00R O 0.32468(18) 0.6827(2) 0.2612(2) 0.066(2) Uani 1 1 d . . . . .
O00S O 0.41452(19) 0.7740(2) 0.33249(19) 0.0584(19) Uani 1 1 d . . . . .
O00T O 0.3512(2) 0.8564(2) 0.2363(2) 0.080(2) Uani 1 1 d . . . . .
O00U O 0.40380(18) 0.9422(2) 0.2101(2) 0.065(2) Uani 1 1 d . . . . .
O00V O 0.41064(18) 0.9922(3) 0.2682(2) 0.067(2) Uani 1 1 d . . . . .
O00W O 0.48701(18) 0.5783(2) 0.2719(2) 0.060(2) Uani 1 1 d . . . . .
O00X O 0.5185(2) 0.5447(2) 0.3450(2) 0.075(2) Uani 1 1 d . . . . .
O00Y O 0.4074(2) 0.9422(2) 0.3426(2) 0.076(2) Uani 1 1 d . . . . .
O00Z O 0.4990(2) 0.8770(3) 0.3560(2) 0.085(3) Uani 1 1 d . . . . .
O3 O 0.3765(3) 0.5459(3) 0.3082(4) 0.117(3) Uani 1 1 d . U . A 1
O03W O 0.4539(3) 0.6648(3) 0.3218(3) 0.118(3) Uani 1 1 d . . . . .
O010 O 0.3578(2) 0.9155(3) 0.2908(3) 0.085(3) Uani 1 1 d . . . . .
O011 O 0.32281(18) 0.6352(2) 0.3167(2) 0.065(2) Uani 1 1 d . . . . .
O012 O 0.4727(2) 0.9245(3) 0.3949(2) 0.086(3) Uani 1 1 d . . . . .
O014 O 0.4121(2) 0.8200(2) 0.2711(2) 0.077(2) Uani 1 1 d . . . . .
O015 O 0.3821(3) 0.6054(3) 0.2229(3) 0.123(4) Uani 1 1 d . . . . .
O018 O 0.4762(2) 0.6297(4) 0.3855(3) 0.126(4) Uani 1 1 d . . . . .
O031 O 0.4204(3) 0.5702(3) 0.3694(3) 0.111(3) Uani 1 1 d . . . A 1
C42 C 0.3951(4) 0.5479(5) 0.3481(5) 0.092(4) Uani 1 1 d D U . A 1
C8 C 0.3104(3) 0.8007(4) 0.2076(3) 0.065(3) Uani 1 1 d . . . . .
C01B C 0.4983(3) 0.9830(4) 0.3433(3) 0.066(3) Uani 1 1 d . . . . .
C110 C 0.2822(3) 0.7942(4) 0.1361(4) 0.068(3) Uani 1 1 d . . . . .
C01D C 0.3982(3) 0.5105(4) 0.1928(4) 0.067(3) Uani 1 1 d . . . . .
C01E C 0.4308(3) 0.6796(4) 0.4276(3) 0.062(3) Uani 1 1 d . . . . .
C01F C 0.500000 0.9725(5) 0.250000 0.064(5) Uani 1 2 d S T P . .
C01G C 0.3180(3) 0.8320(4) 0.2997(3) 0.063(3) Uani 1 1 d . . . . .
C01H C 0.5446(3) 0.4920(4) 0.3925(3) 0.068(3) Uani 1 1 d . . . . .
C01I C 0.5507(3) 0.6067(4) 0.3996(4) 0.077(4) Uani 1 1 d . . . . .
H01A H 0.575000 0.614515 0.399171 0.093 Uiso 1 1 calc R U . . .
H01B H 0.531047 0.608810 0.372251 0.093 Uiso 1 1 calc R U . . .
C01J C 0.2897(3) 0.6548(4) 0.1973(3) 0.071(3) Uani 1 1 d . . . . .
C01K C 0.5535(3) 0.5635(4) 0.4112(4) 0.072(3) Uani 1 1 d . . . . .
C01L C 0.3913(3) 0.4663(4) 0.2394(3) 0.064(3) Uani 1 1 d . . . . .
C01M C 0.2651(3) 0.6623(4) 0.3147(3) 0.068(3) Uani 1 1 d . . . . .
C7 C 0.2857(3) 0.7803(4) 0.1731(3) 0.065(3) Uani 1 1 d . . . . .
H7 H 0.271623 0.757409 0.174730 0.078 Uiso 1 1 calc R U . . .
C01O C 0.5806(3) 0.5109(5) 0.4605(3) 0.076(4) Uani 1 1 d . . . . .
C01P C 0.4108(3) 1.0346(4) 0.2662(4) 0.071(3) Uani 1 1 d . . . . .
C01Q C 0.3965(3) 1.0519(4) 0.2308(4) 0.071(3) Uani 1 1 d . . . . .
C01R C 0.4258(3) 1.0552(4) 0.3017(4) 0.071(3) Uani 1 1 d . . . . .
C01S C 0.3180(3) 0.7825(3) 0.2473(3) 0.062(3) Uani 1 1 d . . . . .
H01C H 0.345664 0.781772 0.263441 0.075 Uiso 1 1 calc R U . . .
H01D H 0.308681 0.754062 0.243509 0.075 Uiso 1 1 calc R U . . .
C01T C 0.5653(3) 0.4802(5) 0.4311(4) 0.093(4) Uani 1 1 d . . . . .
H01T H 0.569328 0.452201 0.437952 0.112 Uiso 1 1 calc R U . . .
C01U C 0.500000 0.5618(5) 0.250000 0.058(4) Uani 1 2 d S T P . .
C01V C 0.3299(3) 0.8351(4) 0.2039(4) 0.065(3) Uani 1 1 d . . . . .
C01W C 0.3686(3) 0.9539(4) 0.1861(3) 0.068(3) Uani 1 1 d . . . . .
C108 C 0.3039(3) 0.8260(4) 0.1353(3) 0.074(4) Uani 1 1 d . . . . .
H108 H 0.302156 0.834523 0.110464 0.089 Uiso 1 1 calc R U . . .
C01Y C 0.4674(3) 0.8205(4) 0.4414(3) 0.069(3) Uani 1 1 d . . . . .
C01Z C 0.2609(3) 0.7992(4) 0.2583(4) 0.077(4) Uani 1 1 d . . . . .
H01Z H 0.248048 0.780894 0.237285 0.093 Uiso 1 1 calc R U . . .
C43 C 0.3931(6) 0.5082(5) 0.3686(6) 0.149(7) Uani 1 1 d D U . A 1
H43A H 0.402301 0.513896 0.396980 0.179 Uiso 1 1 calc R U . A 1
H43B H 0.410831 0.488490 0.365490 0.179 Uiso 1 1 calc R U . A 1
C02A C 0.3611(3) 0.6034(4) 0.1816(4) 0.075(3) Uani 1 1 d . . . . .
C02B C 0.2905(3) 0.6664(4) 0.2338(4) 0.073(4) Uani 1 1 d . . . . .
C02C C 0.2618(3) 0.8443(4) 0.3075(4) 0.073(3) Uani 1 1 d . . . . .
H02C H 0.249476 0.856914 0.321666 0.088 Uiso 1 1 calc R U . . .
C02D C 0.5044(3) 0.8310(4) 0.4499(4) 0.078(4) Uani 1 1 d . . . . .
C02E C 0.5376(3) 0.5326(4) 0.3815(3) 0.067(3) Uani 1 1 d . . . . .
C02F C 0.4560(3) 0.7026(4) 0.4145(4) 0.074(4) Uani 1 1 d . . . . .
H02A H 0.456797 0.731471 0.422549 0.089 Uiso 1 1 calc R U . . .
H02B H 0.445315 0.701867 0.385473 0.089 Uiso 1 1 calc R U . . .
C02G C 0.3588(3) 0.9954(4) 0.1784(4) 0.082(4) Uani 1 1 d . . . . .
C9 C 0.3287(3) 0.8473(4) 0.1682(3) 0.067(3) Uani 1 1 d . . . . .
C02I C 0.5468(3) 0.8503(4) 0.4156(4) 0.067(3) Uani 1 1 d . . . . .
C02K C 0.2580(3) 0.6871(4) 0.2782(4) 0.080(4) Uani 1 1 d . . . . .
H02D H 0.276656 0.709556 0.286016 0.096 Uiso 1 1 calc R U . . .
H02E H 0.232694 0.699680 0.269425 0.096 Uiso 1 1 calc R U . . .
C02L C 0.3934(3) 0.7425(4) 0.3271(3) 0.056(3) Uani 1 1 d . . . . .
C02M C 0.4331(4) 0.6861(4) 0.4653(4) 0.083(4) Uani 1 1 d . . . . .
H02M H 0.452182 0.703824 0.482499 0.099 Uiso 1 1 calc R U . . .
C02N C 0.3562(3) 0.5810(4) 0.1196(3) 0.074(4) Uani 1 1 d . . . . .
H02N H 0.364929 0.564067 0.104663 0.089 Uiso 1 1 calc R U . . .
C02O C 0.3956(4) 1.0955(5) 0.2309(4) 0.086(4) Uani 1 1 d . . . . .
H02O H 0.385131 1.109580 0.206566 0.104 Uiso 1 1 calc R U . . .
C02P C 0.3432(3) 0.9229(4) 0.1657(4) 0.076(4) Uani 1 1 d . . . . .
C02Q C 0.4094(4) 1.1179(4) 0.2651(5) 0.082(4) Uani 1 1 d . . . . .
C02R C 0.5351(3) 0.8777(4) 0.3847(4) 0.076(4) Uani 1 1 d . . . . .
C02S C 0.500000 0.9244(5) 0.250000 0.065(5) Uani 1 2 d S T P . .
C02T C 0.4623(4) 0.4526(4) 0.3266(3) 0.075(3) Uani 1 1 d . . . . .
C02U C 0.4241(4) 1.0965(5) 0.2991(4) 0.079(4) Uani 1 1 d . . . . .
H02U H 0.433977 1.111541 0.322886 0.095 Uiso 1 1 calc R U . . .
C02V C 0.3674(3) 0.7429(4) 0.3460(3) 0.061(3) Uani 1 1 d . . . . .
C02W C 0.5739(3) 0.5515(4) 0.4499(4) 0.072(3) Uani 1 1 d . . . . .
H02W H 0.583554 0.571739 0.469657 0.086 Uiso 1 1 calc R U . . .
C02X C 0.2557(3) 0.6373(4) 0.1711(4) 0.091(4) Uani 1 1 d . . . . .
H02X H 0.254323 0.627241 0.146871 0.109 Uiso 1 1 calc R U . . .
C02Y C 0.4528(3) 0.8242(5) 0.4685(4) 0.090(4) Uani 1 1 d . . . . .
C02Z C 0.2410(3) 0.8175(4) 0.2761(4) 0.079(4) Uani 1 1 d . . . . .
C44 C 0.5258(4) 0.7033(4) 0.4631(4) 0.088(4) Uani 1 1 d . . . . .
H44 H 0.520844 0.725621 0.476339 0.105 Uiso 1 1 calc R U . . .
C03B C 0.5351(3) 0.9743(4) 0.3535(3) 0.072(3) Uani 1 1 d . . . . .
C03C C 0.4306(4) 0.4321(4) 0.3065(4) 0.083(4) Uani 1 1 d . . . . .
C03D C 0.3475(3) 0.6032(4) 0.3923(4) 0.077(4) Uani 1 1 d . . . . .
H03A H 0.345756 0.581765 0.409928 0.093 Uiso 1 1 calc R U . . .
H03B H 0.354981 0.589905 0.372962 0.093 Uiso 1 1 calc R U . . .
C03E C 0.3223(3) 0.6636(4) 0.1869(3) 0.070(3) Uani 1 1 d . . . . .
H03C H 0.344776 0.669038 0.211718 0.084 Uiso 1 1 calc R U . . .
H03D H 0.316369 0.689193 0.171511 0.084 Uiso 1 1 calc R U . . .
C03F C 0.3080(4) 0.6233(4) 0.3701(4) 0.080(4) Uani 1 1 d . . . . .
C03G C 0.6116(3) 0.8780(5) 0.4402(4) 0.088(4) Uani 1 1 d . . . . .
C03H C 0.2553(4) 0.7749(4) 0.0969(4) 0.089(4) Uani 1 1 d . . . . .
C03I C 0.3077(4) 0.8653(5) 0.4126(4) 0.098(5) Uani 1 1 d . . . . .
H03I H 0.283478 0.877673 0.400814 0.117 Uiso 1 1 calc R U . . .
C03J C 0.4083(3) 0.5509(4) 0.1815(3) 0.069(3) Uani 1 1 d . . . . .
H03E H 0.420511 0.546324 0.163537 0.083 Uiso 1 1 calc R U . . .
H03F H 0.426956 0.564444 0.205340 0.083 Uiso 1 1 calc R U . . .
C03K C 0.2499(4) 0.6477(4) 0.3696(5) 0.085(4) Uani 1 1 d . . . . .
C03M C 0.3778(4) 0.6332(4) 0.4161(4) 0.079(4) Uani 1 1 d . . . . .
C03N C 0.5616(4) 0.9044(4) 0.3812(4) 0.079(4) Uani 1 1 d . . . . .
C03O C 0.1984(3) 0.8101(5) 0.2649(5) 0.099(5) Uani 1 1 d . . . . .
C03P C 0.3721(4) 0.4433(6) 0.1714(5) 0.099(5) Uani 1 1 d . . . . .
C03Q C 0.5535(4) 1.0413(6) 0.3819(4) 0.097(5) Uani 1 1 d . . . . .
C03R C 0.5198(3) 0.8201(4) 0.4202(3) 0.073(3) Uani 1 1 d . . . . .
H03G H 0.532916 0.793483 0.427801 0.088 Uiso 1 1 calc R U . . .
H03H H 0.498205 0.816449 0.394327 0.088 Uiso 1 1 calc R U . . .
C03S C 0.4448(3) 1.0316(4) 0.3407(4) 0.073(3) Uani 1 1 d . . . . .
H03J H 0.444021 1.048440 0.362208 0.088 Uiso 1 1 calc R U . . .
H03K H 0.430393 1.006298 0.339001 0.088 Uiso 1 1 calc R U . . .
C03U C 0.3743(3) 0.9433(5) 0.3165(4) 0.084(4) Uani 1 1 d . . . . .
C03X C 0.5983(3) 0.9038(4) 0.4086(4) 0.077(4) Uani 1 1 d . . . . .
H03X H 0.615654 0.922233 0.405532 0.092 Uiso 1 1 calc R U . . .
C03Y C 0.5484(3) 0.9342(5) 0.3456(4) 0.086(4) Uani 1 1 d . . . . .
H03L H 0.569664 0.938850 0.338289 0.104 Uiso 1 1 calc R U . . .
H03M H 0.527648 0.921249 0.322925 0.104 Uiso 1 1 calc R U . . .
C45 C 0.5625(4) 0.6889(5) 0.4758(4) 0.110(5) Uani 1 1 d . . . . .
C04C C 0.5156(4) 1.0502(4) 0.3706(4) 0.089(4) Uani 1 1 d . . . . .
H04C H 0.508803 1.076298 0.376447 0.107 Uiso 1 1 calc R U . . .
C04D C 0.3789(3) 0.8297(4) 0.4480(4) 0.081(4) Uani 1 1 d . . . . .
C04E C 0.2233(3) 0.6338(5) 0.1785(4) 0.100(5) Uani 1 1 d . . . . .
C04G C 0.3064(3) 0.9334(4) 0.1405(4) 0.098(5) Uani 1 1 d . . . . .
H04G H 0.288811 0.912299 0.127793 0.118 Uiso 1 1 calc R U . . .
C04H C 0.4083(5) 0.6675(5) 0.4789(4) 0.097(4) Uani 1 1 d . . . . .
C04J C 0.3824(4) 0.6404(4) 0.4547(4) 0.090(4) Uani 1 1 d . . . . .
H04J H 0.366955 0.625838 0.464213 0.108 Uiso 1 1 calc R U . . .
C04K C 0.6053(3) 0.4964(5) 0.5028(4) 0.093(4) Uani 1 1 d . . . . .
C04L C 0.5852(4) 0.8510(5) 0.4430(4) 0.097(4) Uani 1 1 d . . . . .
H04L H 0.593346 0.832382 0.464351 0.116 Uiso 1 1 calc R U . . .
C51 C 0.4076(5) 1.1653(5) 0.2637(5) 0.117(5) Uani 1 1 d D U . . .
C20 C 0.6513(4) 0.8759(5) 0.4704(4) 0.098(4) Uani 1 1 d D U . . .
C04P C 0.6202(4) 0.5325(5) 0.5311(4) 0.105(5) Uani 1 1 d . . . . .
H04A H 0.635741 0.550889 0.523478 0.157 Uiso 1 1 d R U . . .
H04B H 0.598691 0.547569 0.531448 0.157 Uiso 1 1 d R U . . .
H04D H 0.635521 0.521519 0.557358 0.157 Uiso 1 1 d R U . . .
C89 C 0.5114(4) 0.8589(5) 0.5108(5) 0.105(5) Uani 1 1 d . U . . .
C71 C 0.2311(4) 0.8059(5) 0.0679(4) 0.126(6) Uani 1 1 d . U . . .
H71A H 0.216057 0.819310 0.079838 0.188 Uiso 1 1 d R U . . .
H71B H 0.246817 0.826210 0.062758 0.188 Uiso 1 1 d R U . . .
H71C H 0.214137 0.793010 0.043198 0.188 Uiso 1 1 d R U . . .
C04S C 0.3547(4) 0.8291(5) 0.4667(4) 0.102(5) Uani 1 1 d . . . . .
H04S H 0.362759 0.816162 0.491504 0.122 Uiso 1 1 calc R U . . .
C04T C 0.5369(4) 0.8873(6) 0.5499(5) 0.112(5) Uani 1 1 d . . . . .
C72 C 0.3058(4) 0.6058(5) 0.0549(4) 0.094(4) Uani 1 1 d D U . . .
C1 C 0.3508(4) 0.9800(5) 0.3165(4) 0.107(5) Uani 1 1 d . . . . .
H1BC H 0.323851 0.972074 0.305449 0.128 Uiso 0.75 1 calc R U P B 2
H1BD H 0.353783 1.001443 0.299559 0.128 Uiso 0.75 1 calc R U P B 2
H1AA H 0.366552 1.004707 0.320486 0.128 Uiso 0.25 1 calc R U P C 1
H1AB H 0.344475 0.977671 0.339296 0.128 Uiso 0.25 1 calc R U P C 1
C04W C 0.5257(4) 0.8506(5) 0.4838(4) 0.111(6) Uani 1 1 d . . . . .
H04W H 0.550682 0.858731 0.489027 0.134 Uiso 1 1 calc R U . . .
C107 C 0.4746(5) 0.8430(5) 0.5047(5) 0.114(5) Uani 1 1 d . U . . .
H107 H 0.465570 0.845339 0.524434 0.136 Uiso 1 1 calc R U . . .
C04Y C 0.5843(4) 0.4672(5) 0.5166(4) 0.098(4) Uani 1 1 d . . . . .
H04E H 0.561407 0.480726 0.515415 0.147 Uiso 1 1 d R U . . .
H04F H 0.577167 0.442966 0.499835 0.147 Uiso 1 1 d R U . . .
H04H H 0.600197 0.459166 0.543745 0.147 Uiso 1 1 d R U . . .
C04Z C 0.2926(4) 0.8452(7) 0.4700(5) 0.133(7) Uani 1 1 d D . . . .
C46 C 0.5692(4) 0.6557(5) 0.4555(4) 0.094(4) Uani 1 1 d . . . . .
H46 H 0.594302 0.645634 0.465124 0.112 Uiso 1 1 calc R U . . .
C13 C 0.6229(6) 1.0550(9) 0.4187(9) 0.112(8) Uani 0.629(18) 1 d D U P D 1
H13A H 0.642506 1.075082 0.432993 0.167 Uiso 0.629(18) 1 d R U P D 1
H13B H 0.624406 1.032282 0.436263 0.167 Uiso 0.629(18) 1 d R U P D 1
H13C H 0.626796 1.044712 0.396243 0.167 Uiso 0.629(18) 1 d R U P D 1
C92 C 0.2944(4) 0.9734(5) 0.1330(5) 0.108(5) Uani 1 1 d . U . . .
C17 C 0.2387(5) 1.0142(6) 0.1245(7) 0.159(7) Uani 1 1 d . U . . .
H17A H 0.237764 1.001085 0.147525 0.239 Uiso 1 1 d R U . . .
H17B H 0.254834 1.038435 0.132895 0.239 Uiso 1 1 d R U . . .
H17C H 0.213064 1.022335 0.106215 0.239 Uiso 1 1 d R U . . .
C15 C 0.2551(6) 0.9854(7) 0.1033(7) 0.148(7) Uani 1 1 d . U . . .
C109 C 0.2296(5) 0.7423(5) 0.1043(5) 0.135(6) Uani 1 1 d . U . . .
H10A H 0.245733 0.720750 0.121136 0.203 Uiso 1 1 d R U . . .
H10B H 0.214943 0.754780 0.117126 0.203 Uiso 1 1 d R U . . .
H10C H 0.212363 0.730680 0.079076 0.203 Uiso 1 1 d R U . . .
C05F C 0.5188(6) 0.9638(6) 0.4494(6) 0.164(8) Uani 1 1 d . . . . .
H05A H 0.522308 0.981665 0.471525 0.245 Uiso 1 1 d R U . . .
H05B H 0.530968 0.937475 0.459305 0.245 Uiso 1 1 d R U . . .
H05C H 0.530088 0.976385 0.433285 0.245 Uiso 1 1 d R U . . .
C05G C 0.5142(5) 0.9266(6) 0.5485(5) 0.137(7) Uani 1 1 d . . . . .
H05D H 0.509113 0.941765 0.524396 0.206 Uiso 1 1 d R U . . .
H05E H 0.490243 0.919175 0.549356 0.206 Uiso 1 1 d R U . . .
H05F H 0.529083 0.943545 0.571325 0.206 Uiso 1 1 d R U . . .
C4 C 0.3339(6) 0.6127(9) 0.0384(6) 0.119(7) Uani 0.759(16) 1 d D U P E 1
H4A H 0.332424 0.590360 0.020529 0.179 Uiso 0.759(16) 1 d R U P E 1
H4B H 0.359404 0.613700 0.059809 0.179 Uiso 0.759(16) 1 d R U P E 1
H4C H 0.328444 0.638570 0.024029 0.179 Uiso 0.759(16) 1 d R U P E 1
C75 C 0.2838(7) 0.8877(6) 0.4777(7) 0.118(7) Uani 0.756(15) 1 d D U P F 1
H75A H 0.271917 0.902552 0.452848 0.178 Uiso 0.756(15) 1 d R U P F 1
H75B H 0.266477 0.886742 0.490368 0.178 Uiso 0.756(15) 1 d R U P F 1
H75C H 0.307207 0.903112 0.494958 0.178 Uiso 0.756(15) 1 d R U P F 1
C18 C 0.5371(6) 0.8596(7) 0.5793(7) 0.173(8) Uani 1 1 d . U . . .
H18A H 0.511200 0.854568 0.576158 0.259 Uiso 1 1 d R U . . .
H18B H 0.548971 0.833608 0.578088 0.259 Uiso 1 1 d R U . . .
H18C H 0.551651 0.872588 0.604698 0.259 Uiso 1 1 d R U . . .
C98 C 0.2385(6) 0.6328(7) 0.4308(6) 0.120(7) Uani 0.75(2) 1 d D U P G 1
H98A H 0.217397 0.623873 0.436456 0.180 Uiso 0.75(2) 1 d R U P G 1
H98B H 0.254107 0.652293 0.450936 0.180 Uiso 0.75(2) 1 d R U P G 1
H98C H 0.253937 0.609183 0.430956 0.180 Uiso 0.75(2) 1 d R U P G 1
C86 C 0.4177(6) 0.6705(6) 0.5229(6) 0.135(5) Uani 1 1 d D U . . .
C05Q C 0.5718(6) 0.8984(6) 0.5519(6) 0.163(8) Uani 1 1 d . . . . .
H05G H 0.586211 0.873541 0.553367 0.245 Uiso 1 1 d R U . . .
H05H H 0.568621 0.913911 0.528487 0.245 Uiso 1 1 d R U . . .
H05I H 0.585381 0.915061 0.575347 0.245 Uiso 1 1 d R U . . .
C76 C 0.2554(6) 0.8183(8) 0.4403(7) 0.138(7) Uani 0.756(15) 1 d D U P F 1
H76A H 0.237505 0.815810 0.452232 0.207 Uiso 0.756(15) 1 d R U P F 1
H76B H 0.242945 0.831580 0.414672 0.207 Uiso 0.756(15) 1 d R U P F 1
H76C H 0.264075 0.791150 0.436972 0.207 Uiso 0.756(15) 1 d R U P F 1
C83 C 0.2293(5) 0.9491(6) 0.0900(6) 0.173(8) Uani 1 1 d . U . . .
H83A H 0.239278 0.930219 0.076496 0.260 Uiso 1 1 d R U . . .
H83B H 0.227838 0.935319 0.112365 0.260 Uiso 1 1 d R U . . .
H83C H 0.204078 0.958279 0.071776 0.260 Uiso 1 1 d R U . . .
C6 C 0.2774(5) 0.6406(7) 0.0380(5) 0.106(7) Uani 0.759(16) 1 d D U P E 1
H6A H 0.288369 0.665886 0.052146 0.159 Uiso 0.759(16) 1 d R U P E 1
H6B H 0.254279 0.634116 0.040936 0.159 Uiso 0.759(16) 1 d R U P E 1
H6C H 0.271479 0.644116 0.010126 0.159 Uiso 0.759(16) 1 d R U P E 1
C23 C 0.6679(5) 0.8368(7) 0.4653(6) 0.095(6) Uani 0.629(13) 1 d D U P H 1
H23A H 0.653039 0.813903 0.467849 0.142 Uiso 0.629(13) 1 d R U P H 1
H23B H 0.667409 0.836483 0.438979 0.142 Uiso 0.629(13) 1 d R U P H 1
H23C H 0.694129 0.834263 0.484989 0.142 Uiso 0.629(13) 1 d R U P H 1
C22 C 0.6554(6) 0.8822(9) 0.5089(6) 0.096(6) Uani 0.629(13) 1 d D U P H 1
H22A H 0.646320 0.909760 0.510252 0.143 Uiso 0.629(13) 1 d R U P H 1
H22B H 0.640910 0.862320 0.516332 0.143 Uiso 0.629(13) 1 d R U P H 1
H22C H 0.682260 0.880150 0.526982 0.143 Uiso 0.629(13) 1 d R U P H 1
C47 C 0.5420(3) 0.6369(4) 0.4229(4) 0.077(4) Uani 1 1 d . . . . .
C100 C 0.2167(8) 0.6966(6) 0.3934(8) 0.124(7) Uani 0.75(2) 1 d D U P G 1
H10D H 0.199362 0.707309 0.367718 0.186 Uiso 0.75(2) 1 d R U P G 1
H10E H 0.240842 0.711089 0.402598 0.186 Uiso 0.75(2) 1 d R U P G 1
H10F H 0.205652 0.700469 0.412198 0.186 Uiso 0.75(2) 1 d R U P G 1
C06C C 0.4483(6) 0.9386(7) 0.4402(7) 0.171(9) Uani 1 1 d . . . . .
H06A H 0.423011 0.933793 0.419280 0.257 Uiso 1 1 d R U . . .
H06B H 0.459321 0.912653 0.452660 0.257 Uiso 1 1 d R U . . .
H06C H 0.446411 0.957043 0.459790 0.257 Uiso 1 1 d R U . . .
C2 C 0.2876(7) 0.5633(7) 0.0433(7) 0.135(8) Uani 0.759(16) 1 d D U P E 1
H2A H 0.269929 0.563926 0.015495 0.202 Uiso 0.759(16) 1 d R U P E 1
H2B H 0.273959 0.556256 0.059115 0.202 Uiso 0.759(16) 1 d R U P E 1
H2C H 0.307229 0.542826 0.047405 0.202 Uiso 0.759(16) 1 d R U P E 1
C52 C 0.4237(10) 1.1854(8) 0.3030(7) 0.122(7) Uani 0.581(17) 1 d D U P I 1
H52A H 0.410120 1.176568 0.318420 0.183 Uiso 0.581(17) 1 d R U P I 1
H52B H 0.450370 1.177648 0.316710 0.183 Uiso 0.581(17) 1 d R U P I 1
H52C H 0.421710 1.215028 0.299720 0.183 Uiso 0.581(17) 1 d R U P I 1
C16 C 0.2575(6) 1.0111(7) 0.0681(7) 0.189(9) Uani 1 1 d . U . . .
H16A H 0.273631 1.035126 0.078197 0.284 Uiso 1 1 d R U . . .
H16B H 0.268641 0.992876 0.055247 0.284 Uiso 1 1 d R U . . .
H16C H 0.232311 1.019626 0.049197 0.284 Uiso 1 1 d R U . . .
C50 C 0.3632(8) 1.1744(9) 0.2509(10) 0.137(9) Uani 0.581(17) 1 d D U P I 1
H50A H 0.347046 1.161926 0.225631 0.206 Uiso 0.581(17) 1 d R U P I 1
H50B H 0.355996 1.164086 0.271231 0.206 Uiso 0.581(17) 1 d R U P I 1
H50C H 0.359966 1.204086 0.248921 0.206 Uiso 0.581(17) 1 d R U P I 1
C104 C 0.5766(9) 1.0930(11) 0.4387(9) 0.138(9) Uani 0.629(18) 1 d D U P D 1
H10G H 0.551330 1.105185 0.429083 0.207 Uiso 0.629(18) 1 d R U P D 1
H10H H 0.578550 1.070575 0.456593 0.207 Uiso 0.629(18) 1 d R U P D 1
H10I H 0.595640 1.113725 0.452573 0.207 Uiso 0.629(18) 1 d R U P D 1
C69 C 0.3083(6) 0.8206(7) 0.5076(7) 0.127(7) Uani 0.756(15) 1 d D U P F 1
H69A H 0.331264 0.834458 0.525780 0.190 Uiso 0.756(15) 1 d R U P F 1
H69B H 0.289674 0.820237 0.518750 0.190 Uiso 0.756(15) 1 d R U P F 1
H69C H 0.314434 0.792527 0.503480 0.190 Uiso 0.756(15) 1 d R U P F 1
C11 C 0.5783(8) 1.1084(7) 0.3724(8) 0.122(9) Uani 0.629(18) 1 d D U P D 1
H11A H 0.552299 1.118609 0.362290 0.183 Uiso 0.629(18) 1 d R U P D 1
H11B H 0.595969 1.130979 0.384160 0.183 Uiso 0.629(18) 1 d R U P D 1
H11C H 0.582819 1.096619 0.350800 0.183 Uiso 0.629(18) 1 d R U P D 1
C48 C 0.3537(6) 0.4123(6) 0.1395(6) 0.133(6) Uani 1 1 d D U . . .
C61 C 0.4321(4) 0.3890(4) 0.3069(4) 0.097(4) Uani 1 1 d . U . . .
H61 H 0.409789 0.373787 0.292627 0.117 Uiso 1 1 calc R U . . .
C016 C 0.500000 0.5163(6) 0.250000 0.063(5) Uani 1 2 d S T P . .
C017 C 0.4020(3) 0.5032(4) 0.2303(4) 0.067(3) Uani 1 1 d . . . . .
C020 C 0.2994(3) 0.8061(4) 0.2694(3) 0.067(3) Uani 1 1 d . . . . .
C021 C 0.2596(3) 0.6652(4) 0.2418(3) 0.074(3) Uani 1 1 d . . . . .
C21 C 0.1884(5) 0.6186(6) 0.1458(5) 0.120(5) Uani 1 1 d D U . . .
C022 C 0.2994(3) 0.8525(4) 0.3180(3) 0.070(3) Uani 1 1 d . . . . .
C023 C 0.2975(4) 0.6392(4) 0.3340(4) 0.072(3) Uani 1 1 d . . . . .
C024 C 0.2835(4) 0.6276(4) 0.3883(5) 0.090(4) Uani 1 1 d . . . . .
H024 H 0.290231 0.616502 0.413683 0.108 Uiso 1 1 calc R U . . .
C025 C 0.2418(3) 0.6643(4) 0.3342(4) 0.081(4) Uani 1 1 d . . . . .
H025 H 0.218482 0.678426 0.321627 0.098 Uiso 1 1 calc R U . . .
C026 C 0.4022(3) 0.6532(4) 0.4025(4) 0.067(3) Uani 1 1 d . . . . .
C10 C 0.3560(3) 0.8803(4) 0.1673(4) 0.073(3) Uani 1 1 d . . . . .
H10J H 0.380144 0.877182 0.190995 0.088 Uiso 1 1 calc R U . . .
H10K H 0.361396 0.875441 0.144211 0.088 Uiso 1 1 calc R U . . .
C27 C 0.4654(5) 0.3216(5) 0.3273(5) 0.131(5) Uani 1 1 d D U . . .
C028 C 0.3932(3) 0.4546(4) 0.2808(4) 0.077(4) Uani 1 1 d . . . . .
H02F H 0.391195 0.479686 0.294483 0.093 Uiso 1 1 calc R U . . .
H02G H 0.371469 0.436857 0.277270 0.093 Uiso 1 1 calc R U . . .
C029 C 0.3664(4) 0.8504(4) 0.4126(4) 0.072(3) Uani 1 1 d . . . . .
C29 C 0.4654(5) 0.3692(4) 0.3275(5) 0.106(4) Uani 1 1 d . U . . .
C30 C 0.4974(4) 0.3919(4) 0.3454(4) 0.102(4) Uani 1 1 d . U . . .
H30 H 0.520980 0.378333 0.358222 0.123 Uiso 1 1 calc R U . . .
C030 C 0.3298(4) 0.8664(4) 0.3925(4) 0.078(4) Uani 1 1 d . . . . .
C31 C 0.5947(5) 0.7095(6) 0.5107(5) 0.135(6) Uani 1 1 d D U . . .
C032 C 0.3332(3) 0.6320(4) 0.1643(3) 0.065(3) Uani 1 1 d . . . . .
C033 C 0.3189(4) 0.8469(5) 0.4498(4) 0.105(5) Uani 1 1 d . . . . .
C034 C 0.4967(4) 0.4340(4) 0.3455(4) 0.083(4) Uani 1 1 d . . . . .
C035 C 0.4859(3) 1.0208(4) 0.3502(3) 0.073(3) Uani 1 1 d . . . . .
C036 C 0.5357(3) 0.4567(4) 0.3615(4) 0.085(4) Uani 1 1 d . . . . .
H03N H 0.538570 0.468143 0.338544 0.102 Uiso 1 1 calc R U . . .
H03O H 0.555663 0.435827 0.373143 0.102 Uiso 1 1 calc R U . . .
C037 C 0.3746(3) 0.5794(4) 0.1615(3) 0.063(3) Uani 1 1 d . . . . .
C106 C 0.3258(3) 0.6068(4) 0.1003(3) 0.072(3) Uani 1 1 d . U . . .
C039 C 0.3886(3) 1.0291(4) 0.1935(4) 0.077(4) Uani 1 1 d . . . . .
H03P H 0.412853 1.016905 0.196376 0.093 Uiso 1 1 calc R U . . .
H03Q H 0.381728 1.049692 0.172296 0.093 Uiso 1 1 calc R U . . .
C39 C 0.5042(4) 0.6524(5) 0.4133(4) 0.094(4) Uani 1 1 d . . . . .
C40 C 0.4961(4) 0.6857(4) 0.4313(4) 0.079(4) Uani 1 1 d . . . . .
C040 C 0.4154(4) 0.8047(5) 0.4642(4) 0.093(4) Uani 1 1 d . . . . .
H04I H 0.411073 0.780470 0.447197 0.111 Uiso 1 1 calc R U . . .
H04K H 0.419241 0.794693 0.490470 0.111 Uiso 1 1 calc R U . . .
C041 C 0.5626(4) 1.0042(5) 0.3744(4) 0.094(4) Uani 1 1 d . . . . .
H041 H 0.588586 0.997441 0.383454 0.112 Uiso 1 1 calc R U . . .
C042 C 0.3754(3) 0.4364(5) 0.2090(5) 0.091(4) Uani 1 1 d . . . . .
H042 H 0.366929 0.411172 0.214757 0.110 Uiso 1 1 calc R U . . .
C043 C 0.3149(3) 0.6326(4) 0.1232(4) 0.080(4) Uani 1 1 d . . . . .
H043 H 0.294477 0.651000 0.110548 0.096 Uiso 1 1 calc R U . . .
C044 C 0.1779(3) 0.8507(5) 0.2561(5) 0.123(6) Uani 1 1 d . . . . .
H04M H 0.189534 0.868047 0.279486 0.184 Uiso 1 1 d R U . . .
H04N H 0.180434 0.863827 0.233976 0.184 Uiso 1 1 d R U . . .
H04O H 0.151094 0.846837 0.249856 0.184 Uiso 1 1 d R U . . .
C045 C 0.2265(3) 0.6480(5) 0.2135(4) 0.095(5) Uani 1 1 d . . . . .
H045 H 0.205021 0.646160 0.219213 0.114 Uiso 1 1 calc R U . . .
C047 C 0.3178(4) 0.8840(4) 0.3524(4) 0.082(4) Uani 1 1 d . . . . .
H04P H 0.340190 0.896237 0.350576 0.099 Uiso 1 1 calc R U . . .
H04Q H 0.299454 0.906167 0.348816 0.099 Uiso 1 1 calc R U . . .
C048 C 0.2229(4) 0.6535(5) 0.3899(4) 0.095(4) Uani 1 1 d D . . . .
C049 C 0.3822(4) 0.4805(5) 0.1630(4) 0.086(4) Uani 1 1 d . . . . .
H049 H 0.378564 0.486484 0.136940 0.103 Uiso 1 1 calc R U . . .
C050 C 0.1812(3) 0.7818(5) 0.2303(5) 0.126(6) Uani 1 1 d . . . . .
H05J H 0.183540 0.794293 0.207781 0.189 Uiso 1 1 d R U . . .
H05K H 0.194450 0.755553 0.236311 0.189 Uiso 1 1 d R U . . .
H05L H 0.154450 0.777483 0.224071 0.189 Uiso 1 1 d R U . . .
C051 C 0.3221(4) 1.0045(4) 0.1542(4) 0.111(5) Uani 1 1 d . . . . .
H051 H 0.314365 1.032266 0.151185 0.133 Uiso 1 1 calc R U . . .
C68 C 0.4247(9) 0.7162(8) 0.5371(10) 0.112(7) Uani 0.592(18) 1 d D U P J 1
H68A H 0.400887 0.731402 0.526928 0.168 Uiso 0.592(18) 1 d R U P J 1
H68B H 0.436257 0.717182 0.565858 0.168 Uiso 0.592(18) 1 d R U P J 1
H68C H 0.441907 0.728352 0.527288 0.168 Uiso 0.592(18) 1 d R U P J 1
C055 C 0.4754(5) 0.9548(7) 0.4244(5) 0.126(6) Uani 1 1 d . . . . .
H055 H 0.464041 0.980471 0.409853 0.152 Uiso 1 1 calc R U . . .
C056 C 0.1955(4) 0.7872(6) 0.3001(5) 0.128(6) Uani 1 1 d . . . . .
H05M H 0.208174 0.760638 0.304507 0.192 Uiso 1 1 d R U . . .
H05N H 0.206874 0.803618 0.324007 0.192 Uiso 1 1 d R U . . .
H05O H 0.168574 0.783178 0.293207 0.192 Uiso 1 1 d R U . . .
C14 C 0.5839(6) 1.0743(6) 0.4053(6) 0.137(6) Uani 1 1 d D . . . .
C059 C 0.6413(4) 0.4742(5) 0.5037(5) 0.114(5) Uani 1 1 d . . . . .
H05P H 0.633564 0.450187 0.486598 0.170 Uiso 1 1 d R U . . .
H05Q H 0.655544 0.492767 0.494538 0.170 Uiso 1 1 d R U . . .
H05R H 0.657284 0.465657 0.530648 0.170 Uiso 1 1 d R U . . .
C90 C 0.1868(6) 0.6310(7) 0.3662(10) 0.121(8) Uani 0.75(2) 1 d D U P G 1
H90A H 0.191782 0.601668 0.367413 0.182 Uiso 0.75(2) 1 d R U P G 1
H90B H 0.176692 0.640148 0.338823 0.182 Uiso 0.75(2) 1 d R U P G 1
H90C H 0.168262 0.636658 0.376803 0.182 Uiso 0.75(2) 1 d R U P G 1
C38 C 0.4166(10) 1.1843(11) 0.2333(8) 0.127(8) Uani 0.581(17) 1 d D U P I 1
H38A H 0.442249 1.175928 0.237797 0.191 Uiso 0.581(17) 1 d R U P I 1
H38B H 0.398459 1.173458 0.208047 0.191 Uiso 0.581(17) 1 d R U P I 1
H38C H 0.415099 1.214088 0.232937 0.191 Uiso 0.581(17) 1 d R U P I 1
C102 C 0.6762(6) 0.9115(8) 0.4589(7) 0.100(6) Uani 0.629(13) 1 d D U P H 1
H10L H 0.674788 0.904594 0.433019 0.150 Uiso 0.629(13) 1 d R U P H 1
H10M H 0.665348 0.938634 0.457999 0.150 Uiso 0.629(13) 1 d R U P H 1
H10N H 0.702648 0.911394 0.478219 0.150 Uiso 0.629(13) 1 d R U P H 1
C77 C 0.3959(9) 0.6471(10) 0.5351(10) 0.131(7) Uani 0.592(18) 1 d D U P J 1
H77A H 0.405966 0.644837 0.563751 0.196 Uiso 0.592(18) 1 d R U P J 1
H77B H 0.370566 0.659077 0.524801 0.196 Uiso 0.592(18) 1 d R U P J 1
H77C H 0.394586 0.619946 0.523751 0.196 Uiso 0.592(18) 1 d R U P J 1
C85 C 0.2796(6) 0.7538(7) 0.0779(5) 0.161(8) Uani 1 1 d . . . . .
H85A H 0.295972 0.774156 0.073911 0.241 Uiso 1 1 d R U . . .
H85B H 0.295232 0.732526 0.095721 0.241 Uiso 1 1 d R U . . .
H85C H 0.263152 0.741536 0.052651 0.241 Uiso 1 1 d R U . . .
C55 C 0.3808(8) 0.3785(9) 0.1505(9) 0.143(8) Uani 0.593(18) 1 d D U P K 2
H55A H 0.403529 0.390040 0.149462 0.215 Uiso 0.593(18) 1 d R U P K 2
H55B H 0.387379 0.366190 0.176272 0.215 Uiso 0.593(18) 1 d R U P K 2
H55C H 0.370119 0.357570 0.130092 0.215 Uiso 0.593(18) 1 d R U P K 2
C57 C 0.3499(10) 0.4238(10) 0.1006(6) 0.122(8) Uani 0.593(18) 1 d D U P K 2
H57A H 0.334030 0.448213 0.092595 0.183 Uiso 0.593(18) 1 d R U P K 2
H57B H 0.374770 0.429823 0.101325 0.183 Uiso 0.593(18) 1 d R U P K 2
H57C H 0.337940 0.401773 0.081785 0.183 Uiso 0.593(18) 1 d R U P K 2
C59 C 0.3205(10) 0.3914(11) 0.1423(10) 0.152(9) Uani 0.593(18) 1 d D U P K 2
H59A H 0.330724 0.375664 0.166744 0.228 Uiso 0.593(18) 1 d R U P K 2
H59B H 0.299704 0.408634 0.141634 0.228 Uiso 0.593(18) 1 d R U P K 2
H59C H 0.311014 0.372704 0.119894 0.228 Uiso 0.593(18) 1 d R U P K 2
C62 C 0.4470(9) 0.3081(7) 0.2846(7) 0.147(8) Uani 0.696(15) 1 d D U P L 2
H62A H 0.420748 0.317305 0.275654 0.220 Uiso 0.696(15) 1 d R U P L 2
H62B H 0.457758 0.319745 0.267564 0.220 Uiso 0.696(15) 1 d R U P L 2
H62C H 0.447598 0.278325 0.283424 0.220 Uiso 0.696(15) 1 d R U P L 2
C63 C 0.5062(7) 0.3048(6) 0.3445(8) 0.140(8) Uani 0.696(15) 1 d D U P L 2
H63A H 0.520420 0.315196 0.330310 0.210 Uiso 0.696(15) 1 d R U P L 2
H63B H 0.518810 0.313236 0.372100 0.210 Uiso 0.696(15) 1 d R U P L 2
H63C H 0.505120 0.275006 0.342970 0.210 Uiso 0.696(15) 1 d R U P L 2
C65 C 0.4441(8) 0.3068(7) 0.3481(8) 0.141(7) Uani 0.696(15) 1 d D U P L 2
H65A H 0.456686 0.316940 0.375099 0.212 Uiso 0.696(15) 1 d R U P L 2
H65B H 0.417906 0.316550 0.336139 0.212 Uiso 0.696(15) 1 d R U P L 2
H65C H 0.444276 0.276920 0.348339 0.212 Uiso 0.696(15) 1 d R U P L 2
C32 C 0.5805(8) 0.7472(9) 0.5258(8) 0.157(9) Uani 0.678(18) 1 d D U P M 1
H32A H 0.574875 0.764033 0.502446 0.236 Uiso 0.678(18) 1 d R U P M 1
H32B H 0.558305 0.746303 0.531606 0.236 Uiso 0.678(18) 1 d R U P M 1
H32C H 0.601875 0.759033 0.548186 0.236 Uiso 0.678(18) 1 d R U P M 1
C34 C 0.6211(6) 0.7289(8) 0.4942(7) 0.135(9) Uani 0.678(18) 1 d D U P M 1
H34A H 0.606339 0.746353 0.471757 0.203 Uiso 0.678(18) 1 d R U P M 1
H34B H 0.633319 0.707283 0.485677 0.203 Uiso 0.678(18) 1 d R U P M 1
H34C H 0.640489 0.745253 0.514657 0.203 Uiso 0.678(18) 1 d R U P M 1
C36 C 0.6159(10) 0.6790(10) 0.5412(9) 0.146(10) Uani 0.678(18) 1 d D U P M 1
H36A H 0.599704 0.663975 0.550728 0.220 Uiso 0.678(18) 1 d R U P M 1
H36B H 0.626994 0.659925 0.528968 0.220 Uiso 0.678(18) 1 d R U P M 1
H36C H 0.636054 0.692735 0.563288 0.220 Uiso 0.678(18) 1 d R U P M 1
Cl3 Cl 0.3647(2) 1.0003(3) 0.3657(3) 0.194(4) Uani 0.75 1 d . . P N 2
C56 C 0.3691(13) 0.4072(16) 0.1108(12) 0.121(9) Uani 0.407(18) 1 d D U P K 1
H56A H 0.363954 0.433361 0.096934 0.181 Uiso 0.407(18) 1 d R U P K 1
H56B H 0.396134 0.401051 0.121134 0.181 Uiso 0.407(18) 1 d R U P K 1
H56C H 0.354584 0.385641 0.092694 0.181 Uiso 0.407(18) 1 d R U P K 1
C58 C 0.3151(11) 0.4300(13) 0.1110(12) 0.153(9) Uani 0.407(18) 1 d D U P K 1
H58A H 0.297772 0.436106 0.123051 0.230 Uiso 0.407(18) 1 d R U P K 1
H58B H 0.320132 0.454926 0.099741 0.230 Uiso 0.407(18) 1 d R U P K 1
H58C H 0.303572 0.409626 0.090291 0.230 Uiso 0.407(18) 1 d R U P K 1
C60 C 0.3435(16) 0.3741(12) 0.1526(14) 0.138(9) Uani 0.407(18) 1 d D U P K 1
H60A H 0.366954 0.363342 0.173141 0.207 Uiso 0.407(18) 1 d R U P K 1
H60B H 0.326234 0.381962 0.164171 0.207 Uiso 0.407(18) 1 d R U P K 1
H60C H 0.331564 0.352972 0.132671 0.207 Uiso 0.407(18) 1 d R U P K 1
C64 C 0.4766(17) 0.3075(16) 0.3704(9) 0.139(9) Uani 0.304(15) 1 d D U P L 1
H64A H 0.501295 0.319742 0.386195 0.208 Uiso 0.304(15) 1 d R U P L 1
H64B H 0.458065 0.317632 0.379465 0.208 Uiso 0.304(15) 1 d R U P L 1
H64C H 0.478445 0.277812 0.373085 0.208 Uiso 0.304(15) 1 d R U P L 1
C95 C 0.1787(11) 0.6340(13) 0.1075(9) 0.129(8) Uani 0.46(2) 1 d D U P O 1
H95A H 0.175205 0.663615 0.106221 0.193 Uiso 0.46(2) 1 d R U P O 1
H95B H 0.198635 0.626855 0.099341 0.193 Uiso 0.46(2) 1 d R U P O 1
H95C H 0.155005 0.620775 0.090071 0.193 Uiso 0.46(2) 1 d R U P O 1
C96 C 0.1977(11) 0.5718(9) 0.1371(13) 0.129(9) Uani 0.46(2) 1 d D U P O 1
H96A H 0.219517 0.571057 0.130613 0.194 Uiso 0.46(2) 1 d R U P O 1
H96B H 0.203587 0.556327 0.161303 0.194 Uiso 0.46(2) 1 d R U P O 1
H96C H 0.175777 0.559577 0.115653 0.194 Uiso 0.46(2) 1 d R U P O 1
C93 C 0.1580(11) 0.6135(13) 0.1629(13) 0.101(9) Uani 0.46(2) 1 d D U P O 1
H93A H 0.133307 0.624417 0.145104 0.151 Uiso 0.46(2) 1 d R U P O 1
H93B H 0.166367 0.626627 0.188624 0.151 Uiso 0.46(2) 1 d R U P O 1
H93C H 0.155887 0.584007 0.165814 0.151 Uiso 0.46(2) 1 d R U P O 1
C25 C 0.4298(9) 0.2996(16) 0.3080(14) 0.149(10) Uani 0.304(15) 1 d D U P L 1
H25A H 0.417918 0.306189 0.325573 0.223 Uiso 0.304(15) 1 d R U P L 1
H25B H 0.413148 0.307909 0.281193 0.223 Uiso 0.304(15) 1 d R U P L 1
H25C H 0.435888 0.270109 0.308593 0.223 Uiso 0.304(15) 1 d R U P L 1
C28 C 0.4853(15) 0.3104(16) 0.3018(16) 0.148(10) Uani 0.304(15) 1 d D U P L 1
H28A H 0.462400 0.323040 0.282070 0.222 Uiso 0.304(15) 1 d R U P L 1
H28B H 0.507610 0.324640 0.302520 0.222 Uiso 0.304(15) 1 d R U P L 1
H28C H 0.486280 0.281690 0.294980 0.222 Uiso 0.304(15) 1 d R U P L 1
C33 C 0.6066(17) 0.7543(10) 0.5164(18) 0.146(10) Uani 0.322(18) 1 d D U P M 2
H33A H 0.587398 0.770113 0.495280 0.220 Uiso 0.322(18) 1 d R U P M 2
H33B H 0.631288 0.758403 0.516000 0.220 Uiso 0.322(18) 1 d R U P M 2
H33C H 0.607768 0.763263 0.541740 0.220 Uiso 0.322(18) 1 d R U P M 2
C35 C 0.624(2) 0.677(2) 0.529(2) 0.141(13) Uani 0.322(18) 1 d D U P M 2
H35A H 0.611166 0.655183 0.536634 0.211 Uiso 0.322(18) 1 d R U P M 2
H35B H 0.631046 0.667553 0.508714 0.211 Uiso 0.322(18) 1 d R U P M 2
H35C H 0.646446 0.685733 0.552214 0.211 Uiso 0.322(18) 1 d R U P M 2
C37 C 0.5792(13) 0.7058(19) 0.5430(12) 0.149(10) Uani 0.322(18) 1 d D U P M 2
H37A H 0.556836 0.723132 0.530687 0.224 Uiso 0.322(18) 1 d R U P M 2
H37B H 0.572006 0.679892 0.550937 0.224 Uiso 0.322(18) 1 d R U P M 2
H37C H 0.598016 0.719572 0.566157 0.224 Uiso 0.322(18) 1 d R U P M 2
C73 C 0.4554(7) 0.6490(9) 0.5461(8) 0.141(8) Uani 0.592(18) 1 d D U P J 1
H73A H 0.473482 0.662289 0.538009 0.211 Uiso 0.592(18) 1 d R U P J 1
H73B H 0.464042 0.651999 0.574479 0.211 Uiso 0.592(18) 1 d R U P J 1
H73C H 0.453562 0.620019 0.539299 0.211 Uiso 0.592(18) 1 d R U P J 1
C49 C 0.3981(15) 1.1805(16) 0.2239(9) 0.128(10) Uani 0.419(17) 1 d D U P I 2
H49A H 0.416243 1.172611 0.213418 0.193 Uiso 0.419(17) 1 d R U P I 2
H49B H 0.372823 1.171082 0.206138 0.193 Uiso 0.419(17) 1 d R U P I 2
H49C H 0.397963 1.210292 0.226208 0.193 Uiso 0.419(17) 1 d R U P I 2
C53 C 0.3831(13) 1.1829(12) 0.2854(13) 0.137(9) Uani 0.419(17) 1 d D U P I 2
H53A H 0.358518 1.172054 0.282082 0.206 Uiso 0.419(17) 1 d R U P I 2
H53B H 0.402548 1.174494 0.311002 0.206 Uiso 0.419(17) 1 d R U P I 2
H53C H 0.381828 1.212764 0.284102 0.206 Uiso 0.419(17) 1 d R U P I 2
C54 C 0.4490(8) 1.1782(11) 0.2847(13) 0.126(8) Uani 0.419(17) 1 d D U P I 2
H54A H 0.458539 1.167820 0.311651 0.189 Uiso 0.419(17) 1 d R U P I 2
H54B H 0.463729 1.166290 0.271681 0.189 Uiso 0.419(17) 1 d R U P I 2
H54C H 0.451469 1.207930 0.285261 0.189 Uiso 0.419(17) 1 d R U P I 2
O2 O 0.4627(6) 0.5773(7) 0.4023(6) 0.129(6) Uani 0.522(10) 1 d D U P A 2
C80 C 0.2850(7) 0.5519(8) 0.2528(8) 0.090(8) Uani 0.478(10) 1 d D U P A 2
H80A H 0.280735 0.579561 0.241988 0.135 Uiso 0.478(10) 1 d R U P A 2
H80B H 0.260646 0.538501 0.246178 0.135 Uiso 0.478(10) 1 d R U P A 2
H80C H 0.299056 0.553281 0.281468 0.135 Uiso 0.478(10) 1 d R U P A 2
C79 C 0.3072(9) 0.5334(11) 0.2323(9) 0.126(9) Uani 0.478(10) 1 d D U P A 2
H79 H 0.318598 0.507945 0.247304 0.151 Uiso 0.478(10) 1 calc R U P A 2
C78 C 0.2966(9) 0.5230(11) 0.1897(8) 0.127(10) Uani 0.478(10) 1 d D U P A 2
H78A H 0.272833 0.507535 0.179405 0.191 Uiso 0.478(10) 1 d R U P A 2
H78B H 0.292903 0.548615 0.175215 0.191 Uiso 0.478(10) 1 d R U P A 2
H78C H 0.316253 0.506855 0.186535 0.191 Uiso 0.478(10) 1 d R U P A 2
O1 O 0.3394(3) 0.5613(4) 0.2404(4) 0.050(4) Uani 0.478(10) 1 d . . P A 2
C41 C 0.2551(11) 0.867(2) 0.4485(15) 0.125(10) Uani 0.244(15) 1 d D U P F 2
H41A H 0.245364 0.874040 0.467684 0.188 Uiso 0.244(15) 1 d R U P F 2
H41B H 0.262004 0.891360 0.438414 0.188 Uiso 0.244(15) 1 d R U P F 2
H41C H 0.235684 0.851700 0.426724 0.188 Uiso 0.244(15) 1 d R U P F 2
C70 C 0.280(2) 0.7965(12) 0.458(2) 0.147(11) Uani 0.244(15) 1 d D U P F 2
H70A H 0.274296 0.786042 0.479745 0.220 Uiso 0.244(15) 1 d R U P F 2
H70B H 0.257076 0.795052 0.433625 0.220 Uiso 0.244(15) 1 d R U P F 2
H70C H 0.299936 0.780072 0.456345 0.220 Uiso 0.244(15) 1 d R U P F 2
C74 C 0.3087(14) 0.8732(19) 0.5060(14) 0.115(10) Uani 0.244(15) 1 d D U P F 2
H74A H 0.319093 0.897986 0.499905 0.172 Uiso 0.244(15) 1 d R U P F 2
H74B H 0.290113 0.880466 0.516025 0.172 Uiso 0.244(15) 1 d R U P F 2
H74C H 0.329233 0.857416 0.525975 0.172 Uiso 0.244(15) 1 d R U P F 2
C88 C 0.4179(16) 0.6399(13) 0.5469(13) 0.132(9) Uani 0.408(18) 1 d D U P J 2
H88A H 0.443205 0.638323 0.568508 0.197 Uiso 0.408(18) 1 d R U P J 2
H88B H 0.399265 0.644763 0.557578 0.197 Uiso 0.408(18) 1 d R U P J 2
H88C H 0.412015 0.614253 0.532218 0.197 Uiso 0.408(18) 1 d R U P J 2
C67 C 0.4409(9) 0.7094(10) 0.5394(15) 0.116(9) Uani 0.408(18) 1 d D U P J 2
H67A H 0.427760 0.731551 0.521237 0.174 Uiso 0.408(18) 1 d R U P J 2
H67B H 0.444510 0.716911 0.565987 0.174 Uiso 0.408(18) 1 d R U P J 2
H67C H 0.465550 0.704791 0.539117 0.174 Uiso 0.408(18) 1 d R U P J 2
C87 C 0.3778(8) 0.6936(12) 0.5131(11) 0.135(8) Uani 0.408(18) 1 d D U P J 2
H87A H 0.379214 0.703801 0.538132 0.202 Uiso 0.408(18) 1 d R U P J 2
H87B H 0.376714 0.716611 0.496062 0.202 Uiso 0.408(18) 1 d R U P J 2
H87C H 0.355004 0.676871 0.500312 0.202 Uiso 0.408(18) 1 d R U P J 2
C81 C 0.4782(7) 0.5104(7) 0.4302(8) 0.097(7) Uani 0.522(10) 1 d D U P A .
H81A H 0.451683 0.503916 0.413613 0.145 Uiso 0.522(10) 1 d R U P . .
H81B H 0.492913 0.508506 0.414683 0.145 Uiso 0.522(10) 1 d R U P . .
H81C H 0.488233 0.491156 0.452153 0.145 Uiso 0.522(10) 1 d R U P . .
C82 C 0.4952(7) 0.5769(8) 0.4762(8) 0.110(8) Uani 0.522(10) 1 d D U P A .
H82A H 0.515644 0.594323 0.476499 0.164 Uiso 0.522(10) 1 d R U P . .
H82B H 0.475174 0.593873 0.477729 0.164 Uiso 0.522(10) 1 d R U P . .
H82C H 0.505014 0.558303 0.498699 0.164 Uiso 0.522(10) 1 d R U P . .
C66 C 0.4804(8) 0.5536(7) 0.4402(7) 0.122(7) Uani 0.522(10) 1 d D U P . .
H66 H 0.455315 0.551778 0.441287 0.146 Uiso 0.522(10) 1 calc R U P A 2
Cl2 Cl 0.3077(6) 0.9869(7) 0.2730(8) 0.205(10) Uani 0.25 1 d . U P N 1
C26 C 0.6783(9) 0.8773(15) 0.4523(10) 0.099(8) Uani 0.371(13) 1 d D U P H 2
H26A H 0.674409 0.854744 0.433878 0.149 Uiso 0.371(13) 1 d R U P H 2
H26B H 0.675089 0.903284 0.438318 0.149 Uiso 0.371(13) 1 d R U P H 2
H26C H 0.703849 0.875774 0.473398 0.149 Uiso 0.371(13) 1 d R U P H 2
C24 C 0.6557(9) 0.9213(10) 0.4939(10) 0.095(7) Uani 0.371(13) 1 d D U P H 2
H24A H 0.651495 0.944170 0.475796 0.143 Uiso 0.371(13) 1 d R U P H 2
H24B H 0.637045 0.922220 0.504926 0.143 Uiso 0.371(13) 1 d R U P H 2
H24C H 0.681205 0.923240 0.515246 0.143 Uiso 0.371(13) 1 d R U P H 2
C19 C 0.6590(10) 0.8508(12) 0.5034(9) 0.092(7) Uani 0.371(13) 1 d D U P H 2
H19A H 0.643547 0.860534 0.516471 0.138 Uiso 0.371(13) 1 d R U P H 2
H19B H 0.651596 0.822804 0.494141 0.138 Uiso 0.371(13) 1 d R U P H 2
H19C H 0.685746 0.851244 0.521941 0.138 Uiso 0.371(13) 1 d R U P H 2
C103 C 0.5937(14) 1.0631(15) 0.4488(9) 0.131(10) Uani 0.371(18) 1 d D U P D 2
H10O H 0.613462 1.080933 0.466957 0.196 Uiso 0.371(18) 1 d R U P D 2
H10P H 0.602142 1.034662 0.453717 0.196 Uiso 0.371(18) 1 d R U P D 2
H10Q H 0.570602 1.066312 0.452817 0.196 Uiso 0.371(18) 1 d R U P D 2
C12 C 0.6231(9) 1.0732(15) 0.4068(16) 0.108(11) Uani 0.371(18) 1 d D U P D 2
H12A H 0.634230 1.100448 0.409444 0.162 Uiso 0.371(18) 1 d R U P D 2
H12B H 0.640260 1.055568 0.427754 0.162 Uiso 0.371(18) 1 d R U P D 2
H12C H 0.618960 1.061698 0.381244 0.162 Uiso 0.371(18) 1 d R U P D 2
C105 C 0.5646(12) 1.1154(11) 0.4129(17) 0.131(10) Uani 0.371(18) 1 d D U P D 2
H10R H 0.553705 1.111700 0.431830 0.197 Uiso 0.371(18) 1 d R U P D 2
H10S H 0.544315 1.121060 0.386890 0.197 Uiso 0.371(18) 1 d R U P D 2
H10T H 0.582305 1.138350 0.421060 0.197 Uiso 0.371(18) 1 d R U P D 2
C97 C 0.1881(9) 0.5942(12) 0.1154(9) 0.116(8) Uani 0.54(2) 1 d D U P O 2
H97A H 0.192456 0.619859 0.104603 0.175 Uiso 0.54(2) 1 d R U P O 2
H97B H 0.206666 0.573919 0.115923 0.175 Uiso 0.54(2) 1 d R U P O 2
H97C H 0.162556 0.584289 0.098953 0.175 Uiso 0.54(2) 1 d R U P O 2
C91 C 0.1625(11) 0.5922(10) 0.1607(10) 0.113(11) Uani 0.54(2) 1 d D U P O 2
H91A H 0.139741 0.598634 0.164447 0.170 Uiso 0.54(2) 1 d R U P O 2
H91B H 0.156141 0.573004 0.138887 0.170 Uiso 0.54(2) 1 d R U P O 2
H91C H 0.181451 0.579854 0.184757 0.170 Uiso 0.54(2) 1 d R U P O 2
C94 C 0.1669(10) 0.6578(11) 0.1226(12) 0.168(13) Uani 0.54(2) 1 d D U P O 2
H94A H 0.159874 0.674890 0.139876 0.252 Uiso 0.54(2) 1 d R U P O 2
H94B H 0.144033 0.649510 0.099776 0.252 Uiso 0.54(2) 1 d R U P O 2
H94C H 0.183364 0.673310 0.113866 0.252 Uiso 0.54(2) 1 d R U P O 2
C101 C 0.200(2) 0.6158(17) 0.372(3) 0.123(14) Uani 0.25(2) 1 d D U P G 2
H10U H 0.173890 0.623680 0.354871 0.185 Uiso 0.25(2) 1 d R U P G 2
H10V H 0.199760 0.598600 0.393451 0.185 Uiso 0.25(2) 1 d R U P G 2
H10W H 0.210930 0.600710 0.357161 0.185 Uiso 0.25(2) 1 d R U P G 2
C99 C 0.2510(15) 0.671(2) 0.4305(13) 0.126(10) Uani 0.25(2) 1 d D U P G 2
H99A H 0.245966 0.657708 0.451218 0.189 Uiso 0.25(2) 1 d R U P G 2
H99B H 0.248326 0.700258 0.431588 0.189 Uiso 0.25(2) 1 d R U P G 2
H99C H 0.276836 0.664148 0.434218 0.189 Uiso 0.25(2) 1 d R U P G 2
C84 C 0.1909(16) 0.681(2) 0.375(2) 0.120(10) Uani 0.25(2) 1 d D U P G 2
H84A H 0.192715 0.699248 0.396766 0.181 Uiso 0.25(2) 1 d R U P G 2
H84B H 0.167075 0.665968 0.365866 0.181 Uiso 0.25(2) 1 d R U P G 2
H84C H 0.191635 0.697448 0.353796 0.181 Uiso 0.25(2) 1 d R U P G 2
C5 C 0.3190(17) 0.6476(12) 0.0488(18) 0.116(10) Uani 0.241(16) 1 d D U P E 2
H5A H 0.346590 0.649004 0.062279 0.175 Uiso 0.241(16) 1 d R U P E 2
H5B H 0.307950 0.668584 0.059359 0.175 Uiso 0.241(16) 1 d R U P E 2
H5C H 0.310870 0.652324 0.020629 0.175 Uiso 0.241(16) 1 d R U P E 2
C111 C 0.2705(16) 0.579(2) 0.048(2) 0.128(14) Uani 0.241(16) 1 d D U P E 2
H11D H 0.278487 0.557580 0.067519 0.192 Uiso 0.241(16) 1 d R U P E 2
H11E H 0.260097 0.567230 0.021479 0.192 Uiso 0.241(16) 1 d R U P E 2
H11F H 0.251107 0.596040 0.050809 0.192 Uiso 0.241(16) 1 d R U P E 2
C3 C 0.3257(19) 0.577(2) 0.0386(19) 0.120(11) Uani 0.241(16) 1 d D U P E 2
H3A H 0.318454 0.583856 0.010890 0.181 Uiso 0.241(16) 1 d R U P E 2
H3B H 0.318534 0.549296 0.040950 0.181 Uiso 0.241(16) 1 d R U P E 2
H3C H 0.353084 0.580616 0.053340 0.181 Uiso 0.241(16) 1 d R U P E 2

loop_
_atom_site_aniso_label
_atom_site_aniso_U_11
_atom_site_aniso_U_22
_atom_site_aniso_U_33
_atom_site_aniso_U_23
_atom_site_aniso_U_13
_atom_site_aniso_U_12
Ti01 0.0484(11) 0.0736(14) 0.0504(13) -0.0022(10) 0.0116(10) 0.0021(10)
Ti02 0.0492(11) 0.0670(14) 0.0514(13) -0.0006(10) 0.0061(10) 0.0047(10)
Ti03 0.0450(10) 0.0707(14) 0.0480(13) 0.0007(10) 0.0071(9) -0.0009(10)
Ti04 0.0548(11) 0.0720(14) 0.0427(12) -0.0013(10) 0.0091(10) 0.0015(10)
Ti05 0.0586(12) 0.0926(17) 0.0465(13) 0.0029(11) 0.0059(10) -0.0159(11)
Ti06 0.0442(11) 0.0887(16) 0.0572(14) 0.0033(11) 0.0029(10) -0.0023(10)
Ti07 0.0484(12) 0.117(2) 0.0705(16) -0.0364(14) 0.0023(11) 0.0081(12)
Ti08 0.0892(16) 0.1015(19) 0.0484(14) -0.0072(13) -0.0022(12) 0.0418(14)
Cl1 0.145(4) 0.251(7) 0.161(5) 0.060(5) 0.049(4) -0.051(4)
O00A 0.048(4) 0.071(5) 0.050(5) -0.001(4) 0.008(3) -0.007(3)
O00B 0.047(4) 0.074(5) 0.041(4) 0.005(4) 0.010(3) 0.001(3)
O00C 0.056(4) 0.081(5) 0.036(5) -0.007(4) 0.009(3) 0.015(4)
O00D 0.066(4) 0.061(5) 0.054(5) -0.008(4) 0.022(4) 0.009(4)
O00E 0.050(4) 0.078(6) 0.045(5) 0.006(4) 0.015(3) -0.006(4)
O00F 0.052(4) 0.077(6) 0.049(5) -0.003(4) 0.020(4) -0.002(4)
O00G 0.065(5) 0.082(6) 0.048(5) -0.004(4) 0.018(4) 0.005(4)
O00H 0.051(4) 0.058(5) 0.064(6) -0.003(4) 0.006(4) 0.004(4)
O00I 0.042(4) 0.066(5) 0.054(5) 0.002(4) 0.006(4) -0.001(4)
O00J 0.048(4) 0.087(5) 0.051(5) -0.013(4) 0.013(4) -0.005(4)
O00K 0.038(4) 0.068(5) 0.052(5) 0.003(4) 0.003(3) -0.003(4)
O00L 0.054(4) 0.073(5) 0.060(5) 0.003(4) 0.025(4) -0.005(4)
O00M 0.055(4) 0.075(5) 0.040(4) 0.004(4) 0.014(3) 0.005(4)
O00N 0.055(4) 0.072(5) 0.058(5) -0.016(4) 0.012(4) -0.001(4)
O00O 0.064(5) 0.083(5) 0.044(5) 0.004(4) 0.009(4) 0.010(4)
O00P 0.052(4) 0.074(5) 0.047(5) -0.008(4) 0.005(4) 0.015(4)
O00Q 0.060(4) 0.064(6) 0.058(5) 0.001(4) 0.012(4) 0.000(4)
O00R 0.042(4) 0.086(5) 0.054(5) 0.008(4) 0.003(4) 0.004(4)
O00S 0.049(4) 0.076(5) 0.046(5) -0.004(4) 0.016(3) 0.004(4)
O00T 0.081(5) 0.089(6) 0.045(5) -0.008(4) 0.003(4) -0.020(5)
O00U 0.050(4) 0.082(5) 0.047(5) 0.008(4) 0.006(4) 0.004(4)
O00V 0.047(4) 0.088(7) 0.059(5) -0.004(4) 0.015(4) 0.001(4)
O00W 0.048(4) 0.057(5) 0.065(6) -0.005(4) 0.014(4) 0.001(4)
O00X 0.063(5) 0.094(6) 0.050(5) 0.001(4) 0.007(4) 0.012(4)
O00Y 0.068(6) 0.084(6) 0.063(5) -0.014(4) 0.015(5) -0.004(4)
O00Z 0.045(5) 0.107(7) 0.083(6) 0.018(5) 0.007(5) 0.006(4)
O3 0.093(6) 0.106(6) 0.151(8) -0.013(6) 0.051(6) -0.015(5)
O03W 0.078(6) 0.132(8) 0.128(9) -0.012(7) 0.027(6) -0.004(6)
O010 0.052(5) 0.101(7) 0.079(6) 0.013(5) 0.005(4) -0.006(5)
O011 0.045(4) 0.083(5) 0.056(5) -0.008(4) 0.011(4) -0.007(4)
O012 0.076(5) 0.104(6) 0.050(5) -0.019(5) 0.000(4) 0.007(5)
O014 0.078(5) 0.089(6) 0.062(5) -0.004(4) 0.028(4) -0.007(4)
O015 0.204(11) 0.110(8) 0.067(7) 0.032(6) 0.068(8) 0.087(8)
O018 0.051(5) 0.178(10) 0.115(8) -0.078(8) 0.001(5) -0.014(6)
O031 0.120(8) 0.114(8) 0.105(8) -0.008(7) 0.055(7) 0.006(7)
C42 0.093(7) 0.107(8) 0.076(8) -0.002(7) 0.036(6) -0.016(7)
C8 0.052(6) 0.072(8) 0.053(8) -0.004(6) 0.004(6) -0.002(6)
C01B 0.055(8) 0.089(10) 0.050(7) -0.013(7) 0.018(6) -0.015(7)
C110 0.050(6) 0.071(8) 0.061(9) -0.006(7) 0.001(6) -0.015(6)
C01D 0.036(6) 0.095(10) 0.054(9) -0.017(8) 0.004(6) 0.003(6)
C01E 0.055(7) 0.076(8) 0.040(8) -0.008(6) 0.004(6) 0.005(6)
C01F 0.042(10) 0.052(11) 0.068(12) 0.000 -0.006(8) 0.000
C01G 0.053(7) 0.070(8) 0.049(8) -0.003(6) 0.006(6) -0.006(6)
C01H 0.060(7) 0.089(10) 0.034(7) 0.001(7) 0.001(6) 0.003(6)
C01I 0.064(7) 0.074(9) 0.066(8) 0.000(7) 0.000(6) -0.001(6)
C01J 0.046(7) 0.126(11) 0.033(7) -0.002(7) 0.009(6) 0.006(7)
C01K 0.047(6) 0.084(10) 0.067(9) -0.009(8) 0.006(6) -0.006(6)
C01L 0.051(6) 0.084(10) 0.045(8) -0.014(7) 0.010(6) 0.002(6)
C01M 0.061(7) 0.082(9) 0.053(8) -0.014(7) 0.016(7) 0.000(7)
C7 0.047(6) 0.085(8) 0.042(7) 0.012(6) -0.002(6) 0.000(6)
C01O 0.055(7) 0.117(12) 0.047(8) 0.013(8) 0.012(6) 0.003(8)
C01P 0.052(7) 0.071(10) 0.079(11) -0.004(8) 0.016(7) -0.004(6)
C01Q 0.043(6) 0.077(10) 0.071(10) 0.010(8) 0.003(6) 0.005(6)
C01R 0.075(8) 0.064(9) 0.077(10) 0.000(8) 0.035(7) -0.009(7)
C01S 0.047(6) 0.066(7) 0.048(7) 0.004(6) -0.004(5) -0.004(5)
C01T 0.073(8) 0.103(11) 0.064(9) 0.026(9) -0.009(7) 0.004(8)
C01U 0.030(8) 0.054(13) 0.057(12) 0.000 -0.014(8) 0.000
C01V 0.069(7) 0.068(8) 0.048(8) -0.008(7) 0.016(6) -0.008(7)
C01W 0.034(6) 0.108(11) 0.042(7) 0.003(7) -0.003(6) 0.005(7)
C108 0.070(8) 0.105(10) 0.037(7) -0.002(7) 0.011(6) 0.007(8)
C01Y 0.051(7) 0.106(10) 0.031(7) -0.004(6) -0.001(6) 0.006(6)
C01Z 0.055(8) 0.083(9) 0.077(9) 0.004(7) 0.011(7) -0.006(7)
C43 0.150(10) 0.155(11) 0.147(10) -0.014(8) 0.066(8) -0.006(8)
C02A 0.068(8) 0.095(10) 0.045(8) -0.008(7) 0.009(7) 0.008(8)
C02B 0.041(7) 0.090(9) 0.068(10) 0.015(7) 0.004(7) 0.007(6)
C02C 0.052(8) 0.082(9) 0.077(9) 0.001(7) 0.018(7) 0.012(6)
C02D 0.050(7) 0.107(10) 0.056(9) -0.012(7) 0.004(7) 0.011(7)
C02E 0.061(7) 0.079(9) 0.045(8) 0.001(7) 0.008(6) 0.007(7)
C02F 0.063(7) 0.070(8) 0.063(8) -0.006(6) 0.002(6) 0.016(7)
C02G 0.050(7) 0.087(10) 0.070(9) -0.002(7) -0.012(6) 0.008(7)
C9 0.048(6) 0.082(9) 0.050(8) 0.006(7) -0.001(6) -0.002(6)
C02I 0.032(6) 0.086(9) 0.065(8) -0.008(7) 0.003(6) -0.004(6)
C02K 0.051(7) 0.106(10) 0.066(9) 0.017(8) 0.009(6) 0.013(6)
C02L 0.045(6) 0.088(10) 0.025(6) 0.018(6) 0.004(5) 0.012(7)
C02M 0.068(8) 0.086(10) 0.071(11) -0.006(8) 0.007(7) 0.001(7)
C02N 0.051(7) 0.101(10) 0.060(9) -0.033(7) 0.013(6) -0.009(7)
C02O 0.082(9) 0.099(12) 0.068(10) 0.012(8) 0.022(8) 0.000(8)
C02P 0.058(8) 0.082(10) 0.065(8) 0.001(7) 0.004(7) 0.004(7)
C02Q 0.070(8) 0.090(11) 0.079(11) -0.016(9) 0.024(8) -0.020(7)
C02R 0.047(8) 0.100(10) 0.064(9) -0.005(8) 0.006(7) -0.006(7)
C02S 0.056(11) 0.067(13) 0.033(9) 0.000 -0.019(8) 0.000
C02T 0.081(9) 0.074(10) 0.052(8) 0.007(7) 0.011(7) -0.001(8)
C02U 0.088(9) 0.087(11) 0.063(10) -0.026(8) 0.032(8) -0.005(8)
C02V 0.059(7) 0.066(9) 0.046(7) -0.004(7) 0.010(6) 0.006(7)
C02W 0.053(7) 0.075(9) 0.061(9) 0.006(7) -0.001(6) 0.017(6)
C02X 0.063(8) 0.139(12) 0.045(8) -0.013(8) -0.002(7) -0.002(8)
C02Y 0.050(7) 0.151(13) 0.044(8) -0.014(8) -0.004(7) 0.000(8)
C02Z 0.058(8) 0.091(10) 0.085(10) 0.010(8) 0.027(8) 0.000(7)
C44 0.079(9) 0.098(10) 0.061(9) 0.001(7) 0.004(8) 0.007(8)
C03B 0.050(8) 0.092(10) 0.049(7) -0.012(7) -0.002(6) -0.010(7)
C03C 0.087(10) 0.065(9) 0.096(10) -0.009(8) 0.038(9) -0.007(7)
C03D 0.075(8) 0.064(8) 0.080(9) 0.007(7) 0.020(7) 0.010(7)
C03E 0.065(7) 0.086(9) 0.053(8) 0.015(7) 0.020(6) 0.013(6)
C03F 0.098(10) 0.064(8) 0.067(10) -0.014(7) 0.025(9) -0.016(7)
C03G 0.049(7) 0.140(13) 0.055(9) 0.002(9) 0.002(7) 0.000(8)
C03H 0.086(9) 0.110(11) 0.044(8) -0.018(8) 0.002(7) -0.028(8)
C03I 0.076(9) 0.143(13) 0.060(10) 0.007(9) 0.015(8) 0.041(9)
C03J 0.056(7) 0.094(10) 0.046(7) -0.011(6) 0.010(6) -0.008(7)
C03K 0.068(9) 0.107(11) 0.071(11) -0.005(8) 0.020(8) -0.013(8)
C03M 0.088(9) 0.075(9) 0.057(9) -0.008(7) 0.015(7) -0.001(7)
C03N 0.071(9) 0.097(10) 0.058(9) -0.005(7) 0.018(7) 0.006(8)
C03O 0.051(8) 0.099(11) 0.134(14) -0.003(10) 0.026(9) 0.008(8)
C03P 0.095(10) 0.127(14) 0.062(11) -0.038(9) 0.019(8) -0.034(10)
C03Q 0.077(10) 0.133(14) 0.070(10) -0.035(9) 0.019(8) -0.066(10)
C03R 0.060(7) 0.083(9) 0.056(8) -0.005(6) 0.005(6) 0.011(7)
C03S 0.081(8) 0.067(8) 0.067(9) -0.013(7) 0.027(7) -0.016(7)
C03U 0.044(8) 0.116(12) 0.076(10) -0.028(9) 0.011(8) -0.004(8)
C03X 0.041(7) 0.117(11) 0.055(8) -0.004(8) 0.002(6) -0.013(7)
C03Y 0.046(7) 0.124(12) 0.076(10) 0.010(9) 0.013(6) -0.018(7)
C45 0.056(8) 0.125(13) 0.083(10) -0.006(10) -0.035(7) 0.015(8)
C04C 0.071(9) 0.103(11) 0.075(9) -0.033(8) 0.014(7) -0.025(8)
C04D 0.062(8) 0.112(11) 0.059(9) -0.005(8) 0.017(7) 0.010(7)
C04E 0.038(7) 0.199(16) 0.047(9) -0.014(9) 0.002(6) -0.008(8)
C04G 0.063(8) 0.084(10) 0.107(11) 0.024(8) -0.003(8) -0.007(7)
C04H 0.121(12) 0.114(12) 0.049(9) -0.020(8) 0.030(9) 0.002(10)
C04J 0.104(10) 0.096(10) 0.072(11) -0.003(8) 0.038(9) 0.001(9)
C04K 0.051(7) 0.119(12) 0.085(11) 0.029(9) 0.006(7) 0.020(8)
C04L 0.077(10) 0.123(12) 0.074(10) -0.005(8) 0.017(8) 0.020(9)
C51 0.144(11) 0.080(9) 0.108(10) -0.010(7) 0.035(9) -0.021(8)
C20 0.073(6) 0.117(7) 0.081(6) -0.004(6) 0.011(5) -0.005(6)
C04P 0.083(9) 0.134(13) 0.063(9) -0.004(9) -0.003(7) -0.014(9)
C89 0.083(7) 0.132(9) 0.088(8) -0.029(7) 0.025(6) 0.004(7)
C71 0.096(9) 0.130(11) 0.089(10) 0.024(9) -0.021(8) -0.039(9)
C04S 0.065(9) 0.144(14) 0.089(11) -0.005(9) 0.026(9) -0.004(9)
C04T 0.067(9) 0.150(16) 0.112(14) -0.029(12) 0.031(9) -0.014(10)
C72 0.080(7) 0.119(8) 0.083(8) -0.016(7) 0.033(6) 0.015(7)
C1 0.103(11) 0.098(11) 0.095(11) -0.019(9) 0.019(9) -0.002(9)
C04W 0.060(8) 0.170(15) 0.073(10) -0.056(10) -0.002(8) 0.011(9)
C107 0.111(8) 0.144(9) 0.088(8) -0.017(7) 0.045(7) 0.003(7)
C04Y 0.087(9) 0.119(12) 0.073(10) 0.008(8) 0.020(8) 0.015(9)
C04Z 0.089(11) 0.24(2) 0.072(11) -0.001(13) 0.032(9) 0.040(13)
C46 0.072(9) 0.101(11) 0.081(10) -0.006(9) 0.006(8) 0.018(8)
C13 0.095(11) 0.117(14) 0.111(13) -0.034(12) 0.032(9) -0.049(11)
C92 0.076(7) 0.097(8) 0.108(8) 0.009(7) -0.001(6) 0.010(7)
C17 0.084(10) 0.145(13) 0.204(16) -0.016(12) 0.018(10) -0.009(10)
C15 0.128(10) 0.135(10) 0.150(10) -0.008(8) 0.029(8) 0.002(8)
C109 0.142(12) 0.145(12) 0.091(10) -0.003(9) 0.022(9) -0.072(10)
C05F 0.171(19) 0.133(15) 0.128(16) -0.026(13) 0.007(14) 0.003(14)
C05G 0.097(11) 0.20(2) 0.097(13) -0.031(13) 0.025(10) -0.022(13)
C4 0.102(11) 0.157(14) 0.090(11) 0.012(11) 0.032(9) 0.031(11)
C75 0.123(13) 0.150(15) 0.099(14) 0.011(11) 0.064(11) 0.066(12)
C18 0.174(15) 0.154(14) 0.149(15) 0.015(13) 0.029(12) 0.010(12)
C98 0.132(13) 0.127(14) 0.118(14) 0.015(11) 0.069(11) 0.006(11)
C86 0.152(8) 0.140(8) 0.112(8) -0.004(6) 0.053(7) -0.009(7)
C05Q 0.145(18) 0.159(18) 0.117(15) -0.015(13) -0.011(13) -0.006(14)
C76 0.096(13) 0.198(18) 0.130(15) 0.043(14) 0.057(12) 0.037(13)
C83 0.126(12) 0.137(13) 0.176(15) -0.024(12) -0.013(11) -0.024(11)
C6 0.083(11) 0.161(16) 0.051(10) 0.015(10) 0.006(9) 0.034(12)
C23 0.059(9) 0.129(12) 0.067(10) -0.012(10) -0.001(8) -0.013(9)
C22 0.067(8) 0.124(11) 0.082(10) -0.010(10) 0.019(8) -0.002(10)
C47 0.066(8) 0.066(8) 0.066(9) -0.025(7) -0.003(7) -0.013(6)
C100 0.142(16) 0.124(15) 0.146(16) 0.007(12) 0.099(14) 0.025(12)
C06C 0.149(17) 0.19(2) 0.17(2) -0.052(17) 0.062(17) 0.012(16)
C2 0.124(12) 0.147(14) 0.112(12) -0.020(11) 0.029(10) 0.013(11)
C52 0.153(14) 0.081(11) 0.107(13) -0.020(11) 0.032(12) -0.014(12)
C16 0.161(15) 0.166(15) 0.171(15) 0.052(13) 0.003(12) -0.003(12)
C50 0.163(16) 0.093(13) 0.117(15) -0.010(13) 0.023(14) -0.018(14)
C104 0.124(13) 0.127(15) 0.137(15) -0.038(13) 0.030(12) -0.038(12)
C69 0.118(12) 0.182(16) 0.112(13) 0.032(12) 0.080(11) 0.037(12)
C11 0.135(17) 0.094(15) 0.135(19) -0.037(15) 0.057(15) -0.061(14)
C48 0.141(12) 0.138(13) 0.099(10) -0.051(10) 0.030(10) -0.048(10)
C61 0.104(8) 0.083(8) 0.088(8) 0.002(7) 0.024(7) -0.003(7)
C016 0.030(8) 0.072(15) 0.067(13) 0.000 0.003(8) 0.000
C017 0.042(6) 0.083(10) 0.062(10) -0.016(8) 0.008(6) 0.004(6)
C020 0.058(8) 0.070(8) 0.057(8) 0.011(7) 0.010(6) -0.004(6)
C021 0.049(7) 0.112(10) 0.048(8) -0.009(7) 0.009(6) 0.010(7)
C21 0.100(7) 0.144(9) 0.110(8) -0.007(7) 0.040(6) -0.015(7)
C022 0.056(8) 0.073(8) 0.056(8) 0.011(6) 0.001(6) 0.006(6)
C023 0.087(10) 0.077(9) 0.057(9) -0.018(7) 0.036(8) -0.020(8)
C024 0.092(11) 0.089(10) 0.102(12) -0.013(8) 0.054(10) -0.023(9)
C025 0.052(7) 0.130(12) 0.057(9) -0.017(8) 0.019(7) 0.001(7)
C026 0.078(8) 0.063(8) 0.048(8) 0.007(6) 0.014(7) 0.015(7)
C10 0.060(7) 0.080(9) 0.060(8) -0.007(6) 0.007(6) -0.011(7)
C27 0.140(9) 0.079(7) 0.124(9) 0.002(7) 0.010(7) -0.012(7)
C028 0.060(7) 0.065(8) 0.088(10) 0.002(7) 0.014(7) -0.004(6)
C029 0.068(8) 0.081(9) 0.062(9) -0.011(7) 0.021(8) -0.006(7)
C29 0.116(7) 0.073(6) 0.099(7) 0.001(6) 0.014(6) -0.006(6)
C30 0.107(8) 0.070(8) 0.098(8) 0.000(7) 0.011(7) 0.000(7)
C030 0.091(10) 0.102(10) 0.043(8) -0.012(7) 0.029(8) -0.005(8)
C31 0.084(9) 0.156(12) 0.102(11) -0.032(9) -0.022(8) 0.025(8)
C032 0.047(6) 0.083(9) 0.055(9) -0.008(7) 0.012(6) -0.004(6)
C033 0.082(10) 0.183(16) 0.051(9) -0.011(10) 0.029(8) 0.013(10)
C034 0.103(11) 0.061(9) 0.067(9) 0.003(7) 0.016(8) -0.003(8)
C035 0.055(7) 0.083(9) 0.061(8) -0.004(7) 0.007(6) -0.010(7)
C036 0.070(8) 0.068(8) 0.080(9) -0.007(7) -0.004(7) 0.000(6)
C037 0.057(7) 0.079(8) 0.048(8) -0.008(6) 0.017(6) -0.001(6)
C106 0.052(6) 0.097(7) 0.048(6) -0.014(6) 0.004(5) -0.001(6)
C039 0.070(8) 0.074(8) 0.069(9) 0.010(7) 0.011(7) -0.003(7)
C39 0.063(9) 0.110(12) 0.082(10) 0.004(9) 0.003(8) -0.002(8)
C40 0.089(10) 0.064(8) 0.060(8) -0.007(7) 0.008(8) 0.008(7)
C040 0.084(9) 0.124(12) 0.069(9) 0.012(8) 0.032(8) 0.012(8)
C041 0.060(8) 0.120(13) 0.082(10) -0.025(10) 0.013(7) -0.028(9)
C042 0.058(7) 0.112(11) 0.092(12) 0.000(10) 0.020(8) -0.015(7)
C043 0.045(6) 0.114(11) 0.070(10) -0.018(8) 0.014(7) 0.004(7)
C044 0.048(7) 0.122(13) 0.176(17) 0.019(12) 0.025(9) 0.016(8)
C045 0.054(8) 0.180(15) 0.043(8) -0.006(9) 0.012(7) 0.011(8)
C047 0.074(8) 0.090(9) 0.093(11) -0.013(8) 0.045(8) 0.005(7)
C048 0.087(10) 0.118(13) 0.087(11) -0.008(9) 0.042(9) 0.002(9)
C049 0.085(9) 0.098(11) 0.063(9) -0.017(8) 0.020(7) -0.020(8)
C050 0.034(7) 0.141(14) 0.155(15) -0.010(12) -0.006(8) -0.002(8)
C051 0.091(10) 0.073(9) 0.102(11) 0.000(8) -0.024(9) 0.002(8)
C68 0.141(12) 0.121(11) 0.083(10) -0.016(9) 0.056(10) 0.009(10)
C055 0.090(11) 0.20(2) 0.077(11) -0.005(12) 0.027(10) 0.008(12)
C056 0.080(10) 0.167(16) 0.142(16) 0.017(13) 0.051(10) -0.008(10)
C14 0.138(16) 0.140(16) 0.101(14) -0.037(12) 0.021(12) -0.027(13)
C059 0.077(9) 0.123(12) 0.114(12) 0.036(10) 0.015(9) 0.009(9)
C90 0.117(16) 0.099(15) 0.189(19) 0.011(15) 0.105(15) 0.022(13)
C38 0.152(16) 0.081(12) 0.120(14) 0.002(11) 0.030(12) -0.032(13)
C102 0.067(9) 0.119(12) 0.085(11) -0.001(11) 0.003(8) -0.014(10)
C77 0.159(13) 0.141(12) 0.102(11) 0.004(10) 0.065(10) -0.003(11)
C85 0.164(17) 0.21(2) 0.082(13) -0.033(13) 0.026(13) -0.070(16)
C55 0.152(16) 0.152(16) 0.102(13) -0.041(13) 0.031(13) -0.043(13)
C57 0.137(16) 0.137(16) 0.080(12) -0.064(12) 0.035(12) -0.051(13)
C59 0.154(16) 0.158(16) 0.112(14) -0.042(13) 0.024(14) -0.068(14)
C62 0.163(14) 0.089(11) 0.134(13) -0.008(11) 0.011(12) 0.003(11)
C63 0.158(13) 0.069(10) 0.138(13) -0.004(11) 0.008(11) -0.014(11)
C65 0.163(14) 0.093(11) 0.134(13) 0.007(11) 0.029(11) -0.024(11)
C32 0.108(13) 0.164(15) 0.111(13) -0.054(12) -0.040(12) 0.001(12)
C34 0.085(13) 0.129(15) 0.109(14) -0.023(12) -0.041(11) 0.012(11)
C36 0.108(14) 0.164(14) 0.107(16) -0.025(13) -0.013(12) 0.002(11)
Cl3 0.146(6) 0.185(7) 0.215(9) -0.087(6) 0.043(6) 0.027(5)
C56 0.135(17) 0.139(17) 0.089(14) -0.059(13) 0.047(13) -0.049(14)
C58 0.153(16) 0.154(16) 0.111(14) -0.050(14) 0.016(14) -0.060(15)
C60 0.141(17) 0.150(17) 0.106(14) -0.041(14) 0.037(15) -0.044(15)
C64 0.153(15) 0.085(13) 0.132(15) 0.000(13) 0.016(13) -0.022(13)
C95 0.104(12) 0.148(14) 0.111(12) -0.015(12) 0.024(10) -0.011(12)
C96 0.109(12) 0.149(14) 0.112(14) -0.014(12) 0.030(11) -0.027(12)
C93 0.073(12) 0.13(2) 0.104(14) -0.042(16) 0.040(11) -0.015(16)
C25 0.160(15) 0.089(13) 0.139(15) 0.003(14) 0.006(14) -0.016(13)
C28 0.162(15) 0.082(13) 0.141(15) 0.001(13) 0.007(14) -0.011(13)
C33 0.095(15) 0.157(16) 0.115(15) -0.029(14) -0.026(14) 0.014(14)
C35 0.100(17) 0.163(17) 0.100(19) -0.026(16) -0.015(16) 0.012(15)
C37 0.102(14) 0.160(16) 0.105(16) -0.040(14) -0.033(13) 0.010(14)
C73 0.180(15) 0.137(15) 0.104(14) -0.002(12) 0.058(13) -0.016(14)
C49 0.149(19) 0.077(14) 0.121(16) 0.005(14) 0.021(15) -0.021(16)
C53 0.163(15) 0.093(13) 0.119(15) -0.014(13) 0.023(13) -0.024(14)
C54 0.154(15) 0.078(12) 0.119(14) -0.009(12) 0.032(13) -0.033(13)
O2 0.124(9) 0.130(9) 0.127(9) 0.001(7) 0.047(7) -0.002(7)
C80 0.070(11) 0.111(14) 0.115(14) -0.007(11) 0.065(11) -0.019(10)
C79 0.114(11) 0.135(12) 0.130(12) -0.003(9) 0.054(8) -0.001(8)
C78 0.091(13) 0.141(15) 0.137(16) -0.004(13) 0.035(12) 0.001(12)
O1 0.019(6) 0.065(10) 0.060(10) -0.033(7) 0.009(6) -0.019(6)
C41 0.100(17) 0.179(19) 0.121(18) 0.020(17) 0.070(15) 0.057(17)
C70 0.113(17) 0.20(2) 0.134(18) 0.038(18) 0.061(16) 0.031(17)
C74 0.112(14) 0.151(15) 0.108(15) 0.011(13) 0.072(12) 0.033(13)
C88 0.161(15) 0.139(14) 0.101(13) 0.012(12) 0.062(13) -0.015(14)
C67 0.139(14) 0.123(13) 0.095(12) -0.020(11) 0.059(12) 0.011(12)
C87 0.169(14) 0.136(13) 0.095(12) -0.004(12) 0.051(12) -0.011(13)
C81 0.068(11) 0.128(14) 0.108(13) 0.014(11) 0.051(10) 0.004(11)
C82 0.089(11) 0.120(14) 0.165(15) 0.008(12) 0.098(11) -0.017(10)
C66 0.115(9) 0.132(9) 0.128(9) 0.011(7) 0.060(7) -0.004(7)
Cl2 0.130(12) 0.156(14) 0.218(17) -0.044(12) -0.033(11) 0.092(11)
C26 0.067(11) 0.129(14) 0.077(12) -0.004(13) 0.006(11) -0.002(12)
C24 0.060(11) 0.126(13) 0.081(12) -0.005(12) 0.011(10) -0.006(12)
C19 0.066(11) 0.117(13) 0.078(12) -0.005(12) 0.016(11) -0.014(12)
C103 0.115(16) 0.119(17) 0.129(17) -0.050(16) 0.022(14) -0.057(15)
C12 0.097(14) 0.114(18) 0.111(17) -0.006(14) 0.042(12) -0.057(13)
C105 0.127(17) 0.113(17) 0.140(19) -0.027(16) 0.045(16) -0.069(15)
C97 0.104(13) 0.134(16) 0.094(15) -0.031(13) 0.025(12) -0.029(14)
C91 0.087(15) 0.12(2) 0.111(17) -0.034(19) 0.018(13) -0.007(18)
C94 0.119(18) 0.16(2) 0.14(2) -0.016(18) -0.027(17) -0.006(18)
C101 0.11(3) 0.10(3) 0.19(3) 0.03(2) 0.11(2) 0.01(2)
C99 0.140(18) 0.129(18) 0.133(18) 0.010(17) 0.080(16) 0.018(16)
C84 0.126(19) 0.115(18) 0.17(2) 0.002(17) 0.108(18) 0.015(17)
C5 0.100(15) 0.166(18) 0.069(15) 0.013(16) 0.021(15) 0.035(16)
C111 0.125(18) 0.133(19) 0.115(17) -0.019(15) 0.039(14) 0.011(15)
C3 0.104(16) 0.152(18) 0.098(16) -0.005(17) 0.036(15) 0.023(17)

loop_
_atom_type_symbol
_atom_type_description
_atom_type_scat_dispersion_real
_atom_type_scat_dispersion_imag
_atom_type_scat_source
C C 0.0300 0.0067 'International Tables Vol C Tables 4.2.6.8 and 6.1.1.4'
H H 0.0000 0.0000 'International Tables Vol C Tables 4.2.6.8 and 6.1.1.4'
Cl Cl 0.3281 0.5435 'International Tables Vol C Tables 4.2.6.8 and 6.1.1.4'
O O 0.0389 0.0241 'International Tables Vol C Tables 4.2.6.8 and 6.1.1.4'
Ti Ti 0.3343 1.4243 'International Tables Vol C Tables 4.2.6.8 and 6.1.1.4'

loop_
_geom_angle_atom_site_label_1
_geom_angle_atom_site_label_2
_geom_angle_atom_site_label_3
_geom_angle
_geom_angle_site_symmetry_1
_geom_angle_site_symmetry_3
_geom_angle_publ_flag
O00C Ti01 Ti07 38.31(19) . . ?
O00D Ti01 Ti07 38.0(2) . . ?
O00D Ti01 O00C 75.5(3) . . ?
O00D Ti01 O00F 90.3(3) . . ?
O00D Ti01 O00M 155.2(3) . . ?
O00F Ti01 Ti07 83.2(2) . . ?
O00F Ti01 O00C 88.3(3) . . ?
O00F Ti01 O00M 76.9(3) . . ?
O00M Ti01 Ti07 118.23(19) . . ?
O00M Ti01 O00C 82.8(3) . . ?
O00R Ti01 Ti07 140.1(2) . . ?
O00R Ti01 O00C 174.8(3) . . ?
O00R Ti01 O00D 104.0(3) . . ?
O00R Ti01 O00F 86.5(3) . . ?
O00R Ti01 O00M 96.5(3) . . ?
O011 Ti01 Ti07 106.3(2) . . ?
O011 Ti01 O00C 91.8(3) . . ?
O011 Ti01 O00D 104.9(3) . . ?
O011 Ti01 O00F 164.3(3) . . ?
O011 Ti01 O00M 87.6(3) . . ?
O011 Ti01 O00R 93.4(3) . . ?
O00H Ti02 Ti08 119.8(2) . . ?
O00N Ti02 Ti08 37.3(2) . . ?
O00N Ti02 O00H 154.0(3) . . ?
O00N Ti02 O00P 74.5(3) . . ?
O00N Ti02 O00W 87.6(3) . . ?
O00P Ti02 Ti08 37.3(2) . . ?
O00P Ti02 O00H 84.5(3) . . ?
O00P Ti02 O00W 89.7(3) . . ?
O00Q Ti02 Ti08 100.8(2) . . ?
O00Q Ti02 O00H 88.9(3) . . ?
O00Q Ti02 O00N 105.7(3) . . ?
O00Q Ti02 O00P 89.2(3) . . ?
O00Q Ti02 O00W 165.8(3) . . ?
O00Q Ti02 O00X 94.0(3) . . ?
O00W Ti02 Ti08 86.7(2) . . ?
O00W Ti02 O00H 77.0(3) . . ?
O00X Ti02 Ti08 141.5(3) . . ?
O00X Ti02 O00H 95.7(3) . . ?
O00X Ti02 O00N 104.5(3) . . ?
O00X Ti02 O00P 176.7(4) . . ?
O00X Ti02 O00W 87.2(3) . . ?
O00A Ti03 Ti06 38.2(2) . . ?
O00A Ti03 O00I 155.0(3) . 2_655 ?
O00A Ti03 O00J 74.9(3) . . ?
O00A Ti03 O00K 86.8(3) . . ?
O00I Ti03 Ti06 120.6(2) 2_655 . ?
O00I Ti03 O00J 85.6(3) 2_655 . ?
O00J Ti03 Ti06 36.7(2) . . ?
O00K Ti03 Ti06 87.5(2) . . ?
O00K Ti03 O00I 77.8(3) . 2_655 ?
O00K Ti03 O00J 90.4(3) . . ?
O00U Ti03 Ti06 141.1(2) . . ?
O00U Ti03 O00A 102.9(3) . . ?
O00U Ti03 O00I 96.4(3) . 2_655 ?
O00U Ti03 O00J 177.7(3) . . ?
O00U Ti03 O00K 88.8(3) . . ?
O00V Ti03 Ti06 99.0(3) . . ?
O00V Ti03 O00A 106.5(3) . . ?
O00V Ti03 O00I 87.7(3) . 2_655 ?
O00V Ti03 O00J 87.2(3) . . ?
O00V Ti03 O00K 165.4(3) . . ?
O00V Ti03 O00U 94.1(3) . . ?
O00B Ti04 Ti05 38.99(18) . . ?
O00B Ti04 O00E 82.4(3) . . ?
O00E Ti04 Ti05 118.0(2) . . ?
O00G Ti04 Ti05 107.3(3) . . ?
O00G Ti04 O00B 92.7(3) . . ?
O00G Ti04 O00E 89.0(4) . . ?
O00G Ti04 O00L 103.2(3) . . ?
O00G Ti04 O00O 93.3(3) . . ?
O00G Ti04 O00S 166.1(4) . . ?
O00L Ti04 Ti05 37.9(2) . . ?
O00L Ti04 O00B 75.7(3) . . ?
O00L Ti04 O00E 155.2(3) . . ?
O00L Ti04 O00S 90.3(3) . . ?
O00O Ti04 Ti05 139.5(3) . . ?
O00O Ti04 O00B 173.9(3) . . ?
O00O Ti04 O00E 96.3(3) . . ?
O00O Ti04 O00L 104.3(3) . . ?
O00O Ti04 O00S 86.4(3) . . ?
O00S Ti04 Ti05 81.5(2) . . ?
O00S Ti04 O00B 87.5(3) . . ?
O00S Ti04 O00E 77.2(3) . . ?
Ti06 Ti05 Ti04 72.82(7) . . ?
O00A Ti05 Ti04 114.2(2) . . ?
O00A Ti05 Ti06 42.1(2) . . ?
O00A Ti05 O00B 150.5(3) . . ?
O00A Ti05 O00L 79.2(3) . . ?
O00A Ti05 O010 84.4(3) . . ?
O00A Ti05 O014 90.6(3) . . ?
O00B Ti05 Ti04 41.60(18) . . ?
O00B Ti05 Ti06 109.4(2) . . ?
O00B Ti05 O00L 75.5(3) . . ?
O00B Ti05 O014 101.4(3) . . ?
O00L Ti05 Ti04 35.08(19) . . ?
O00L Ti05 Ti06 38.6(2) . . ?
O00L Ti05 O014 83.9(3) . . ?
O00T Ti05 Ti04 131.8(3) . . ?
O00T Ti05 Ti06 153.7(3) . . ?
O00T Ti05 O00A 111.8(3) . . ?
O00T Ti05 O00B 96.8(3) . . ?
O00T Ti05 O00L 160.7(4) . . ?
O00T Ti05 O010 95.5(4) . . ?
O00T Ti05 O014 80.3(4) . . ?
O010 Ti05 Ti04 102.4(3) . . ?
O010 Ti05 Ti06 85.8(3) . . ?
O010 Ti05 O00B 86.0(3) . . ?
O010 Ti05 O00L 101.5(3) . . ?
O010 Ti05 O014 171.8(3) . . ?
O014 Ti05 Ti04 85.6(2) . . ?
O014 Ti05 Ti06 94.9(2) . . ?
Ti05 Ti06 Ti03 71.01(7) . . ?
O00A Ti06 Ti03 33.88(19) . . ?
O00A Ti06 Ti05 37.67(19) . . ?
O00A Ti06 O00Y 78.9(3) . . ?
O00J Ti06 Ti03 40.3(2) . . ?
O00J Ti06 Ti05 110.7(2) . . ?
O00J Ti06 O00A 74.2(3) . . ?
O00J Ti06 O00Y 87.7(3) . . ?
O00L Ti06 Ti03 110.4(2) . . ?
O00L Ti06 Ti05 40.3(2) . . ?
O00L Ti06 O00A 76.5(3) . . ?
O00L Ti06 O00J 150.7(3) . . ?
O00L Ti06 O00Y 86.0(3) . . ?
O00Y Ti06 Ti03 81.9(2) . . ?
O00Y Ti06 Ti05 72.0(2) . . ?
O00Z Ti06 Ti03 105.0(3) . . ?
O00Z Ti06 Ti05 114.1(3) . . ?
O00Z Ti06 O00A 109.3(3) . . ?
O00Z Ti06 O00J 94.8(3) . . ?
O00Z Ti06 O00L 95.5(3) . . ?
O00Z Ti06 O00Y 171.8(4) . . ?
O012 Ti06 Ti03 134.3(3) . . ?
O012 Ti06 Ti05 137.8(3) . . ?
O012 Ti06 O00A 156.5(3) . . ?
O012 Ti06 O00J 97.6(4) . . ?
O012 Ti06 O00L 109.1(4) . . ?
O012 Ti06 O00Y 78.9(3) . . ?
O012 Ti06 O00Z 93.0(4) . . ?
Ti08 Ti07 Ti01 72.21(7) . . ?
O00C Ti07 Ti01 41.5(2) . . ?
O00C Ti07 Ti08 110.1(2) . . ?
O00C Ti07 O00D 75.5(3) . . ?
O00C Ti07 O03W 99.2(4) . . ?
O00C Ti07 C42 89.6(4) . . ?
O00C Ti07 O2 99.4(6) . . ?
O00D Ti07 Ti01 34.76(19) . . ?
O00D Ti07 Ti08 38.19(19) . . ?
O00D Ti07 O03W 77.9(3) . . ?
O00D Ti07 C42 81.8(4) . . ?
O00D Ti07 O2 148.4(6) . . ?
O00N Ti07 Ti01 112.8(2) . . ?
O00N Ti07 Ti08 41.7(2) . . ?
O00N Ti07 O00C 151.7(3) . . ?
O00N Ti07 O00D 78.0(3) . . ?
O00N Ti07 O03W 84.8(4) . . ?
O00N Ti07 C42 76.8(4) . . ?
O00N Ti07 O2 97.9(6) . . ?
O03W Ti07 Ti01 81.6(3) . . ?
O03W Ti07 Ti08 88.1(3) . . ?
O03W Ti07 C42 155.0(4) . . ?
O03W Ti07 O2 133.3(6) . . ?
O018 Ti07 Ti01 129.5(4) . . ?
O018 Ti07 Ti08 149.7(4) . . ?
O018 Ti07 O00C 98.3(4) . . ?
O018 Ti07 O00D 152.4(5) . . ?
O018 Ti07 O00N 109.9(4) . . ?
O018 Ti07 O03W 76.6(5) . . ?
O018 Ti07 O031 103.2(6) . . ?
O018 Ti07 C42 125.5(6) . . ?
O018 Ti07 O2 58.6(7) . . ?
O031 Ti07 Ti01 103.0(3) . . ?
O031 Ti07 Ti08 89.2(4) . . ?
O031 Ti07 O00C 87.1(4) . . ?
O031 Ti07 O00D 103.4(4) . . ?
O031 Ti07 O00N 89.4(4) . . ?
O031 Ti07 O03W 173.7(4) . . ?
O031 Ti07 C42 23.1(4) . . ?
C42 Ti07 Ti01 90.0(3) . . ?
C42 Ti07 Ti08 66.9(4) . . ?
O2 Ti07 Ti01 136.4(6) . . ?
O2 Ti07 Ti08 124.0(6) . . ?
Ti07 Ti08 Ti02 71.10(7) . . ?
O00D Ti08 Ti02 110.9(2) . . ?
O00D Ti08 Ti07 41.0(2) . . ?
O00D Ti08 O00N 77.6(3) . . ?
O00D Ti08 O00P 150.5(3) . . ?
O00D Ti08 O3 83.5(4) . . ?
O00N Ti08 Ti02 33.3(2) . . ?
O00N Ti08 Ti07 38.5(2) . . ?
O00N Ti08 O3 82.0(4) . . ?
O00P Ti08 Ti02 39.7(2) . . ?
O00P Ti08 Ti07 109.7(2) . . ?
O00P Ti08 O00N 73.0(3) . . ?
O00P Ti08 O3 89.8(4) . . ?
O3 Ti08 Ti02 86.0(3) . . ?
O3 Ti08 Ti07 71.2(3) . . ?
O015 Ti08 Ti02 111.8(4) . . ?
O015 Ti08 Ti07 126.0(4) . . ?
O015 Ti08 O00D 101.2(4) . . ?
O015 Ti08 O00N 120.3(5) . . ?
O015 Ti08 O00P 95.8(4) . . ?
O015 Ti08 O3 157.8(5) . . ?
O015 Ti08 O1 86.2(6) . . ?
O1 Ti08 Ti02 133.6(4) . . ?
O1 Ti08 Ti07 132.5(4) . . ?
O1 Ti08 O00D 106.4(4) . . ?
O1 Ti08 O00N 152.4(5) . . ?
O1 Ti08 O00P 98.6(4) . . ?
Ti03 O00A Ti05 149.1(4) . . ?
Ti03 O00A Ti06 107.9(3) . . ?
Ti05 O00A Ti06 100.2(3) . . ?
Ti05 O00B Ti04 99.4(3) . . ?
C01G O00B Ti04 131.9(6) . . ?
C01G O00B Ti05 128.5(6) . . ?
Ti07 O00C Ti01 100.2(3) . . ?
C026 O00C Ti01 130.9(6) . . ?
C026 O00C Ti07 128.6(6) . . ?
Ti01 O00D Ti07 107.2(3) . . ?
Ti01 O00D Ti08 148.2(4) . . ?
Ti08 O00D Ti07 100.8(3) . . ?
C02V O00E Ti04 114.3(8) . . ?
C02L O00F Ti01 114.8(7) . . ?
C029 O00G Ti04 141.7(7) . . ?
C016 O00H Ti02 114.1(8) . . ?
C01F O00I Ti03 116.1(8) . 2_655 ?
Ti06 O00J Ti03 103.0(3) . . ?
C01B O00J Ti03 128.8(7) . . ?
C01B O00J Ti06 128.2(7) . . ?
C02S O00K Ti03 116.6(8) . . ?
Ti04 O00L Ti05 107.0(3) . . ?
Ti04 O00L Ti06 147.5(4) . . ?
Ti06 O00L Ti05 101.0(3) . . ?
C02V O00M Ti01 114.5(7) . . ?
Ti02 O00N Ti07 147.2(4) . . ?
Ti02 O00N Ti08 109.4(3) . . ?
Ti07 O00N Ti08 99.8(3) . . ?
C01Y O00O Ti04 130.6(7) . . ?
Ti08 O00P Ti02 103.1(3) . . ?
C017 O00P Ti02 129.7(6) . . ?
C017 O00P Ti08 127.0(6) . . ?
C02T O00Q Ti02 139.6(7) . . ?
C02B O00R Ti01 131.5(7) . . ?
C02L O00S Ti04 115.0(7) . . ?
C01V O00T Ti05 160.0(8) . . ?
C01W O00U Ti03 135.8(7) . . ?
C01P O00V Ti03 141.4(7) . . ?
C01U O00W Ti02 115.5(8) . . ?
C02E O00X Ti02 137.9(8) . . ?
C03U O00Y Ti06 129.7(8) . . ?
C02R O00Z Ti06 135.0(8) . . ?
C42 O3 Ti08 125.8(9) . . ?
C03U O010 Ti05 122.9(7) . . ?
C023 O011 Ti01 139.2(7) . . ?
C055 O012 Ti06 153.2(9) . . ?
C02A O015 Ti08 143.8(10) . . ?
C39 O018 Ti07 162.2(10) . . ?
C42 O031 Ti07 120.0(10) . . ?
O3 C42 Ti07 94.9(8) . . ?
O3 C42 C43 113.3(15) . . ?
O031 C42 Ti07 36.8(7) . . ?
O031 C42 O3 131.3(13) . . ?
O031 C42 C43 112.2(15) . . ?
C43 C42 Ti07 147.9(12) . . ?
C7 C8 C01S 119.5(10) . . ?
C01V C8 C7 118.4(11) . . ?
C01V C8 C01S 121.8(10) . . ?
C03B C01B O00J 119.0(11) . . ?
C03B C01B C035 123.1(11) . . ?
C035 C01B O00J 117.9(10) . . ?
C7 C110 C03H 123.8(11) . . ?
C108 C110 C7 117.9(10) . . ?
C108 C110 C03H 118.3(12) . . ?
C017 C01D C03J 121.4(11) . . ?
C017 C01D C049 120.4(13) . . ?
C049 C01D C03J 118.0(12) . . ?
C02M C01E C02F 119.5(11) . . ?
C02M C01E C026 117.8(12) . . ?
C026 C01E C02F 122.5(11) . . ?
O00I C01F O00I 130.1(14) . 2_655 ?
O00I C01F C02S 115.0(7) . . ?
O00I C01F C02S 114.9(7) 2_655 . ?
C020 C01G O00B 117.4(11) . . ?
C020 C01G C022 121.3(11) . . ?
C022 C01G O00B 121.3(10) . . ?
C01T C01H C02E 122.1(12) . . ?
C01T C01H C036 114.8(12) . . ?
C02E C01H C036 122.2(10) . . ?
H01A C01I H01B 107.0 . . ?
C01K C01I H01A 107.6 . . ?
C01K C01I H01B 107.6 . . ?
C47 C01I H01A 107.6 . . ?
C47 C01I H01B 107.6 . . ?
C47 C01I C01K 118.9(11) . . ?
C02B C01J C03E 121.6(10) . . ?
C02X C01J C02B 114.8(11) . . ?
C02X C01J C03E 123.5(11) . . ?
C02E C01K C01I 119.7(11) . . ?
C02W C01K C01I 121.5(11) . . ?
C02W C01K C02E 118.6(12) . . ?
C017 C01L C028 124.7(11) . . ?
C017 C01L C042 118.7(12) . . ?
C042 C01L C028 116.6(12) . . ?
C023 C01M C02K 123.0(11) . . ?
C023 C01M C025 113.9(12) . . ?
C025 C01M C02K 122.7(12) . . ?
C8 C7 H7 120.1 . . ?
C110 C7 C8 119.9(11) . . ?
C110 C7 H7 120.1 . . ?
C01T C01O C04K 117.0(13) . . ?
C02W C01O C01T 119.3(11) . . ?
C02W C01O C04K 123.7(13) . . ?
C01Q C01P O00V 117.9(12) . . ?
C01Q C01P C01R 125.6(13) . . ?
C01R C01P O00V 116.5(12) . . ?
C01P C01Q C02O 114.9(13) . . ?
C01P C01Q C039 123.7(12) . . ?
C02O C01Q C039 120.4(12) . . ?
C01P C01R C03S 120.5(12) . . ?
C02U C01R C01P 115.4(12) . . ?
C02U C01R C03S 124.0(12) . . ?
C8 C01S H01C 108.9 . . ?
C8 C01S H01D 108.9 . . ?
C8 C01S C020 113.3(9) . . ?
H01C C01S H01D 107.7 . . ?
C020 C01S H01C 108.9 . . ?
C020 C01S H01D 108.9 . . ?
C01H C01T C01O 118.9(13) . . ?
C01H C01T H01T 120.5 . . ?
C01O C01T H01T 120.5 . . ?
O00W C01U O00W 129.0(15) 2_655 . ?
O00W C01U C016 115.5(8) . . ?
O00W C01U C016 115.5(8) 2_655 . ?
O00T C01V C8 118.8(11) . . ?
O00T C01V C9 118.9(11) . . ?
C9 C01V C8 122.2(11) . . ?
O00U C01W C02G 121.5(10) . . ?
O00U C01W C02P 116.6(11) . . ?
C02P C01W C02G 121.5(10) . . ?
C110 C108 H108 117.5 . . ?
C110 C108 C9 125.0(11) . . ?
C9 C108 H108 117.5 . . ?
O00O C01Y C02D 118.4(11) . . ?
C02Y C01Y O00O 119.3(10) . . ?
C02Y C01Y C02D 122.0(11) . . ?
C02Z C01Z H01Z 118.4 . . ?
C02Z C01Z C020 123.2(12) . . ?
C020 C01Z H01Z 118.4 . . ?
Cl1 C43 H43A 108.1 . . ?
Cl1 C43 H43B 108.1 . . ?
C42 C43 Cl1 116.8(14) . . ?
C42 C43 H43A 108.1 . . ?
C42 C43 H43B 108.1 . . ?
H43A C43 H43B 107.3 . . ?
C032 C02A O015 117.5(11) . . ?
C037 C02A O015 117.4(11) . . ?
C037 C02A C032 123.8(11) . . ?
O00R C02B C01J 116.1(10) . . ?
C021 C02B O00R 120.4(12) . . ?
C021 C02B C01J 123.3(10) . . ?
C02Z C02C H02C 119.2 . . ?
C022 C02C H02C 119.2 . . ?
C022 C02C C02Z 121.7(12) . . ?
C01Y C02D C03R 118.2(11) . . ?
C04W C02D C01Y 119.9(13) . . ?
C04W C02D C03R 122.0(12) . . ?
O00X C02E C01H 123.5(10) . . ?
O00X C02E C01K 117.6(11) . . ?
C01H C02E C01K 118.8(11) . . ?
C01E C02F H02A 109.0 . . ?
C01E C02F H02B 109.0 . . ?
C01E C02F C40 112.7(10) . . ?
H02A C02F H02B 107.8 . . ?
C40 C02F H02A 109.0 . . ?
C40 C02F H02B 109.0 . . ?
C01W C02G C039 121.7(10) . . ?
C051 C02G C01W 117.6(11) . . ?
C051 C02G C039 120.5(12) . . ?
C01V C9 C108 116.3(11) . . ?
C01V C9 C10 119.2(10) . . ?
C108 C9 C10 124.3(12) . . ?
C02R C02I C03R 121.7(9) . . ?
C02R C02I C04L 118.0(12) . . ?
C04L C02I C03R 120.3(13) . . ?
C01M C02K H02D 107.6 . . ?
C01M C02K H02E 107.6 . . ?
C01M C02K C021 118.9(11) . . ?
H02D C02K H02E 107.0 . . ?
C021 C02K H02D 107.6 . . ?
C021 C02K H02E 107.6 . . ?
O00F C02L O00S 126.2(10) . . ?
O00F C02L C02V 117.3(12) . . ?
O00S C02L C02V 116.4(12) . . ?
C01E C02M H02M 118.6 . . ?
C01E C02M C04H 122.7(12) . . ?
C04H C02M H02M 118.6 . . ?
C037 C02N H02N 119.4 . . ?
C106 C02N H02N 119.4 . . ?
C106 C02N C037 121.2(11) . . ?
C01Q C02O H02O 118.8 . . ?
C02Q C02O C01Q 122.4(13) . . ?
C02Q C02O H02O 118.8 . . ?
C01W C02P C10 121.0(10) . . ?
C04G C02P C01W 118.8(12) . . ?
C04G C02P C10 119.8(12) . . ?
C02O C02Q C51 120.4(14) . . ?
C02U C02Q C02O 116.6(13) . . ?
C02U C02Q C51 123.1(13) . . ?
O00Z C02R C02I 121.1(11) . . ?
O00Z C02R C03N 119.4(12) . . ?
C02I C02R C03N 119.3(10) . . ?
O00K C02S O00K 131.0(15) . 2_655 ?
O00K C02S C01F 114.5(8) . . ?
O00K C02S C01F 114.5(8) 2_655 . ?
C03C C02T O00Q 118.0(12) . . ?
C03C C02T C034 122.8(13) . . ?
C034 C02T O00Q 119.2(12) . . ?
C01R C02U H02U 117.5 . . ?
C02Q C02U C01R 125.1(12) . . ?
C02Q C02U H02U 117.5 . . ?
O00E C02V O00M 126.7(11) . . ?
O00E C02V C02L 117.0(12) . . ?
O00M C02V C02L 116.3(12) . . ?
C01K C02W H02W 118.9 . . ?
C01O C02W C01K 122.2(12) . . ?
C01O C02W H02W 118.9 . . ?
C01J C02X H02X 118.0 . . ?
C01J C02X C04E 124.0(12) . . ?
C04E C02X H02X 118.0 . . ?
C01Y C02Y C107 119.1(12) . . ?
C01Y C02Y C040 124.2(11) . . ?
C107 C02Y C040 116.4(13) . . ?
C01Z C02Z C02C 115.9(11) . . ?
C01Z C02Z C03O 124.5(13) . . ?
C02C C02Z C03O 119.6(13) . . ?
C45 C44 H44 119.4 . . ?
C45 C44 C40 121.1(13) . . ?
C40 C44 H44 119.4 . . ?
C01B C03B C03Y 123.2(11) . . ?
C01B C03B C041 118.4(13) . . ?
C041 C03B C03Y 118.3(12) . . ?
C02T C03C C61 118.4(13) . . ?
C02T C03C C028 121.2(12) . . ?
C61 C03C C028 120.2(12) . . ?
H03A C03D H03B 107.8 . . ?
C03F C03D H03A 109.0 . . ?
C03F C03D H03B 109.0 . . ?
C03M C03D H03A 109.0 . . ?
C03M C03D H03B 109.0 . . ?
C03M C03D C03F 113.0(10) . . ?
C01J C03E H03C 107.6 . . ?
C01J C03E H03D 107.6 . . ?
C01J C03E C032 118.9(10) . . ?
H03C C03E H03D 107.0 . . ?
C032 C03E H03C 107.6 . . ?
C032 C03E H03D 107.6 . . ?
C023 C03F C03D 121.0(13) . . ?
C023 C03F C024 118.3(14) . . ?
C024 C03F C03D 120.6(13) . . ?
C03X C03G C04L 116.0(11) . . ?
C03X C03G C20 125.4(14) . . ?
C04L C03G C20 118.5(14) . . ?
C110 C03H C109 109.6(11) . . ?
C110 C03H C85 108.6(11) . . ?
C71 C03H C110 112.5(12) . . ?
C71 C03H C109 109.7(12) . . ?
C71 C03H C85 106.7(13) . . ?
C109 C03H C85 109.6(13) . . ?
C030 C03I H03I 118.0 . . ?
C030 C03I C033 123.9(12) . . ?
C033 C03I H03I 118.0 . . ?
C01D C03J H03E 108.7 . . ?
C01D C03J H03F 108.7 . . ?
C01D C03J C037 114.1(9) . . ?
H03E C03J H03F 107.6 . . ?
C037 C03J H03E 108.7 . . ?
C037 C03J H03F 108.7 . . ?
C024 C03K C048 120.6(14) . . ?
C025 C03K C024 118.6(13) . . ?
C025 C03K C048 120.8(13) . . ?
C04J C03M C03D 116.7(13) . . ?
C04J C03M C026 118.9(12) . . ?
C026 C03M C03D 124.4(12) . . ?
C02R C03N C03Y 118.8(11) . . ?
C03X C03N C02R 120.0(12) . . ?
C03X C03N C03Y 121.1(12) . . ?
C02Z C03O C056 107.3(12) . . ?
C044 C03O C02Z 109.1(12) . . ?
C044 C03O C056 112.6(13) . . ?
C050 C03O C02Z 111.5(12) . . ?
C050 C03O C044 110.7(13) . . ?
C050 C03O C056 105.5(13) . . ?
C042 C03P C48 120.8(17) . . ?
C049 C03P C48 120.7(16) . . ?
C049 C03P C042 118.2(13) . . ?
C04C C03Q C14 118.9(17) . . ?
C041 C03Q C04C 118.2(12) . . ?
C041 C03Q C14 122.8(16) . . ?
C02D C03R H03G 108.2 . . ?
C02D C03R H03H 108.2 . . ?
C02I C03R C02D 116.2(10) . . ?
C02I C03R H03G 108.2 . . ?
C02I C03R H03H 108.2 . . ?
H03G C03R H03H 107.4 . . ?
C01R C03S H03J 109.3 . . ?
C01R C03S H03K 109.3 . . ?
H03J C03S H03K 107.9 . . ?
C035 C03S C01R 111.8(10) . . ?
C035 C03S H03J 109.3 . . ?
C035 C03S H03K 109.3 . . ?
O00Y C03U O010 126.5(12) . . ?
O00Y C03U C1 116.6(12) . . ?
O010 C03U C1 116.9(11) . . ?
C03G C03X H03X 118.2 . . ?
C03N C03X C03G 123.6(12) . . ?
C03N C03X H03X 118.2 . . ?
C03B C03Y C03N 113.5(11) . . ?
C03B C03Y H03L 108.9 . . ?
C03B C03Y H03M 108.9 . . ?
C03N C03Y H03L 108.9 . . ?
C03N C03Y H03M 108.9 . . ?
H03L C03Y H03M 107.7 . . ?
C44 C45 C46 118.5(12) . . ?
C44 C45 C31 119.8(15) . . ?
C46 C45 C31 121.7(13) . . ?
C03Q C04C H04C 118.9 . . ?
C03Q C04C C035 122.2(13) . . ?
C035 C04C H04C 118.9 . . ?
C04S C04D C040 120.6(13) . . ?
C029 C04D C04S 116.8(12) . . ?
C029 C04D C040 122.3(12) . . ?
C02X C04E C21 116.8(12) . . ?
C045 C04E C02X 116.4(11) . . ?
C045 C04E C21 126.5(12) . . ?
C02P C04G H04G 118.7 . . ?
C92 C04G C02P 122.6(13) . . ?
C92 C04G H04G 118.7 . . ?
C02M C04H C86 118.3(15) . . ?
C04J C04H C02M 117.8(13) . . ?
C04J C04H C86 122.2(16) . . ?
C03M C04J H04J 118.8 . . ?
C04H C04J C03M 122.3(14) . . ?
C04H C04J H04J 118.9 . . ?
C01O C04K C059 109.2(12) . . ?
C04P C04K C01O 111.5(12) . . ?
C04P C04K C059 105.7(11) . . ?
C04Y C04K C01O 111.1(11) . . ?
C04Y C04K C04P 110.9(13) . . ?
C04Y C04K C059 108.3(12) . . ?
C02I C04L H04L 118.5 . . ?
C03G C04L C02I 123.0(14) . . ?
C03G C04L H04L 118.5 . . ?
C02Q C51 C50 102.7(15) . . ?
C02Q C51 C53 111.6(19) . . ?
C52 C51 C02Q 114.3(17) . . ?
C52 C51 C50 99(2) . . ?
C38 C51 C02Q 115(2) . . ?
C38 C51 C52 117(2) . . ?
C38 C51 C50 106(2) . . ?
C49 C51 C02Q 111(2) . . ?
C49 C51 C53 117(3) . . ?
C49 C51 C54 101(3) . . ?
C54 C51 C02Q 103.7(19) . . ?
C54 C51 C53 111(2) . . ?
C03G C20 C102 107.4(13) . . ?
C03G C20 C24 101.4(15) . . ?
C23 C20 C03G 108.2(13) . . ?
C23 C20 C102 103.6(15) . . ?
C22 C20 C03G 114.0(14) . . ?
C22 C20 C23 113.4(18) . . ?
C22 C20 C102 109.5(17) . . ?
C26 C20 C03G 111.2(18) . . ?
C26 C20 C24 106(2) . . ?
C19 C20 C03G 117.6(19) . . ?
C19 C20 C26 120(3) . . ?
C19 C20 C24 97(2) . . ?
C04K C04P H04A 111.8 . . ?
C04K C04P H04B 108.8 . . ?
C04K C04P H04D 107.8 . . ?
H04A C04P H04B 109.5 . . ?
H04A C04P H04D 109.5 . . ?
H04B C04P H04D 109.4 . . ?
C04W C89 C04T 118.9(13) . . ?
C04W C89 C107 119.7(14) . . ?
C107 C89 C04T 121.4(14) . . ?
C03H C71 H71A 106.7 . . ?
C03H C71 H71B 110.4 . . ?
C03H C71 H71C 111.2 . . ?
H71A C71 H71B 109.4 . . ?
H71A C71 H71C 109.5 . . ?
H71B C71 H71C 109.5 . . ?
C04D C04S H04S 119.1 . . ?
C04D C04S C033 121.8(14) . . ?
C033 C04S H04S 119.1 . . ?
C05G C04T C89 108.4(13) . . ?
C18 C04T C89 97.6(16) . . ?
C18 C04T C05G 111.7(16) . . ?
C05Q C04T C89 113.8(15) . . ?
C05Q C04T C05G 108.5(17) . . ?
C05Q C04T C18 116.4(19) . . ?
C4 C72 C6 104.2(15) . . ?
C4 C72 C2 110.5(16) . . ?
C4 C72 C106 109.8(13) . . ?
C6 C72 C2 113.1(15) . . ?
C6 C72 C106 112.5(12) . . ?
C2 C72 C106 106.8(14) . . ?
C106 C72 C111 102(3) . . ?
C5 C72 C106 96(2) . . ?
C5 C72 C111 144(4) . . ?
C3 C72 C106 111(3) . . ?
C3 C72 C5 103(4) . . ?
C3 C72 C111 99(4) . . ?
C03U C1 H1BC 109.2 . . ?
C03U C1 H1BD 109.2 . . ?
C03U C1 H1AA 108.3 . . ?
C03U C1 H1AB 108.3 . . ?
C03U C1 Cl3 111.9(11) . . ?
C03U C1 Cl2 115.7(12) . . ?
H1BC C1 H1BD 107.9 . . ?
H1AA C1 H1AB 107.4 . . ?
Cl3 C1 H1BC 109.2 . . ?
Cl3 C1 H1BD 109.2 . . ?
Cl2 C1 H1AA 108.3 . . ?
Cl2 C1 H1AB 108.3 . . ?
C02D C04W C89 120.7(14) . . ?
C02D C04W H04W 119.6 . . ?
C89 C04W H04W 119.6 . . ?
C02Y C107 C89 117.7(14) . . ?
C02Y C107 H107 121.2 . . ?
C89 C107 H107 121.2 . . ?
C04K C04Y H04E 108.6 . . ?
C04K C04Y H04F 110.1 . . ?
C04K C04Y H04H 109.7 . . ?
H04E C04Y H04F 109.5 . . ?
H04E C04Y H04H 109.5 . . ?
H04F C04Y H04H 109.4 . . ?
C75 C04Z C76 114.8(16) . . ?
C75 C04Z C69 110.7(16) . . ?
C75 C04Z C033 108.8(18) . . ?
C69 C04Z C76 103.7(18) . . ?
C69 C04Z C033 113.4(14) . . ?
C033 C04Z C76 105.5(14) . . ?
C033 C04Z C70 95(3) . . ?
C033 C04Z C74 108(3) . . ?
C41 C04Z C033 115(3) . . ?
C41 C04Z C70 101(4) . . ?
C41 C04Z C74 98.0(17) . . ?
C74 C04Z C70 140(4) . . ?
C45 C46 H46 117.5 . . ?
C47 C46 C45 125.0(12) . . ?
C47 C46 H46 117.5 . . ?
H13A C13 H13B 109.4 . . ?
H13A C13 H13C 109.5 . . ?
H13B C13 H13C 109.4 . . ?
C14 C13 H13A 109.9 . . ?
C14 C13 H13B 107.8 . . ?
C14 C13 H13C 110.8 . . ?
C04G C92 C15 123.1(15) . . ?
C04G C92 C051 116.4(12) . . ?
C051 C92 C15 120.4(14) . . ?
H17A C17 H17B 109.4 . . ?
H17A C17 H17C 109.5 . . ?
H17B C17 H17C 109.4 . . ?
C15 C17 H17A 111.4 . . ?
C15 C17 H17B 108.0 . . ?
C15 C17 H17C 109.0 . . ?
C92 C15 C17 106.8(16) . . ?
C92 C15 C16 110.6(17) . . ?
C17 C15 C16 106.7(18) . . ?
C83 C15 C92 111.4(17) . . ?
C83 C15 C17 106.8(18) . . ?
C83 C15 C16 114.0(19) . . ?
C03H C109 H10A 108.9 . . ?
C03H C109 H10B 110.8 . . ?
C03H C109 H10C 108.8 . . ?
H10A C109 H10B 109.4 . . ?
H10A C109 H10C 109.5 . . ?
H10B C109 H10C 109.5 . . ?
H05A C05F H05B 109.4 . . ?
H05A C05F H05C 109.5 . . ?
H05B C05F H05C 109.5 . . ?
C055 C05F H05A 110.4 . . ?
C055 C05F H05B 106.8 . . ?
C055 C05F H05C 111.2 . . ?
C04T C05G H05D 110.0 . . ?
C04T C05G H05E 109.4 . . ?
C04T C05G H05F 108.9 . . ?
H05D C05G H05E 109.4 . . ?
H05D C05G H05F 109.5 . . ?
H05E C05G H05F 109.5 . . ?
C72 C4 H4A 109.4 . . ?
C72 C4 H4B 109.5 . . ?
C72 C4 H4C 109.5 . . ?
H4A C4 H4B 109.5 . . ?
H4A C4 H4C 109.5 . . ?
H4B C4 H4C 109.5 . . ?
C04Z C75 H75A 109.7 . . ?
C04Z C75 H75B 109.1 . . ?
C04Z C75 H75C 112.0 . . ?
H75A C75 H75B 109.5 . . ?
H75A C75 H75C 107.4 . . ?
H75B C75 H75C 109.1 . . ?
C04T C18 H18A 110.3 . . ?
C04T C18 H18B 111.4 . . ?
C04T C18 H18C 106.7 . . ?
H18A C18 H18B 109.5 . . ?
H18A C18 H18C 109.5 . . ?
H18B C18 H18C 109.4 . . ?
H98A C98 H98B 109.5 . . ?
H98A C98 H98C 109.5 . . ?
H98B C98 H98C 109.5 . . ?
C048 C98 H98A 109.4 . . ?
C048 C98 H98B 109.6 . . ?
C048 C98 H98C 109.4 . . ?
C04H C86 C68 110.7(19) . . ?
C04H C86 C87 90.9(19) . . ?
C77 C86 C04H 115(2) . . ?
C77 C86 C68 118(2) . . ?
C77 C86 C73 98(2) . . ?
C73 C86 C04H 108.5(18) . . ?
C73 C86 C68 105(2) . . ?
C88 C86 C04H 127(3) . . ?
C88 C86 C67 121(3) . . ?
C88 C86 C87 103(3) . . ?
C67 C86 C04H 109(3) . . ?
C67 C86 C87 92.8(14) . . ?
C04T C05Q H05G 108.3 . . ?
C04T C05Q H05H 110.1 . . ?
C04T C05Q H05I 110.1 . . ?
H05G C05Q H05H 109.4 . . ?
H05G C05Q H05I 109.5 . . ?
H05H C05Q H05I 109.4 . . ?
C04Z C76 H76A 109.1 . . ?
C04Z C76 H76B 110.8 . . ?
C04Z C76 H76C 108.6 . . ?
H76A C76 H76B 109.5 . . ?
H76A C76 H76C 109.6 . . ?
H76B C76 H76C 109.4 . . ?
C15 C83 H83A 108.5 . . ?
C15 C83 H83B 110.9 . . ?
C15 C83 H83C 109.0 . . ?
H83A C83 H83B 109.4 . . ?
H83A C83 H83C 109.5 . . ?
H83B C83 H83C 109.5 . . ?
C72 C6 H6A 109.5 . . ?
C72 C6 H6B 109.3 . . ?
C72 C6 H6C 109.6 . . ?
H6A C6 H6B 109.5 . . ?
H6A C6 H6C 109.5 . . ?
H6B C6 H6C 109.5 . . ?
C20 C23 H23A 109.7 . . ?
C20 C23 H23B 108.4 . . ?
C20 C23 H23C 110.3 . . ?
H23A C23 H23B 109.4 . . ?
H23A C23 H23C 109.5 . . ?
H23B C23 H23C 109.4 . . ?
C20 C22 H22A 107.7 . . ?
C20 C22 H22B 111.6 . . ?
C20 C22 H22C 109.1 . . ?
H22A C22 H22B 109.4 . . ?
H22A C22 H22C 109.4 . . ?
H22B C22 H22C 109.5 . . ?
C46 C47 C01I 123.5(12) . . ?
C46 C47 C39 112.4(12) . . ?
C39 C47 C01I 123.9(11) . . ?
H10D C100 H10E 109.5 . . ?
H10D C100 H10F 109.5 . . ?
H10E C100 H10F 109.5 . . ?
C048 C100 H10D 109.5 . . ?
C048 C100 H10E 109.4 . . ?
C048 C100 H10F 109.5 . . ?
H06A C06C H06B 109.4 . . ?
H06A C06C H06C 109.5 . . ?
H06B C06C H06C 109.5 . . ?
C055 C06C H06A 112.1 . . ?
C055 C06C H06B 104.7 . . ?
C055 C06C H06C 111.5 . . ?
C72 C2 H2A 108.4 . . ?
C72 C2 H2B 110.1 . . ?
C72 C2 H2C 109.9 . . ?
H2A C2 H2B 109.5 . . ?
H2A C2 H2C 109.5 . . ?
H2B C2 H2C 109.5 . . ?
C51 C52 H52A 110.5 . . ?
C51 C52 H52B 108.3 . . ?
C51 C52 H52C 109.6 . . ?
H52A C52 H52B 109.4 . . ?
H52A C52 H52C 109.5 . . ?
H52B C52 H52C 109.5 . . ?
C15 C16 H16A 110.9 . . ?
C15 C16 H16B 106.3 . . ?
C15 C16 H16C 111.1 . . ?
H16A C16 H16B 109.5 . . ?
H16A C16 H16C 109.5 . . ?
H16B C16 H16C 109.5 . . ?
C51 C50 H50A 112.3 . . ?
C51 C50 H50B 109.2 . . ?
C51 C50 H50C 107.0 . . ?
H50A C50 H50B 109.4 . . ?
H50A C50 H50C 109.5 . . ?
H50B C50 H50C 109.5 . . ?
H10G C104 H10H 109.4 . . ?
H10G C104 H10I 109.4 . . ?
H10H C104 H10I 109.5 . . ?
C14 C104 H10G 111.7 . . ?
C14 C104 H10H 106.0 . . ?
C14 C104 H10I 110.7 . . ?
C04Z C69 H69A 106.9 . . ?
C04Z C69 H69B 108.9 . . ?
C04Z C69 H69C 112.5 . . ?
H69A C69 H69B 109.5 . . ?
H69A C69 H69C 109.5 . . ?
H69B C69 H69C 109.5 . . ?
H11A C11 H11B 109.5 . . ?
H11A C11 H11C 109.5 . . ?
H11B C11 H11C 109.5 . . ?
C14 C11 H11A 108.3 . . ?
C14 C11 H11B 109.7 . . ?
C14 C11 H11C 110.3 . . ?
C03P C48 C59 112.7(19) . . ?
C03P C48 C58 107(2) . . ?
C55 C48 C03P 104.0(18) . . ?
C55 C48 C59 100(2) . . ?
C57 C48 C03P 116.0(19) . . ?
C57 C48 C55 103(2) . . ?
C57 C48 C59 118(2) . . ?
C56 C48 C03P 118(2) . . ?
C56 C48 C58 97(3) . . ?
C56 C48 C60 114(3) . . ?
C60 C48 C03P 115(2) . . ?
C60 C48 C58 103(3) . . ?
C03C C61 H61 119.8 . . ?
C29 C61 C03C 120.5(14) . . ?
C29 C61 H61 119.8 . . ?
O00H C016 O00H 124.5(17) 2_655 . ?
O00H C016 C01U 117.8(8) 2_655 . ?
O00H C016 C01U 117.8(8) . . ?
C01D C017 O00P 119.2(12) . . ?
C01L C017 O00P 120.9(12) . . ?
C01L C017 C01D 119.9(12) . . ?
C01G C020 C01S 124.3(10) . . ?
C01G C020 C01Z 118.6(12) . . ?
C01Z C020 C01S 117.0(11) . . ?
C02B C021 C02K 123.0(11) . . ?
C02B C021 C045 117.7(11) . . ?
C045 C021 C02K 118.8(11) . . ?
C04E C21 C96 106.0(18) . . ?
C04E C21 C93 107(2) . . ?
C04E C21 C91 112.7(18) . . ?
C04E C21 C94 105.9(18) . . ?
C95 C21 C04E 119(2) . . ?
C95 C21 C96 96.7(15) . . ?
C95 C21 C93 122(3) . . ?
C93 C21 C96 104(2) . . ?
C97 C21 C04E 124.0(18) . . ?
C97 C21 C91 100.8(15) . . ?
C97 C21 C94 101(2) . . ?
C94 C21 C91 111(2) . . ?
C01G C022 C02C 119.1(11) . . ?
C01G C022 C047 125.6(10) . . ?
C02C C022 C047 115.1(12) . . ?
C01M C023 O011 118.4(12) . . ?
C03F C023 O011 117.2(13) . . ?
C03F C023 C01M 124.2(12) . . ?
C03F C024 H024 119.9 . . ?
C03K C024 C03F 120.2(14) . . ?
C03K C024 H024 119.9 . . ?
C01M C025 H025 117.7 . . ?
C03K C025 C01M 124.6(13) . . ?
C03K C025 H025 117.7 . . ?
O00C C026 C01E 116.6(12) . . ?
O00C C026 C03M 123.2(11) . . ?
C01E C026 C03M 120.2(12) . . ?
C9 C10 H10J 108.2 . . ?
C9 C10 H10K 108.2 . . ?
C02P C10 C9 116.3(10) . . ?
C02P C10 H10J 108.2 . . ?
C02P C10 H10K 108.2 . . ?
H10J C10 H10K 107.4 . . ?
C62 C27 C29 107.1(16) . . ?
C62 C27 C63 106.5(19) . . ?
C63 C27 C29 110.9(15) . . ?
C65 C27 C29 109.3(18) . . ?
C65 C27 C62 110.5(19) . . ?
C65 C27 C63 112.4(19) . . ?
C64 C27 C29 107(2) . . ?
C25 C27 C29 120(3) . . ?
C25 C27 C64 99.2(16) . . ?
C25 C27 C28 101.6(18) . . ?
C28 C27 C29 104(3) . . ?
C28 C27 C64 126(3) . . ?
C01L C028 H02F 109.3 . . ?
C01L C028 H02G 109.3 . . ?
C03C C028 C01L 111.5(10) . . ?
C03C C028 H02F 109.3 . . ?
C03C C028 H02G 109.3 . . ?
H02F C028 H02G 108.0 . . ?
O00G C029 C030 116.4(12) . . ?
C04D C029 O00G 118.7(11) . . ?
C04D C029 C030 124.3(12) . . ?
C61 C29 C27 118.4(14) . . ?
C30 C29 C61 118.4(13) . . ?
C30 C29 C27 123.1(15) . . ?
C29 C30 H30 118.9 . . ?
C29 C30 C034 122.1(14) . . ?
C034 C30 H30 118.9 . . ?
C03I C030 C029 115.3(12) . . ?
C03I C030 C047 124.7(13) . . ?
C029 C030 C047 120.0(12) . . ?
C45 C31 C32 111.8(15) . . ?
C45 C31 C34 106.4(17) . . ?
C45 C31 C37 100(2) . . ?
C34 C31 C32 103(2) . . ?
C36 C31 C45 110(2) . . ?
C36 C31 C32 115(2) . . ?
C36 C31 C34 110(2) . . ?
C33 C31 C45 129(2) . . ?
C33 C31 C37 99(4) . . ?
C35 C31 C45 106(3) . . ?
C35 C31 C33 119(4) . . ?
C35 C31 C37 93(4) . . ?
C02A C032 C03E 123.9(11) . . ?
C02A C032 C043 117.6(11) . . ?
C043 C032 C03E 118.4(11) . . ?
C03I C033 C04Z 121.6(14) . . ?
C04S C033 C03I 117.2(13) . . ?
C04S C033 C04Z 121.1(14) . . ?
C02T C034 C30 117.5(13) . . ?
C02T C034 C036 124.4(11) . . ?
C30 C034 C036 117.4(12) . . ?
C01B C035 C03S 125.2(10) . . ?
C01B C035 C04C 115.2(11) . . ?
C04C C035 C03S 119.4(12) . . ?
C01H C036 H03N 107.2 . . ?
C01H C036 H03O 107.2 . . ?
C034 C036 C01H 120.6(11) . . ?
C034 C036 H03N 107.2 . . ?
C034 C036 H03O 107.2 . . ?
H03N C036 H03O 106.8 . . ?
C02A C037 C02N 117.7(11) . . ?
C02A C037 C03J 123.0(11) . . ?
C02N C037 C03J 119.4(10) . . ?
C02N C106 C72 119.0(11) . . ?
C02N C106 C043 117.8(11) . . ?
C043 C106 C72 123.2(11) . . ?
C01Q C039 C02G 121.9(11) . . ?
C01Q C039 H03P 106.9 . . ?
C01Q C039 H03Q 106.9 . . ?
C02G C039 H03P 106.9 . . ?
C02G C039 H03Q 106.9 . . ?
H03P C039 H03Q 106.7 . . ?
O018 C39 C47 113.5(13) . . ?
O018 C39 C40 121.8(12) . . ?
C40 C39 C47 124.6(12) . . ?
C44 C40 C02F 122.7(12) . . ?
C44 C40 C39 117.9(12) . . ?
C39 C40 C02F 119.3(11) . . ?
C02Y C040 H04I 107.3 . . ?
C02Y C040 H04K 107.3 . . ?
C04D C040 C02Y 120.2(12) . . ?
C04D C040 H04I 107.3 . . ?
C04D C040 H04K 107.3 . . ?
H04I C040 H04K 106.9 . . ?
C03B C041 H041 118.6 . . ?
C03Q C041 C03B 122.7(13) . . ?
C03Q C041 H041 118.6 . . ?
C01L C042 H042 119.1 . . ?
C03P C042 C01L 121.8(14) . . ?
C03P C042 H042 119.1 . . ?
C032 C043 H043 119.2 . . ?
C106 C043 C032 121.6(11) . . ?
C106 C043 H043 119.2 . . ?
C03O C044 H04M 108.3 . . ?
C03O C044 H04N 109.7 . . ?
C03O C044 H04O 110.5 . . ?
H04M C044 H04N 109.4 . . ?
H04M C044 H04O 109.4 . . ?
H04N C044 H04O 109.5 . . ?
C04E C045 C021 123.5(12) . . ?
C04E C045 H045 118.3 . . ?
C021 C045 H045 118.3 . . ?
C022 C047 H04P 108.6 . . ?
C022 C047 H04Q 108.6 . . ?
C030 C047 C022 114.6(11) . . ?
C030 C047 H04P 108.6 . . ?
C030 C047 H04Q 108.6 . . ?
H04P C047 H04Q 107.6 . . ?
C03K C048 C99 101(3) . . ?
C98 C048 C03K 111.8(14) . . ?
C100 C048 C03K 109.8(15) . . ?
C100 C048 C98 110.3(16) . . ?
C100 C048 C90 112.3(17) . . ?
C90 C048 C03K 108.0(16) . . ?
C90 C048 C98 104.5(19) . . ?
C101 C048 C03K 95(4) . . ?
C101 C048 C99 140(5) . . ?
C84 C048 C03K 123(3) . . ?
C84 C048 C101 95(4) . . ?
C84 C048 C99 106(4) . . ?
C01D C049 H049 119.6 . . ?
C03P C049 C01D 120.9(13) . . ?
C03P C049 H049 119.6 . . ?
C03O C050 H05J 108.5 . . ?
C03O C050 H05K 110.1 . . ?
C03O C050 H05L 109.7 . . ?
H05J C050 H05K 109.5 . . ?
H05J C050 H05L 109.5 . . ?
H05K C050 H05L 109.5 . . ?
C02G C051 C92 122.6(13) . . ?
C02G C051 H051 118.7 . . ?
C92 C051 H051 118.7 . . ?
C86 C68 H68A 110.7 . . ?
C86 C68 H68B 109.8 . . ?
C86 C68 H68C 108.0 . . ?
H68A C68 H68B 109.4 . . ?
H68A C68 H68C 109.5 . . ?
H68B C68 H68C 109.5 . . ?
O012 C055 C05F 107.2(13) . . ?
O012 C055 C06C 102.6(15) . . ?
O012 C055 H055 106.6 . . ?
C05F C055 H055 106.6 . . ?
C06C C055 C05F 125.8(16) . . ?
C06C C055 H055 106.6 . . ?
C03O C056 H05M 111.0 . . ?
C03O C056 H05N 110.2 . . ?
C03O C056 H05O 107.2 . . ?
H05M C056 H05N 109.5 . . ?
H05M C056 H05O 109.5 . . ?
H05N C056 H05O 109.4 . . ?
C03Q C14 C11 102.9(15) . . ?
C03Q C14 C105 112(2) . . ?
C13 C14 C03Q 108.1(18) . . ?
C13 C14 C104 114(2) . . ?
C13 C14 C11 109(2) . . ?
C104 C14 C03Q 112.1(18) . . ?
C104 C14 C11 110(2) . . ?
C103 C14 C03Q 102(2) . . ?
C103 C14 C105 86(3) . . ?
C12 C14 C03Q 121(2) . . ?
C12 C14 C103 99(3) . . ?
C12 C14 C105 123(3) . . ?
C04K C059 H05P 109.5 . . ?
C04K C059 H05Q 109.8 . . ?
C04K C059 H05R 109.0 . . ?
H05P C059 H05Q 109.5 . . ?
H05P C059 H05R 109.5 . . ?
H05Q C059 H05R 109.5 . . ?
C048 C90 H90A 109.5 . . ?
C048 C90 H90B 109.4 . . ?
C048 C90 H90C 109.5 . . ?
H90A C90 H90B 109.5 . . ?
H90A C90 H90C 109.5 . . ?
H90B C90 H90C 109.5 . . ?
C51 C38 H38A 108.1 . . ?
C51 C38 H38B 106.7 . . ?
C51 C38 H38C 113.6 . . ?
H38A C38 H38B 109.5 . . ?
H38A C38 H38C 109.4 . . ?
H38B C38 H38C 109.5 . . ?
C20 C102 H10L 107.4 . . ?
C20 C102 H10M 110.7 . . ?
C20 C102 H10N 110.4 . . ?
H10L C102 H10M 109.4 . . ?
H10L C102 H10N 109.4 . . ?
H10M C102 H10N 109.4 . . ?
C86 C77 H77A 113.4 . . ?
C86 C77 H77B 108.1 . . ?
C86 C77 H77C 106.9 . . ?
H77A C77 H77B 109.5 . . ?
H77A C77 H77C 109.5 . . ?
H77B C77 H77C 109.4 . . ?
C03H C85 H85A 109.1 . . ?
C03H C85 H85B 109.0 . . ?
C03H C85 H85C 110.3 . . ?
H85A C85 H85B 109.4 . . ?
H85A C85 H85C 109.4 . . ?
H85B C85 H85C 109.5 . . ?
C48 C55 H55A 104.7 . . ?
C48 C55 H55B 116.5 . . ?
C48 C55 H55C 107.0 . . ?
H55A C55 H55B 109.5 . . ?
H55A C55 H55C 109.4 . . ?
H55B C55 H55C 109.4 . . ?
C48 C57 H57A 107.5 . . ?
C48 C57 H57B 110.3 . . ?
C48 C57 H57C 110.5 . . ?
H57A C57 H57B 109.5 . . ?
H57A C57 H57C 109.5 . . ?
H57B C57 H57C 109.5 . . ?
C48 C59 H59A 106.4 . . ?
C48 C59 H59B 117.5 . . ?
C48 C59 H59C 104.2 . . ?
H59A C59 H59B 109.5 . . ?
H59A C59 H59C 109.4 . . ?
H59B C59 H59C 109.4 . . ?
C27 C62 H62A 103.4 . . ?
C27 C62 H62B 115.8 . . ?
C27 C62 H62C 109.0 . . ?
H62A C62 H62B 109.5 . . ?
H62A C62 H62C 109.5 . . ?
H62B C62 H62C 109.5 . . ?
C27 C63 H63A 111.6 . . ?
C27 C63 H63B 108.1 . . ?
C27 C63 H63C 108.6 . . ?
H63A C63 H63B 109.4 . . ?
H63A C63 H63C 109.5 . . ?
H63B C63 H63C 109.5 . . ?
C27 C65 H65A 107.2 . . ?
C27 C65 H65B 111.7 . . ?
C27 C65 H65C 109.6 . . ?
H65A C65 H65B 109.5 . . ?
H65A C65 H65C 109.4 . . ?
H65B C65 H65C 109.5 . . ?
C31 C32 H32A 95.7 . . ?
C31 C32 H32B 122.8 . . ?
C31 C32 H32C 108.8 . . ?
H32A C32 H32B 109.5 . . ?
H32A C32 H32C 109.5 . . ?
H32B C32 H32C 109.4 . . ?
C31 C34 H34A 109.6 . . ?
C31 C34 H34B 109.4 . . ?
C31 C34 H34C 109.4 . . ?
H34A C34 H34B 109.4 . . ?
H34A C34 H34C 109.5 . . ?
H34B C34 H34C 109.5 . . ?
C31 C36 H36A 112.9 . . ?
C31 C36 H36B 106.2 . . ?
C31 C36 H36C 109.1 . . ?
H36A C36 H36B 109.6 . . ?
H36A C36 H36C 109.5 . . ?
H36B C36 H36C 109.5 . . ?
C48 C56 H56A 104.0 . . ?
C48 C56 H56B 116.6 . . ?
C48 C56 H56C 107.6 . . ?
H56A C56 H56B 109.5 . . ?
H56A C56 H56C 109.5 . . ?
H56B C56 H56C 109.5 . . ?
C48 C58 H58A 114.7 . . ?
C48 C58 H58B 107.3 . . ?
C48 C58 H58C 106.3 . . ?
H58A C58 H58B 109.5 . . ?
H58A C58 H58C 109.5 . . ?
H58B C58 H58C 109.5 . . ?
C48 C60 H60A 106.0 . . ?
C48 C60 H60B 105.0 . . ?
C48 C60 H60C 117.1 . . ?
H60A C60 H60B 109.5 . . ?
H60A C60 H60C 109.4 . . ?
H60B C60 H60C 109.4 . . ?
C27 C64 H64A 106.3 . . ?
C27 C64 H64B 109.9 . . ?
C27 C64 H64C 112.2 . . ?
H64A C64 H64B 109.4 . . ?
H64A C64 H64C 109.5 . . ?
H64B C64 H64C 109.4 . . ?
C21 C95 H95A 112.1 . . ?
C21 C95 H95B 109.1 . . ?
C21 C95 H95C 107.2 . . ?
H95A C95 H95B 109.4 . . ?
H95A C95 H95C 109.5 . . ?
H95B C95 H95C 109.5 . . ?
C21 C96 H96A 111.1 . . ?
C21 C96 H96B 106.4 . . ?
C21 C96 H96C 110.9 . . ?
H96A C96 H96B 109.5 . . ?
H96A C96 H96C 109.5 . . ?
H96B C96 H96C 109.4 . . ?
C21 C93 H93A 111.9 . . ?
C21 C93 H93B 111.0 . . ?
C21 C93 H93C 105.3 . . ?
H93A C93 H93B 109.5 . . ?
H93A C93 H93C 109.5 . . ?
H93B C93 H93C 109.5 . . ?
C27 C25 H25A 100.3 . . ?
C27 C25 H25B 116.9 . . ?
C27 C25 H25C 107.6 . . ?
H25A C25 H25B 109.4 . . ?
H25A C25 H25C 112.2 . . ?
H25B C25 H25C 110.1 . . ?
C27 C28 H28A 80.1 . . ?
C27 C28 H28B 123.7 . . ?
C27 C28 H28C 119.1 . . ?
H28A C28 H28B 109.5 . . ?
H28A C28 H28C 109.5 . . ?
H28B C28 H28C 109.5 . . ?
C31 C33 H33A 108.2 . . ?
C31 C33 H33B 111.9 . . ?
C31 C33 H33C 108.2 . . ?
H33A C33 H33B 109.5 . . ?
H33A C33 H33C 109.5 . . ?
H33B C33 H33C 109.4 . . ?
C31 C35 H35A 106.3 . . ?
C31 C35 H35B 106.2 . . ?
C31 C35 H35C 115.7 . . ?
H35A C35 H35B 109.5 . . ?
H35A C35 H35C 109.5 . . ?
H35B C35 H35C 109.5 . . ?
C31 C37 H37A 98.4 . . ?
C31 C37 H37B 123.9 . . ?
C31 C37 H37C 105.2 . . ?
H37A C37 H37B 109.5 . . ?
H37A C37 H37C 109.5 . . ?
H37B C37 H37C 109.5 . . ?
C86 C73 H73A 105.4 . . ?
C86 C73 H73B 112.3 . . ?
C86 C73 H73C 110.7 . . ?
H73A C73 H73B 109.4 . . ?
H73A C73 H73C 109.5 . . ?
H73B C73 H73C 109.5 . . ?
C51 C49 H49A 114.0 . . ?
C51 C49 H49B 109.5 . . ?
C51 C49 H49C 104.9 . . ?
H49A C49 H49B 109.5 . . ?
H49A C49 H49C 109.5 . . ?
H49B C49 H49C 109.5 . . ?
C51 C53 H53A 124.4 . . ?
C51 C53 H53B 90.9 . . ?
C51 C53 H53C 111.1 . . ?
H53A C53 H53B 109.5 . . ?
H53A C53 H53C 109.4 . . ?
H53B C53 H53C 109.5 . . ?
C51 C54 H54A 107.1 . . ?
C51 C54 H54B 110.2 . . ?
C51 C54 H54C 111.0 . . ?
H54A C54 H54B 109.4 . . ?
H54A C54 H54C 109.5 . . ?
H54B C54 H54C 109.5 . . ?
C66 O2 Ti07 175.3(18) . . ?
H80A C80 H80B 109.5 . . ?
H80A C80 H80C 109.5 . . ?
H80B C80 H80C 109.4 . . ?
C79 C80 H80A 101.1 . . ?
C79 C80 H80B 113.2 . . ?
C79 C80 H80C 113.8 . . ?
C80 C79 H79 105.3 . . ?
C80 C79 C78 132(3) . . ?
C78 C79 H79 105.3 . . ?
O1 C79 C80 106(2) . . ?
O1 C79 H79 105.3 . . ?
O1 C79 C78 101(2) . . ?
C79 C78 H78A 108.8 . . ?
C79 C78 H78B 107.7 . . ?
C79 C78 H78C 111.8 . . ?
H78A C78 H78B 109.5 . . ?
H78A C78 H78C 109.5 . . ?
H78B C78 H78C 109.5 . . ?
C79 O1 Ti08 156.8(17) . . ?
C04Z C41 H41A 108.1 . . ?
C04Z C41 H41B 103.4 . . ?
C04Z C41 H41C 116.7 . . ?
H41A C41 H41B 109.5 . . ?
H41A C41 H41C 109.5 . . ?
H41B C41 H41C 109.4 . . ?
C04Z C70 H70A 105.3 . . ?
C04Z C70 H70B 110.2 . . ?
C04Z C70 H70C 112.8 . . ?
H70A C70 H70B 109.4 . . ?
H70A C70 H70C 109.5 . . ?
H70B C70 H70C 109.5 . . ?
C04Z C74 H74A 110.3 . . ?
C04Z C74 H74B 113.0 . . ?
C04Z C74 H74C 104.9 . . ?
H74A C74 H74B 109.5 . . ?
H74A C74 H74C 109.5 . . ?
H74B C74 H74C 109.5 . . ?
C86 C88 H88A 108.2 . . ?
C86 C88 H88B 111.0 . . ?
C86 C88 H88C 109.2 . . ?
H88A C88 H88B 109.4 . . ?
H88A C88 H88C 109.5 . . ?
H88B C88 H88C 109.4 . . ?
C86 C67 H67A 106.8 . . ?
C86 C67 H67B 115.2 . . ?
C86 C67 H67C 106.3 . . ?
H67A C67 H67B 109.4 . . ?
H67A C67 H67C 109.5 . . ?
H67B C67 H67C 109.5 . . ?
C86 C87 H87A 106.3 . . ?
C86 C87 H87B 106.2 . . ?
C86 C87 H87C 115.7 . . ?
H87A C87 H87B 109.5 . . ?
H87A C87 H87C 109.5 . . ?
H87B C87 H87C 109.5 . . ?
H81A C81 H81B 109.5 . . ?
H81A C81 H81C 109.5 . . ?
H81B C81 H81C 109.5 . . ?
C66 C81 H81A 107.9 . . ?
C66 C81 H81B 103.3 . . ?
C66 C81 H81C 116.8 . . ?
H82A C82 H82B 109.5 . . ?
H82A C82 H82C 109.4 . . ?
H82B C82 H82C 109.5 . . ?
C66 C82 H82A 108.6 . . ?
C66 C82 H82B 110.2 . . ?
C66 C82 H82C 109.6 . . ?
O2 C66 H66 90.1 . . ?
C81 C66 O2 108(2) . . ?
C81 C66 H66 90.1 . . ?
C82 C66 O2 117(2) . . ?
C82 C66 C81 135(2) . . ?
C82 C66 H66 90.1 . . ?
C20 C26 H26A 112.0 . . ?
C20 C26 H26B 108.7 . . ?
C20 C26 H26C 107.7 . . ?
H26A C26 H26B 109.4 . . ?
H26A C26 H26C 109.5 . . ?
H26B C26 H26C 109.5 . . ?
C20 C24 H24A 111.0 . . ?
C20 C24 H24B 108.4 . . ?
C20 C24 H24C 109.0 . . ?
H24A C24 H24B 109.5 . . ?
H24A C24 H24C 109.5 . . ?
H24B C24 H24C 109.4 . . ?
C20 C19 H19A 107.7 . . ?
C20 C19 H19B 108.3 . . ?
C20 C19 H19C 112.4 . . ?
H19A C19 H19B 109.4 . . ?
H19A C19 H19C 109.5 . . ?
H19B C19 H19C 109.5 . . ?
C14 C103 H10O 111.1 . . ?
C14 C103 H10P 109.6 . . ?
C14 C103 H10Q 107.7 . . ?
H10O C103 H10P 109.5 . . ?
H10O C103 H10Q 109.5 . . ?
H10P C103 H10Q 109.5 . . ?
C14 C12 H12A 112.5 . . ?
C14 C12 H12B 112.5 . . ?
C14 C12 H12C 103.3 . . ?
H12A C12 H12B 109.5 . . ?
H12A C12 H12C 109.5 . . ?
H12B C12 H12C 109.5 . . ?
C14 C105 H10R 113.5 . . ?
C14 C105 H10S 102.7 . . ?
C14 C105 H10T 111.9 . . ?
H10R C105 H10S 109.5 . . ?
H10R C105 H10T 109.5 . . ?
H10S C105 H10T 109.5 . . ?
C21 C97 H97A 84.5 . . ?
C21 C97 H97B 128.8 . . ?
C21 C97 H97C 111.4 . . ?
H97A C97 H97B 109.5 . . ?
H97A C97 H97C 109.4 . . ?
H97B C97 H97C 109.4 . . ?
C21 C91 H91A 132.6 . . ?
C21 C91 H91B 91.7 . . ?
C21 C91 H91C 101.8 . . ?
H91A C91 H91B 109.5 . . ?
H91A C91 H91C 109.5 . . ?
H91B C91 H91C 109.5 . . ?
C21 C94 H94A 109.4 . . ?
C21 C94 H94B 109.4 . . ?
C21 C94 H94C 109.6 . . ?
H94A C94 H94B 109.5 . . ?
H94A C94 H94C 109.5 . . ?
H94B C94 H94C 109.5 . . ?
C048 C101 H10U 109.6 . . ?
C048 C101 H10V 108.8 . . ?
C048 C101 H10W 110.0 . . ?
H10U C101 H10V 109.5 . . ?
H10U C101 H10W 109.4 . . ?
H10V C101 H10W 109.5 . . ?
C048 C99 H99A 109.1 . . ?
C048 C99 H99B 110.9 . . ?
C048 C99 H99C 108.5 . . ?
H99A C99 H99B 109.5 . . ?
H99A C99 H99C 109.5 . . ?
H99B C99 H99C 109.5 . . ?
C048 C84 H84A 108.4 . . ?
C048 C84 H84B 110.6 . . ?
C048 C84 H84C 109.3 . . ?
H84A C84 H84B 109.5 . . ?
H84A C84 H84C 109.4 . . ?
H84B C84 H84C 109.5 . . ?
C72 C5 H5A 109.4 . . ?
C72 C5 H5B 109.7 . . ?
C72 C5 H5C 109.4 . . ?
H5A C5 H5B 109.5 . . ?
H5A C5 H5C 109.5 . . ?
H5B C5 H5C 109.5 . . ?
C72 C111 H11D 107.6 . . ?
C72 C111 H11E 111.1 . . ?
C72 C111 H11F 109.8 . . ?
H11D C111 H11E 109.5 . . ?
H11D C111 H11F 109.5 . . ?
H11E C111 H11F 109.5 . . ?
C72 C3 H3A 109.6 . . ?
C72 C3 H3B 109.3 . . ?
C72 C3 H3C 109.5 . . ?
H3A C3 H3B 109.5 . . ?
H3A C3 H3C 109.5 . . ?
H3B C3 H3C 109.5 . . ?

loop_
_geom_bond_atom_site_label_1
_geom_bond_atom_site_label_2
_geom_bond_distance
_geom_bond_site_symmetry_2
_geom_bond_publ_flag
Ti01 Ti07 3.148(3) . ?
Ti01 O00C 2.121(7) . ?
Ti01 O00D 1.880(7) . ?
Ti01 O00F 2.078(7) . ?
Ti01 O00M 2.104(8) . ?
Ti01 O00R 1.822(7) . ?
Ti01 O011 1.796(7) . ?
Ti02 Ti08 3.195(3) . ?
Ti02 O00H 2.107(8) . ?
Ti02 O00N 1.862(7) . ?
Ti02 O00P 2.095(7) . ?
Ti02 O00Q 1.780(8) . ?
Ti02 O00W 2.099(8) . ?
Ti02 O00X 1.843(7) . ?
Ti03 Ti06 3.200(3) . ?
Ti03 O00A 1.875(7) . ?
Ti03 O00I 2.094(7) 2_655 ?
Ti03 O00J 2.126(7) . ?
Ti03 O00K 2.088(7) . ?
Ti03 O00U 1.837(7) . ?
Ti03 O00V 1.786(8) . ?
Ti04 Ti05 3.134(3) . ?
Ti04 O00B 2.109(6) . ?
Ti04 O00E 2.116(7) . ?
Ti04 O00G 1.760(8) . ?
Ti04 O00L 1.884(7) . ?
Ti04 O00O 1.825(7) . ?
Ti04 O00S 2.067(7) . ?
Ti05 Ti06 3.055(3) . ?
Ti05 O00A 1.897(7) . ?
Ti05 O00B 1.999(7) . ?
Ti05 O00L 2.014(7) . ?
Ti05 O00T 1.757(7) . ?
Ti05 O010 1.960(9) . ?
Ti05 O014 2.076(8) . ?
Ti06 O00A 2.081(7) . ?
Ti06 O00J 1.962(8) . ?
Ti06 O00L 1.943(7) . ?
Ti06 O00Y 2.188(8) . ?
Ti06 O00Z 1.836(8) . ?
Ti06 O012 1.785(8) . ?
Ti07 Ti08 3.037(3) . ?
Ti07 O00C 1.983(7) . ?
Ti07 O00D 2.029(7) . ?
Ti07 O00N 1.918(7) . ?
Ti07 O03W 2.214(11) . ?
Ti07 O018 1.707(8) . ?
Ti07 O031 1.859(11) . ?
Ti07 C42 2.686(15) . ?
Ti07 O2 2.23(2) . ?
Ti08 O00D 1.912(7) . ?
Ti08 O00N 2.051(7) . ?
Ti08 O00P 1.986(7) . ?
Ti08 O3 2.171(12) . ?
Ti08 O015 1.744(9) . ?
Ti08 O1 1.904(11) . ?
Cl1 C43 1.682(19) . ?
O00B C01G 1.417(12) . ?
O00C C026 1.390(13) . ?
O00E C02V 1.254(13) . ?
O00F C02L 1.256(13) . ?
O00G C029 1.387(14) . ?
O00H C016 1.253(10) . ?
O00I C01F 1.253(9) . ?
O00J C01B 1.410(13) . ?
O00K C02S 1.252(9) . ?
O00M C02V 1.255(13) . ?
O00O C01Y 1.375(13) . ?
O00P C017 1.394(13) . ?
O00Q C02T 1.382(14) . ?
O00R C02B 1.401(13) . ?
O00S C02L 1.285(13) . ?
O00T C01V 1.344(13) . ?
O00U C01W 1.343(12) . ?
O00V C01P 1.393(14) . ?
O00W C01U 1.257(9) . ?
O00X C02E 1.317(13) . ?
O00Y C03U 1.248(14) . ?
O00Z C02R 1.365(14) . ?
O3 C42 1.362(17) . ?
O010 C03U 1.285(14) . ?
O011 C023 1.399(14) . ?
O012 C055 1.460(19) . ?
O015 C02A 1.417(14) . ?
O018 C39 1.367(16) . ?
O031 C42 1.219(16) . ?
C42 C43 1.533(10) . ?
C8 C7 1.415(15) . ?
C8 C01S 1.514(15) . ?
C8 C01V 1.402(15) . ?
C01B C03B 1.351(16) . ?
C01B C035 1.394(16) . ?
C110 C7 1.411(15) . ?
C110 C108 1.357(16) . ?
C110 C03H 1.539(16) . ?
C01D C03J 1.494(16) . ?
C01D C017 1.377(16) . ?
C01D C049 1.424(17) . ?
C01E C02F 1.481(16) . ?
C01E C02M 1.399(17) . ?
C01E C026 1.411(16) . ?
C01F C02S 1.58(2) . ?
C01G C020 1.358(15) . ?
C01G C022 1.372(16) . ?
C01H C01T 1.387(16) . ?
C01H C02E 1.387(16) . ?
C01H C036 1.574(16) . ?
C01I H01A 0.9900 . ?
C01I H01B 0.9900 . ?
C01I C01K 1.472(16) . ?
C01I C47 1.456(16) . ?
C01J C02B 1.414(16) . ?
C01J C02X 1.397(16) . ?
C01J C03E 1.507(15) . ?
C01K C02E 1.439(16) . ?
C01K C02W 1.389(16) . ?
C01L C017 1.369(16) . ?
C01L C028 1.575(17) . ?
C01L C042 1.434(18) . ?
C01M C02K 1.515(16) . ?
C01M C023 1.385(17) . ?
C01M C025 1.393(16) . ?
C7 H7 0.9500 . ?
C01O C01T 1.425(18) . ?
C01O C02W 1.382(17) . ?
C01O C04K 1.544(17) . ?
C01P C01Q 1.336(16) . ?
C01P C01R 1.386(17) . ?
C01Q C02O 1.432(18) . ?
C01Q C039 1.502(17) . ?
C01R C02U 1.358(17) . ?
C01R C03S 1.541(17) . ?
C01S H01C 0.9900 . ?
C01S H01D 0.9900 . ?
C01S C020 1.528(15) . ?
C01T H01T 0.9500 . ?
C01U C016 1.49(2) . ?
C01V C9 1.382(15) . ?
C01W C02G 1.411(17) . ?
C01W C02P 1.399(16) . ?
C108 H108 0.9500 . ?
C108 C9 1.392(16) . ?
C01Y C02D 1.386(16) . ?
C01Y C02Y 1.370(16) . ?
C01Z H01Z 0.9500 . ?
C01Z C02Z 1.363(16) . ?
C01Z C020 1.396(15) . ?
C43 H43A 0.9900 . ?
C43 H43B 0.9900 . ?
C02A C032 1.375(16) . ?
C02A C037 1.343(15) . ?
C02B C021 1.362(16) . ?
C02C H02C 0.9500 . ?
C02C C02Z 1.421(17) . ?
C02C C022 1.377(16) . ?
C02D C03R 1.518(16) . ?
C02D C04W 1.354(17) . ?
C02F H02A 0.9900 . ?
C02F H02B 0.9900 . ?
C02F C40 1.527(16) . ?
C02G C039 1.529(16) . ?
C02G C051 1.367(17) . ?
C9 C10 1.532(15) . ?
C02I C02R 1.387(16) . ?
C02I C03R 1.507(16) . ?
C02I C04L 1.415(17) . ?
C02K H02D 0.9900 . ?
C02K H02E 0.9900 . ?
C02K C021 1.572(17) . ?
C02L C02V 1.467(16) . ?
C02M H02M 0.9500 . ?
C02M C04H 1.413(19) . ?
C02N H02N 0.9500 . ?
C02N C037 1.431(16) . ?
C02N C106 1.386(16) . ?
C02O H02O 0.9500 . ?
C02O C02Q 1.377(18) . ?
C02P C04G 1.390(17) . ?
C02P C10 1.478(16) . ?
C02Q C02U 1.353(18) . ?
C02Q C51 1.56(2) . ?
C02R C03N 1.406(17) . ?
C02T C03C 1.328(17) . ?
C02T C034 1.370(17) . ?
C02U H02U 0.9500 . ?
C02W H02W 0.9500 . ?
C02X H02X 0.9500 . ?
C02X C04E 1.409(17) . ?
C02Y C107 1.406(19) . ?
C02Y C040 1.536(18) . ?
C02Z C03O 1.551(17) . ?
C44 H44 0.9500 . ?
C44 C45 1.387(18) . ?
C44 C40 1.390(17) . ?
C03B C03Y 1.492(17) . ?
C03B C041 1.420(17) . ?
C03C C61 1.415(18) . ?
C03C C028 1.556(17) . ?
C03D H03A 0.9900 . ?
C03D H03B 0.9900 . ?
C03D C03F 1.556(17) . ?
C03D C03M 1.507(17) . ?
C03E H03C 0.9900 . ?
C03E H03D 0.9900 . ?
C03E C032 1.513(15) . ?
C03F C023 1.347(17) . ?
C03F C024 1.400(18) . ?
C03G C03X 1.370(17) . ?
C03G C04L 1.396(19) . ?
C03G C20 1.489(18) . ?
C03H C71 1.498(19) . ?
C03H C109 1.569(19) . ?
C03H C85 1.57(2) . ?
C03I H03I 0.9500 . ?
C03I C030 1.363(17) . ?
C03I C033 1.415(19) . ?
C03J H03E 0.9900 . ?
C03J H03F 0.9900 . ?
C03J C037 1.527(15) . ?
C03K C024 1.367(19) . ?
C03K C025 1.346(17) . ?
C03K C048 1.555(19) . ?
C03M C04J 1.404(17) . ?
C03M C026 1.421(17) . ?
C03N C03X 1.365(16) . ?
C03N C03Y 1.559(17) . ?
C03O C044 1.518(19) . ?
C03O C050 1.50(2) . ?
C03O C056 1.57(2) . ?
C03P C48 1.50(2) . ?
C03P C042 1.383(19) . ?
C03P C049 1.360(19) . ?
C03Q C04C 1.386(19) . ?
C03Q C041 1.332(19) . ?
C03Q C14 1.57(2) . ?
C03R H03G 0.9900 . ?
C03R H03H 0.9900 . ?
C03S H03J 0.9900 . ?
C03S H03K 0.9900 . ?
C03S C035 1.533(16) . ?
C03U C1 1.514(18) . ?
C03X H03X 0.9500 . ?
C03Y H03L 0.9900 . ?
C03Y H03M 0.9900 . ?
C45 C46 1.415(19) . ?
C45 C31 1.54(2) . ?
C04C H04C 0.9500 . ?
C04C C035 1.452(16) . ?
C04D C04S 1.396(17) . ?
C04D C029 1.386(17) . ?
C04D C040 1.530(17) . ?
C04E C21 1.48(2) . ?
C04E C045 1.353(17) . ?
C04G H04G 0.9500 . ?
C04G C92 1.381(18) . ?
C04H C04J 1.366(19) . ?
C04H C86 1.54(2) . ?
C04J H04J 0.9500 . ?
C04K C04P 1.534(19) . ?
C04K C04Y 1.492(18) . ?
C04K C059 1.572(18) . ?
C04L H04L 0.9500 . ?
C51 C52 1.49(2) . ?
C51 C50 1.62(3) . ?
C51 C38 1.47(2) . ?
C51 C49 1.47(3) . ?
C51 C53 1.61(3) . ?
C51 C54 1.53(3) . ?
C20 C23 1.49(2) . ?
C20 C22 1.40(2) . ?
C20 C102 1.69(2) . ?
C20 C26 1.48(3) . ?
C20 C24 1.71(3) . ?
C20 C19 1.41(2) . ?
C04P H04A 0.9800 . ?
C04P H04B 0.9804 . ?
C04P H04D 0.9803 . ?
C89 C04T 1.67(2) . ?
C89 C04W 1.376(18) . ?
C89 C107 1.45(2) . ?
C71 H71A 0.9800 . ?
C71 H71B 0.9801 . ?
C71 H71C 0.9799 . ?
C04S H04S 0.9500 . ?
C04S C033 1.396(19) . ?
C04T C05G 1.55(2) . ?
C04T C18 1.43(2) . ?
C04T C05Q 1.38(2) . ?
C72 C4 1.49(2) . ?
C72 C6 1.53(2) . ?
C72 C2 1.54(2) . ?
C72 C106 1.549(18) . ?
C72 C5 1.52(3) . ?
C72 C111 1.55(3) . ?
C72 C3 1.50(3) . ?
C1 H1BC 0.9900 . ?
C1 H1BD 0.9900 . ?
C1 H1AA 0.9900 . ?
C1 H1AB 0.9900 . ?
C1 Cl3 1.818(16) . ?
C1 Cl2 1.80(2) . ?
C04W H04W 0.9500 . ?
C107 H107 0.9500 . ?
C04Y H04E 0.9802 . ?
C04Y H04F 0.9804 . ?
C04Y H04H 0.9802 . ?
C04Z C75 1.49(2) . ?
C04Z C76 1.66(3) . ?
C04Z C69 1.51(2) . ?
C04Z C033 1.52(2) . ?
C04Z C41 1.51(3) . ?
C04Z C70 1.68(3) . ?
C04Z C74 1.53(3) . ?
C46 H46 0.9500 . ?
C46 C47 1.384(17) . ?
C13 H13A 0.9801 . ?
C13 H13B 0.9802 . ?
C13 H13C 0.9798 . ?
C13 C14 1.53(3) . ?
C92 C15 1.52(2) . ?
C92 C051 1.457(19) . ?
C17 H17A 0.9798 . ?
C17 H17B 0.9799 . ?
C17 H17C 0.9804 . ?
C17 C15 1.54(2) . ?
C15 C83 1.50(2) . ?
C15 C16 1.60(3) . ?
C109 H10A 0.9802 . ?
C109 H10B 0.9805 . ?
C109 H10C 0.9798 . ?
C05F H05A 0.9798 . ?
C05F H05B 0.9801 . ?
C05F H05C 0.9798 . ?
C05F C055 1.58(2) . ?
C05G H05D 0.9800 . ?
C05G H05E 0.9798 . ?
C05G H05F 0.9800 . ?
C4 H4A 0.9798 . ?
C4 H4B 0.9799 . ?
C4 H4C 0.9799 . ?
C75 H75A 0.9793 . ?
C75 H75B 0.9800 . ?
C75 H75C 1.0056 . ?
C18 H18A 0.9799 . ?
C18 H18B 0.9805 . ?
C18 H18C 0.9798 . ?
C98 H98A 0.9798 . ?
C98 H98B 0.9801 . ?
C98 H98C 0.9800 . ?
C98 C048 1.55(2) . ?
C86 C68 1.58(3) . ?
C86 C77 1.36(2) . ?
C86 C73 1.528(10) . ?
C86 C88 1.35(3) . ?
C86 C67 1.54(2) . ?
C86 C87 1.63(3) . ?
C05Q H05G 0.9800 . ?
C05Q H05H 0.9796 . ?
C05Q H05I 0.9802 . ?
C76 H76A 0.9805 . ?
C76 H76B 0.9804 . ?
C76 H76C 0.9798 . ?
C83 H83A 0.9804 . ?
C83 H83B 0.9793 . ?
C83 H83C 0.9798 . ?
C6 H6A 0.9798 . ?
C6 H6B 0.9802 . ?
C6 H6C 0.9799 . ?
C23 H23A 0.9797 . ?
C23 H23B 0.9802 . ?
C23 H23C 0.9798 . ?
C22 H22A 0.9806 . ?
C22 H22B 0.9797 . ?
C22 H22C 0.9801 . ?
C47 C39 1.454(18) . ?
C100 H10D 0.9801 . ?
C100 H10E 0.9798 . ?
C100 H10F 0.9800 . ?
C100 C048 1.45(2) . ?
C06C H06A 0.9799 . ?
C06C H06B 0.9801 . ?
C06C H06C 0.9796 . ?
C06C C055 1.51(2) . ?
C2 H2A 0.9799 . ?
C2 H2B 0.9801 . ?
C2 H2C 0.9800 . ?
C52 H52A 0.9806 . ?
C52 H52B 0.9799 . ?
C52 H52C 0.9796 . ?
C16 H16A 0.9804 . ?
C16 H16B 0.9798 . ?
C16 H16C 0.9797 . ?
C50 H50A 0.9803 . ?
C50 H50B 0.9801 . ?
C50 H50C 0.9800 . ?
C104 H10G 0.9801 . ?
C104 H10H 0.9792 . ?
C104 H10I 0.9796 . ?
C104 C14 1.53(3) . ?
C69 H69A 0.9798 . ?
C69 H69B 0.9801 . ?
C69 H69C 0.9802 . ?
C11 H11A 0.9801 . ?
C11 H11B 0.9798 . ?
C11 H11C 0.9808 . ?
C11 C14 1.61(3) . ?
C48 C55 1.47(3) . ?
C48 C57 1.46(2) . ?
C48 C59 1.51(3) . ?
C48 C56 1.45(3) . ?
C48 C58 1.55(3) . ?
C48 C60 1.46(3) . ?
C61 H61 0.9500 . ?
C61 C29 1.363(19) . ?
C021 C045 1.400(17) . ?
C21 C95 1.42(3) . ?
C21 C96 1.64(3) . ?
C21 C93 1.58(3) . ?
C21 C97 1.39(2) . ?
C21 C91 1.60(3) . ?
C21 C94 1.58(3) . ?
C022 C047 1.570(17) . ?
C024 H024 0.9500 . ?
C025 H025 0.9500 . ?
C10 H10J 0.9900 . ?
C10 H10K 0.9900 . ?
C27 C29 1.56(2) . ?
C27 C62 1.52(3) . ?
C27 C63 1.54(2) . ?
C27 C65 1.45(3) . ?
C27 C64 1.56(3) . ?
C27 C25 1.46(3) . ?
C27 C28 1.51(3) . ?
C028 H02F 0.9900 . ?
C028 H02G 0.9900 . ?
C029 C030 1.407(17) . ?
C29 C30 1.363(19) . ?
C30 H30 0.9500 . ?
C30 C034 1.379(17) . ?
C030 C047 1.494(17) . ?
C31 C32 1.56(3) . ?
C31 C34 1.55(3) . ?
C31 C36 1.48(3) . ?
C31 C33 1.53(3) . ?
C31 C35 1.49(3) . ?
C31 C37 1.58(3) . ?
C032 C043 1.404(16) . ?
C034 C036 1.568(17) . ?
C036 H03N 0.9900 . ?
C036 H03O 0.9900 . ?
C106 C043 1.396(16) . ?
C039 H03P 0.9900 . ?
C039 H03Q 0.9900 . ?
C39 C40 1.391(18) . ?
C040 H04I 0.9900 . ?
C040 H04K 0.9900 . ?
C041 H041 0.9500 . ?
C042 H042 0.9500 . ?
C043 H043 0.9500 . ?
C044 H04M 0.9812 . ?
C044 H04N 0.9789 . ?
C044 H04O 0.9799 . ?
C045 H045 0.9500 . ?
C047 H04P 0.9900 . ?
C047 H04Q 0.9900 . ?
C048 C90 1.51(2) . ?
C048 C101 1.51(3) . ?
C048 C99 1.56(3) . ?
C048 C84 1.45(3) . ?
C049 H049 0.9500 . ?
C050 H05J 0.9802 . ?
C050 H05K 0.9798 . ?
C050 H05L 0.9794 . ?
C051 H051 0.9500 . ?
C68 H68A 0.9793 . ?
C68 H68B 0.9799 . ?
C68 H68C 0.9789 . ?
C055 H055 1.0000 . ?
C056 H05M 0.9800 . ?
C056 H05N 0.9799 . ?
C056 H05O 0.9805 . ?
C14 C103 1.56(3) . ?
C14 C12 1.51(3) . ?
C14 C105 1.63(3) . ?
C059 H05P 0.9792 . ?
C059 H05Q 0.9803 . ?
C059 H05R 0.9804 . ?
C90 H90A 0.9799 . ?
C90 H90B 0.9802 . ?
C90 H90C 0.9799 . ?
C38 H38A 0.9807 . ?
C38 H38B 0.9800 . ?
C38 H38C 0.9800 . ?
C102 H10L 0.9796 . ?
C102 H10M 0.9806 . ?
C102 H10N 0.9796 . ?
C77 H77A 0.9798 . ?
C77 H77B 0.9798 . ?
C77 H77C 0.9805 . ?
C85 H85A 0.9799 . ?
C85 H85B 0.9802 . ?
C85 H85C 0.9800 . ?
C55 H55A 0.9812 . ?
C55 H55B 0.9796 . ?
C55 H55C 0.9803 . ?
C57 H57A 0.9803 . ?
C57 H57B 0.9792 . ?
C57 H57C 0.9802 . ?
C59 H59A 0.9797 . ?
C59 H59B 0.9798 . ?
C59 H59C 0.9799 . ?
C62 H62A 0.9800 . ?
C62 H62B 0.9798 . ?
C62 H62C 0.9801 . ?
C63 H63A 0.9810 . ?
C63 H63B 0.9803 . ?
C63 H63C 0.9800 . ?
C65 H65A 0.9799 . ?
C65 H65B 0.9803 . ?
C65 H65C 0.9798 . ?
C32 H32A 0.9798 . ?
C32 H32B 0.9802 . ?
C32 H32C 0.9800 . ?
C34 H34A 0.9802 . ?
C34 H34B 0.9798 . ?
C34 H34C 0.9799 . ?
C36 H36A 0.9792 . ?
C36 H36B 0.9801 . ?
C36 H36C 0.9806 . ?
C56 H56A 0.9799 . ?
C56 H56B 0.9808 . ?
C56 H56C 0.9802 . ?
C58 H58A 0.9804 . ?
C58 H58B 0.9797 . ?
C58 H58C 0.9793 . ?
C60 H60A 0.9800 . ?
C60 H60B 0.9795 . ?
C60 H60C 0.9806 . ?
C64 H64A 0.9790 . ?
C64 H64B 0.9801 . ?
C64 H64C 0.9799 . ?
C95 H95A 0.9799 . ?
C95 H95B 0.9803 . ?
C95 H95C 0.9796 . ?
C96 H96A 0.9803 . ?
C96 H96B 0.9798 . ?
C96 H96C 0.9801 . ?
C93 H93A 0.9803 . ?
C93 H93B 0.9800 . ?
C93 H93C 0.9797 . ?
C25 H25A 0.9804 . ?
C25 H25B 0.9799 . ?
C25 H25C 0.9927 . ?
C28 H28A 0.9807 . ?
C28 H28B 0.9796 . ?
C28 H28C 0.9797 . ?
C33 H33A 0.9798 . ?
C33 H33B 0.9799 . ?
C33 H33C 0.9800 . ?
C35 H35A 0.9804 . ?
C35 H35B 0.9797 . ?
C35 H35C 0.9800 . ?
C37 H37A 0.9803 . ?
C37 H37B 0.9799 . ?
C37 H37C 0.9802 . ?
C73 H73A 0.9805 . ?
C73 H73B 0.9801 . ?
C73 H73C 0.9797 . ?
C49 H49A 0.9794 . ?
C49 H49B 0.9800 . ?
C49 H49C 0.9802 . ?
C53 H53A 0.9799 . ?
C53 H53B 0.9802 . ?
C53 H53C 0.9802 . ?
C54 H54A 0.9801 . ?
C54 H54B 0.9806 . ?
C54 H54C 0.9798 . ?
O2 C66 1.510(10) . ?
C80 H80A 0.9795 . ?
C80 H80B 0.9800 . ?
C80 H80C 0.9806 . ?
C80 C79 1.510(10) . ?
C79 H79 1.0000 . ?
C79 C78 1.517(10) . ?
C79 O1 1.48(3) . ?
C78 H78A 0.9802 . ?
C78 H78B 0.9794 . ?
C78 H78C 0.9804 . ?
C41 H41A 0.9801 . ?
C41 H41B 0.9804 . ?
C41 H41C 0.9796 . ?
C70 H70A 0.9800 . ?
C70 H70B 0.9803 . ?
C70 H70C 0.9800 . ?
C74 H74A 0.9794 . ?
C74 H74B 0.9795 . ?
C74 H74C 0.9808 . ?
C88 H88A 0.9795 . ?
C88 H88B 0.9809 . ?
C88 H88C 0.9802 . ?
C67 H67A 0.9803 . ?
C67 H67B 0.9797 . ?
C67 H67C 0.9793 . ?
C87 H87A 0.9794 . ?
C87 H87B 0.9796 . ?
C87 H87C 0.9799 . ?
C81 H81A 0.9799 . ?
C81 H81B 0.9801 . ?
C81 H81C 0.9800 . ?
C81 C66 1.457(10) . ?
C82 H82A 0.9799 . ?
C82 H82B 0.9806 . ?
C82 H82C 0.9799 . ?
C82 C66 1.445(10) . ?
C66 H66 1.0000 . ?
C26 H26A 0.9799 . ?
C26 H26B 0.9807 . ?
C26 H26C 0.9795 . ?
C24 H24A 0.9800 . ?
C24 H24B 0.9795 . ?
C24 H24C 0.9800 . ?
C19 H19A 0.9803 . ?
C19 H19B 0.9801 . ?
C19 H19C 0.9801 . ?
C103 H10O 0.9801 . ?
C103 H10P 0.9803 . ?
C103 H10Q 0.9794 . ?
C12 H12A 0.9799 . ?
C12 H12B 0.9799 . ?
C12 H12C 0.9800 . ?
C105 H10R 0.9801 . ?
C105 H10S 0.9801 . ?
C105 H10T 0.9792 . ?
C97 H97A 0.9797 . ?
C97 H97B 0.9796 . ?
C97 H97C 0.9804 . ?
C91 H91A 0.9808 . ?
C91 H91B 0.9799 . ?
C91 H91C 0.9796 . ?
C94 H94A 0.9800 . ?
C94 H94B 0.9799 . ?
C94 H94C 0.9798 . ?
C101 H10U 0.9801 . ?
C101 H10V 0.9800 . ?
C101 H10W 0.9808 . ?
C99 H99A 0.9799 . ?
C99 H99B 0.9798 . ?
C99 H99C 0.9796 . ?
C84 H84A 0.9798 . ?
C84 H84B 0.9800 . ?
C84 H84C 0.9801 . ?
C5 H5A 0.9802 . ?
C5 H5B 0.9799 . ?
C5 H5C 0.9801 . ?
C111 H11D 0.9802 . ?
C111 H11E 0.9800 . ?
C111 H11F 0.9802 . ?
C3 H3A 0.9799 . ?
C3 H3B 0.9802 . ?
C3 H3C 0.9798 . ?

loop_
_geom_torsion_atom_site_label_1
_geom_torsion_atom_site_label_2
_geom_torsion_atom_site_label_3
_geom_torsion_atom_site_label_4
_geom_torsion
_geom_torsion_site_symmetry_1
_geom_torsion_site_symmetry_2
_geom_torsion_site_symmetry_3
_geom_torsion_site_symmetry_4
_geom_torsion_publ_flag
Ti01 Ti07 O018 C39 -7(4) . . . . ?
Ti01 Ti07 O031 C42 57.2(11) . . . . ?
Ti01 O00C C026 C01E -113.7(10) . . . . ?
Ti01 O00C C026 C03M 67.5(14) . . . . ?
Ti01 O00F C02L O00S 175.7(7) . . . . ?
Ti01 O00F C02L C02V -3.4(11) . . . . ?
Ti01 O00M C02V O00E -177.8(8) . . . . ?
Ti01 O00M C02V C02L 1.1(11) . . . . ?
Ti01 O00R C02B C01J -116.6(11) . . . . ?
Ti01 O00R C02B C021 68.3(15) . . . . ?
Ti01 O011 C023 C01M 75.1(14) . . . . ?
Ti01 O011 C023 C03F -99.3(14) . . . . ?
Ti02 Ti08 O015 C02A 109.0(14) . . . . ?
Ti02 O00H C016 O00H 177.1(5) . . . 2_655 ?
Ti02 O00H C016 C01U -3.0(5) . . . . ?
Ti02 O00P C017 C01D -104.3(11) . . . . ?
Ti02 O00P C017 C01L 75.0(13) . . . . ?
Ti02 O00Q C02T C03C -102.4(14) . . . . ?
Ti02 O00Q C02T C034 75.6(15) . . . . ?
Ti02 O00W C01U O00W -177.2(5) . . . 2_655 ?
Ti02 O00W C01U C016 2.8(5) . . . . ?
Ti02 O00X C02E C01H 60.1(17) . . . . ?
Ti02 O00X C02E C01K -122.8(11) . . . . ?
Ti03 Ti06 O00Z C02R 119.1(11) . . . . ?
Ti03 Ti06 O012 C055 34(2) . . . . ?
Ti03 O00I C01F O00I -179.1(5) 2_655 . . 2_655 ?
Ti03 O00I C01F C02S 0.9(5) 2_655 . . . ?
Ti03 O00J C01B C03B -100.1(12) . . . . ?
Ti03 O00J C01B C035 77.6(12) . . . . ?
Ti03 O00K C02S O00K -179.6(5) . . . 2_655 ?
Ti03 O00K C02S C01F 0.4(5) . . . . ?
Ti03 O00U C01W C02G 63.7(16) . . . . ?
Ti03 O00U C01W C02P -123.3(11) . . . . ?
Ti03 O00V C01P C01Q 76.8(14) . . . . ?
Ti03 O00V C01P C01R -103.2(13) . . . . ?
Ti04 Ti05 O00A Ti03 -166.6(7) . . . . ?
Ti04 Ti05 O00A Ti06 -11.2(3) . . . . ?
Ti04 Ti05 O00T C01V -36(3) . . . . ?
Ti04 O00B C01G C020 -113.3(10) . . . . ?
Ti04 O00B C01G C022 66.5(14) . . . . ?
Ti04 O00E C02V O00M -179.3(8) . . . . ?
Ti04 O00E C02V C02L 1.8(11) . . . . ?
Ti04 O00G C029 C04D 75.8(15) . . . . ?
Ti04 O00G C029 C030 -96.3(14) . . . . ?
Ti04 O00O C01Y C02D -113.6(11) . . . . ?
Ti04 O00O C01Y C02Y 72.7(15) . . . . ?
Ti04 O00S C02L O00F 176.9(8) . . . . ?
Ti04 O00S C02L C02V -4.0(10) . . . . ?
Ti05 Ti04 O00G C029 123.3(11) . . . . ?
Ti05 Ti04 O00L Ti06 148.4(9) . . . . ?
Ti05 Ti04 O00O C01Y 92.7(10) . . . . ?
Ti05 Ti06 O00Z C02R -165.3(11) . . . . ?
Ti05 Ti06 O012 C055 -80(2) . . . . ?
Ti05 O00B C01G C020 73.7(12) . . . . ?
Ti05 O00B C01G C022 -106.4(11) . . . . ?
Ti05 O00T C01V C8 47(3) . . . . ?
Ti05 O00T C01V C9 -132(2) . . . . ?
Ti05 O010 C03U O00Y -6(2) . . . . ?
Ti05 O010 C03U C1 177.1(9) . . . . ?
Ti06 Ti03 O00A Ti05 154.5(10) . . . . ?
Ti06 Ti03 O00U C01W 88.1(11) . . . . ?
Ti06 Ti03 O00V C01P 125.4(12) . . . . ?
Ti06 Ti05 O00A Ti03 -155.4(10) . . . . ?
Ti06 Ti05 O00T C01V 120(2) . . . . ?
Ti06 O00J C01B C03B 80.6(12) . . . . ?
Ti06 O00J C01B C035 -101.7(11) . . . . ?
Ti06 O00Y C03U O010 22(2) . . . . ?
Ti06 O00Y C03U C1 -161.8(9) . . . . ?
Ti06 O00Z C02R C02I 99.2(14) . . . . ?
Ti06 O00Z C02R C03N -86.3(15) . . . . ?
Ti06 O012 C055 C05F -125.3(19) . . . . ?
Ti06 O012 C055 C06C 101(2) . . . . ?
Ti07 Ti01 O00D Ti08 150.6(10) . . . . ?
Ti07 Ti01 O00R C02B 96.8(10) . . . . ?
Ti07 Ti01 O011 C023 121.6(11) . . . . ?
Ti07 Ti08 O015 C02A -169.1(12) . . . . ?
Ti07 O00C C026 C01E 74.6(12) . . . . ?
Ti07 O00C C026 C03M -104.3(11) . . . . ?
Ti07 O018 C39 C47 -156(3) . . . . ?
Ti07 O018 C39 C40 27(4) . . . . ?
Ti07 O031 C42 O3 11(2) . . . . ?
Ti07 O031 C42 C43 168.8(10) . . . . ?
Ti07 C42 C43 Cl1 164.5(13) . . . . ?
Ti08 Ti02 O00N Ti07 151.6(10) . . . . ?
Ti08 Ti02 O00Q C02T 122.7(11) . . . . ?
Ti08 Ti02 O00X C02E 95.6(11) . . . . ?
Ti08 Ti07 O018 C39 122(3) . . . . ?
Ti08 Ti07 O031 C42 -14.3(11) . . . . ?
Ti08 O00P C017 C01D 81.3(12) . . . . ?
Ti08 O00P C017 C01L -99.4(11) . . . . ?
Ti08 O3 C42 Ti07 11.8(11) . . . . ?
Ti08 O3 C42 O031 5(2) . . . . ?
Ti08 O3 C42 C43 -152.4(11) . . . . ?
Ti08 O015 C02A C032 109.0(14) . . . . ?
Ti08 O015 C02A C037 -83.9(17) . . . . ?
O00A Ti03 O00U C01W 86.4(11) . . . . ?
O00A Ti03 O00V C01P 163.9(12) . . . . ?
O00A Ti05 O00T C01V 126(2) . . . . ?
O00A Ti06 O00Z C02R 154.3(11) . . . . ?
O00A Ti06 O012 C055 -15(3) . . . . ?
O00B Ti04 O00G C029 86.4(12) . . . . ?
O00B Ti04 O00L Ti05 -11.8(3) . . . . ?
O00B Ti04 O00L Ti06 136.6(8) . . . . ?
O00B Ti05 O00A Ti03 -137.1(7) . . . . ?
O00B Ti05 O00A Ti06 18.3(7) . . . . ?
O00B Ti05 O00T C01V -61(2) . . . . ?
O00B C01G C020 C01S -0.7(16) . . . . ?
O00B C01G C020 C01Z 176.8(10) . . . . ?
O00B C01G C022 C02C -174.7(10) . . . . ?
O00B C01G C022 C047 2.0(18) . . . . ?
O00C Ti01 O00D Ti07 -9.6(3) . . . . ?
O00C Ti01 O00D Ti08 141.0(8) . . . . ?
O00C Ti01 O011 C023 85.6(11) . . . . ?
O00C Ti07 O018 C39 -37(4) . . . . ?
O00C Ti07 O031 C42 95.9(11) . . . . ?
O00D Ti01 O00R C02B 82.5(10) . . . . ?
O00D Ti01 O011 C023 161.1(11) . . . . ?
O00D Ti07 O018 C39 37(4) . . . . ?
O00D Ti07 O031 C42 21.5(12) . . . . ?
O00D Ti08 O015 C02A -132.9(14) . . . . ?
O00E Ti04 O00G C029 4.1(12) . . . . ?
O00E Ti04 O00L Ti05 16.7(9) . . . . ?
O00E Ti04 O00L Ti06 165.2(6) . . . . ?
O00E Ti04 O00O C01Y -118.4(10) . . . . ?
O00F Ti01 O00D Ti07 78.6(4) . . . . ?
O00F Ti01 O00D Ti08 -130.8(8) . . . . ?
O00F Ti01 O00R C02B 171.9(10) . . . . ?
O00F Ti01 O011 C023 -4.5(19) . . . . ?
O00F C02L C02V O00E -179.4(9) . . . . ?
O00F C02L C02V O00M 1.6(13) . . . . ?
O00G Ti04 O00L Ti05 -101.2(4) . . . . ?
O00G Ti04 O00L Ti06 47.2(8) . . . . ?
O00G Ti04 O00O C01Y -29.0(10) . . . . ?
O00G C029 C030 C03I -179.8(11) . . . . ?
O00G C029 C030 C047 -1.3(17) . . . . ?
O00H Ti02 O00N Ti07 -173.9(6) . . . . ?
O00H Ti02 O00N Ti08 34.6(9) . . . . ?
O00H Ti02 O00Q C02T 2.6(11) . . . . ?
O00H Ti02 O00X C02E -106.6(11) . . . . ?
O00I Ti03 O00A Ti05 -166.8(6) 2_655 . . . ?
O00I Ti03 O00A Ti06 38.7(9) 2_655 . . . ?
O00I Ti03 O00U C01W -109.6(11) 2_655 . . . ?
O00I Ti03 O00V C01P 4.8(12) 2_655 . . . ?
O00I C01F C02S O00K 179.1(5) 2_655 . . 2_655 ?
O00I C01F C02S O00K 179.1(5) . . . . ?
O00I C01F C02S O00K -0.9(5) . . . 2_655 ?
O00I C01F C02S O00K -0.9(5) 2_655 . . . ?
O00J Ti03 O00A Ti05 153.3(9) . . . . ?
O00J Ti03 O00A Ti06 -1.2(3) . . . . ?
O00J Ti03 O00V C01P 90.5(12) . . . . ?
O00J Ti06 O00Z C02R 79.4(12) . . . . ?
O00J Ti06 O012 C055 53(2) . . . . ?
O00J C01B C03B C03Y -1.3(18) . . . . ?
O00J C01B C03B C041 -178.4(11) . . . . ?
O00J C01B C035 C03S 5.0(18) . . . . ?
O00J C01B C035 C04C -179.8(10) . . . . ?
O00K Ti03 O00A Ti05 -115.4(8) . . . . ?
O00K Ti03 O00A Ti06 90.1(3) . . . . ?
O00K Ti03 O00U C01W 172.8(11) . . . . ?
O00K Ti03 O00V C01P 10(2) . . . . ?
O00L Ti04 O00G C029 162.4(11) . . . . ?
O00L Ti04 O00O C01Y 75.6(10) . . . . ?
O00L Ti05 O00A Ti03 -168.3(8) . . . . ?
O00L Ti05 O00A Ti06 -12.9(3) . . . . ?
O00L Ti05 O00T C01V 4(3) . . . . ?
O00L Ti06 O00Z C02R -128.0(12) . . . . ?
O00L Ti06 O012 C055 -115(2) . . . . ?
O00M Ti01 O00D Ti07 20.5(9) . . . . ?
O00M Ti01 O00D Ti08 171.1(6) . . . . ?
O00M Ti01 O00R C02B -111.8(10) . . . . ?
O00M Ti01 O011 C023 2.9(11) . . . . ?
O00N Ti02 O00Q C02T 160.7(11) . . . . ?
O00N Ti02 O00X C02E 90.0(11) . . . . ?
O00N Ti07 O018 C39 140(3) . . . . ?
O00N Ti07 O031 C42 -56.0(11) . . . . ?
O00N Ti08 O015 C02A 145.0(14) . . . . ?
O00O Ti04 O00G C029 -92.1(12) . . . . ?
O00O Ti04 O00L Ti05 161.9(3) . . . . ?
O00O Ti04 O00L Ti06 -49.7(8) . . . . ?
O00O C01Y C02D C03R -2.5(17) . . . . ?
O00O C01Y C02D C04W 177.1(12) . . . . ?
O00O C01Y C02Y C107 -179.6(12) . . . . ?
O00O C01Y C02Y C040 7(2) . . . . ?
O00P Ti02 O00N Ti07 149.0(8) . . . . ?
O00P Ti02 O00N Ti08 -2.6(3) . . . . ?
O00P Ti02 O00Q C02T 87.1(11) . . . . ?
O00P Ti08 O015 C02A 71.4(14) . . . . ?
O00Q Ti02 O00N Ti07 64.3(8) . . . . ?
O00Q Ti02 O00N Ti08 -87.3(4) . . . . ?
O00Q Ti02 O00X C02E -17.4(11) . . . . ?
O00Q C02T C03C C61 -177.5(11) . . . . ?
O00Q C02T C03C C028 6.5(19) . . . . ?
O00Q C02T C034 C30 177.5(12) . . . . ?
O00Q C02T C034 C036 -12(2) . . . . ?
O00R Ti01 O00D Ti07 165.0(3) . . . . ?
O00R Ti01 O00D Ti08 -44.4(9) . . . . ?
O00R Ti01 O011 C023 -93.5(12) . . . . ?
O00R C02B C021 C02K 9.1(18) . . . . ?
O00R C02B C021 C045 -179.1(11) . . . . ?
O00S Ti04 O00G C029 -4(2) . . . . ?
O00S Ti04 O00L Ti05 75.6(3) . . . . ?
O00S Ti04 O00L Ti06 -136.0(7) . . . . ?
O00S Ti04 O00O C01Y 165.0(10) . . . . ?
O00S C02L C02V O00E 1.4(13) . . . . ?
O00S C02L C02V O00M -177.6(8) . . . . ?
O00T Ti05 O00A Ti03 28.2(9) . . . . ?
O00T Ti05 O00A Ti06 -176.4(4) . . . . ?
O00T C01V C9 C108 -175.0(10) . . . . ?
O00T C01V C9 C10 9.3(16) . . . . ?
O00U Ti03 O00A Ti05 -27.3(9) . . . . ?
O00U Ti03 O00A Ti06 178.2(3) . . . . ?
O00U Ti03 O00V C01P -91.4(12) . . . . ?
O00U C01W C02G C039 6.5(19) . . . . ?
O00U C01W C02G C051 -178.6(13) . . . . ?
O00U C01W C02P C04G -179.9(11) . . . . ?
O00U C01W C02P C10 -6.9(17) . . . . ?
O00V Ti03 O00A Ti05 70.9(9) . . . . ?
O00V Ti03 O00A Ti06 -83.6(4) . . . . ?
O00V Ti03 O00U C01W -21.6(11) . . . . ?
O00V C01P C01Q C02O 176.7(10) . . . . ?
O00V C01P C01Q C039 -14.6(16) . . . . ?
O00V C01P C01R C02U -177.2(10) . . . . ?
O00V C01P C01R C03S 5.7(16) . . . . ?
O00W Ti02 O00N Ti07 -120.7(8) . . . . ?
O00W Ti02 O00N Ti08 87.7(4) . . . . ?
O00W Ti02 O00Q C02T 1.4(19) . . . . ?
O00W Ti02 O00X C02E 176.8(11) . . . . ?
O00W C01U C016 O00H 0.1(5) 2_655 . . 2_655 ?
O00W C01U C016 O00H -179.9(5) 2_655 . . . ?
O00W C01U C016 O00H -179.9(5) . . . 2_655 ?
O00W C01U C016 O00H 0.1(5) . . . . ?
O00X Ti02 O00N Ti07 -34.2(9) . . . . ?
O00X Ti02 O00N Ti08 174.2(4) . . . . ?
O00X Ti02 O00Q C02T -93.1(11) . . . . ?
O00Y Ti06 O012 C055 -33(2) . . . . ?
O00Y C03U C1 Cl3 -30.0(17) . . . . ?
O00Y C03U C1 Cl2 166.4(16) . . . . ?
O00Z Ti06 O012 C055 148(2) . . . . ?
O00Z C02R C03N C03X -176.2(12) . . . . ?
O00Z C02R C03N C03Y 3.5(18) . . . . ?
O3 Ti08 O015 C02A -32(2) . . . . ?
O3 C42 C43 Cl1 -46.0(19) . . . . ?
O03W Ti07 O018 C39 60(4) . . . . ?
O010 Ti05 O00A Ti03 -65.5(8) . . . . ?
O010 Ti05 O00A Ti06 89.9(4) . . . . ?
O010 Ti05 O00T C01V -148(2) . . . . ?
O010 C03U C1 Cl3 146.9(11) . . . . ?
O010 C03U C1 Cl2 -17(2) . . . . ?
O011 Ti01 O00D Ti07 -97.6(4) . . . . ?
O011 Ti01 O00D Ti08 53.1(8) . . . . ?
O011 Ti01 O00R C02B -23.8(10) . . . . ?
O012 Ti06 O00Z C02R -18.5(12) . . . . ?
O014 Ti05 O00A Ti03 108.0(8) . . . . ?
O014 Ti05 O00A Ti06 -96.6(3) . . . . ?
O014 Ti05 O00T C01V 39(2) . . . . ?
O015 C02A C032 C03E -3.6(18) . . . . ?
O015 C02A C032 C043 174.0(11) . . . . ?
O015 C02A C037 C02N -172.7(11) . . . . ?
O015 C02A C037 C03J 7.4(18) . . . . ?
O018 Ti07 O031 C42 -166.3(11) . . . . ?
O018 C39 C40 C02F -12(2) . . . . ?
O018 C39 C40 C44 170.9(13) . . . . ?
O031 Ti07 O018 C39 -126(4) . . . . ?
O031 C42 C43 Cl1 151.8(13) . . . . ?
C42 Ti07 O018 C39 -133(4) . . . . ?
C8 C01S C020 C01G -102.9(12) . . . . ?
C8 C01S C020 C01Z 79.5(12) . . . . ?
C8 C01V C9 C108 6.3(17) . . . . ?
C8 C01V C9 C10 -169.3(10) . . . . ?
C01B C03B C03Y C03N -96.3(14) . . . . ?
C01B C03B C041 C03Q -5(2) . . . . ?
C110 C108 C9 C01V -1.9(18) . . . . ?
C110 C108 C9 C10 173.5(11) . . . . ?
C01D C03J C037 C02A 84.4(14) . . . . ?
C01D C03J C037 C02N -95.5(13) . . . . ?
C01E C02F C40 C44 -100.9(14) . . . . ?
C01E C02F C40 C39 82.3(15) . . . . ?
C01E C02M C04H C04J 4(2) . . . . ?
C01E C02M C04H C86 169.1(13) . . . . ?
C01G C022 C047 C030 -95.5(14) . . . . ?
C01I C01K C02E O00X -5.2(16) . . . . ?
C01I C01K C02E C01H 172.1(11) . . . . ?
C01I C01K C02W C01O -172.1(11) . . . . ?
C01I C47 C39 O018 14(2) . . . . ?
C01I C47 C39 C40 -169.1(13) . . . . ?
C01J C02B C021 C02K -165.6(12) . . . . ?
C01J C02B C021 C045 6(2) . . . . ?
C01J C02X C04E C21 173.4(15) . . . . ?
C01J C02X C04E C045 -1(2) . . . . ?
C01J C03E C032 C02A -95.0(14) . . . . ?
C01J C03E C032 C043 87.3(13) . . . . ?
C01K C01I C47 C46 87.4(16) . . . . ?
C01K C01I C47 C39 -96.3(15) . . . . ?
C01M C02K C021 C02B -98.7(15) . . . . ?
C01M C02K C021 C045 89.6(14) . . . . ?
C7 C8 C01S C020 -108.2(11) . . . . ?
C7 C8 C01V O00T 175.0(10) . . . . ?
C7 C8 C01V C9 -6.3(16) . . . . ?
C7 C110 C108 C9 -2.4(18) . . . . ?
C7 C110 C03H C71 129.6(14) . . . . ?
C7 C110 C03H C109 7.2(18) . . . . ?
C7 C110 C03H C85 -112.5(14) . . . . ?
C01P C01Q C02O C02Q 1.7(18) . . . . ?
C01P C01Q C039 C02G 64.8(16) . . . . ?
C01P C01R C02U C02Q -0.6(19) . . . . ?
C01P C01R C03S C035 82.7(14) . . . . ?
C01Q C01P C01R C02U 2.8(18) . . . . ?
C01Q C01P C01R C03S -174.4(11) . . . . ?
C01Q C02O C02Q C02U 0.1(19) . . . . ?
C01Q C02O C02Q C51 -179.8(13) . . . . ?
C01R C01P C01Q C02O -3.2(18) . . . . ?
C01R C01P C01Q C039 165.5(11) . . . . ?
C01R C03S C035 C01B -99.1(14) . . . . ?
C01R C03S C035 C04C 85.9(14) . . . . ?
C01S C8 C7 C110 -171.9(10) . . . . ?
C01S C8 C01V O00T -11.5(16) . . . . ?
C01S C8 C01V C9 167.1(10) . . . . ?
C01T C01H C02E O00X 179.0(11) . . . . ?
C01T C01H C02E C01K 1.9(18) . . . . ?
C01T C01H C036 C034 97.2(14) . . . . ?
C01T C01O C02W C01K -1.6(18) . . . . ?
C01T C01O C04K C04P 179.2(12) . . . . ?
C01T C01O C04K C04Y -56.6(16) . . . . ?
C01T C01O C04K C059 62.8(16) . . . . ?
C01V C8 C7 C110 1.7(16) . . . . ?
C01V C8 C01S C020 78.4(13) . . . . ?
C01V C9 C10 C02P -87.6(13) . . . . ?
C01W C02G C039 C01Q -96.4(15) . . . . ?
C01W C02G C051 C92 -7(2) . . . . ?
C01W C02P C04G C92 3(2) . . . . ?
C01W C02P C10 C9 142.9(12) . . . . ?
C108 C110 C7 C8 2.5(16) . . . . ?
C108 C110 C03H C71 -50.9(17) . . . . ?
C108 C110 C03H C109 -173.3(13) . . . . ?
C108 C110 C03H C85 67.0(16) . . . . ?
C108 C9 C10 C02P 97.1(14) . . . . ?
C01Y C02D C03R C02I 143.8(12) . . . . ?
C01Y C02D C04W C89 3(2) . . . . ?
C01Y C02Y C107 C89 2(2) . . . . ?
C01Y C02Y C040 C04D -96.4(17) . . . . ?
C01Z C02Z C03O C044 -125.5(15) . . . . ?
C01Z C02Z C03O C050 -3(2) . . . . ?
C01Z C02Z C03O C056 112.2(15) . . . . ?
C02A C032 C043 C106 -3.7(18) . . . . ?
C02B C01J C02X C04E 4(2) . . . . ?
C02B C01J C03E C032 141.3(12) . . . . ?
C02B C021 C045 C04E -2(2) . . . . ?
C02C C02Z C03O C044 55.8(18) . . . . ?
C02C C02Z C03O C050 178.3(13) . . . . ?
C02C C02Z C03O C056 -66.5(16) . . . . ?
C02C C022 C047 C030 81.3(14) . . . . ?
C02D C01Y C02Y C107 7(2) . . . . ?
C02D C01Y C02Y C040 -166.0(13) . . . . ?
C02E C01H C01T C01O -1.1(19) . . . . ?
C02E C01H C036 C034 -92.8(15) . . . . ?
C02E C01K C02W C01O 2.4(17) . . . . ?
C02F C01E C02M C04H 175.4(12) . . . . ?
C02F C01E C026 O00C 3.9(15) . . . . ?
C02F C01E C026 C03M -177.3(10) . . . . ?
C02G C01W C02P C04G -7(2) . . . . ?
C02G C01W C02P C10 166.2(12) . . . . ?
C02I C02R C03N C03X -1.6(19) . . . . ?
C02I C02R C03N C03Y 178.1(12) . . . . ?
C02K C01M C023 O011 -7.1(17) . . . . ?
C02K C01M C023 C03F 166.8(12) . . . . ?
C02K C01M C025 C03K -169.7(13) . . . . ?
C02K C021 C045 C04E 170.1(14) . . . . ?
C02M C01E C02F C40 77.8(14) . . . . ?
C02M C01E C026 O00C 179.1(10) . . . . ?
C02M C01E C026 C03M -2.1(16) . . . . ?
C02M C04H C04J C03M -5(2) . . . . ?
C02M C04H C86 C68 52(2) . . . . ?
C02M C04H C86 C77 -171(2) . . . . ?
C02M C04H C86 C73 -62(2) . . . . ?
C02M C04H C86 C88 -132(4) . . . . ?
C02M C04H C86 C67 27(2) . . . . ?
C02M C04H C86 C87 120.5(19) . . . . ?
C02N C106 C043 C032 -1.4(18) . . . . ?
C02O C01Q C039 C02G -127.1(12) . . . . ?
C02O C02Q C02U C01R -1(2) . . . . ?
C02O C02Q C51 C52 -179.9(19) . . . . ?
C02O C02Q C51 C50 74(2) . . . . ?
C02O C02Q C51 C38 -41(2) . . . . ?
C02O C02Q C51 C49 -12(3) . . . . ?
C02O C02Q C51 C53 120(2) . . . . ?
C02O C02Q C51 C54 -120(2) . . . . ?
C02P C01W C02G C039 -166.2(12) . . . . ?
C02P C01W C02G C051 9(2) . . . . ?
C02P C04G C92 C15 175.4(17) . . . . ?
C02P C04G C92 C051 -2(2) . . . . ?
C02R C02I C03R C02D -100.5(13) . . . . ?
C02R C02I C04L C03G 0(2) . . . . ?
C02R C03N C03X C03G 0(2) . . . . ?
C02R C03N C03Y C03B 90.3(14) . . . . ?
C02T C03C C61 C29 0(2) . . . . ?
C02T C03C C028 C01L 82.3(16) . . . . ?
C02T C034 C036 C01H 58.3(18) . . . . ?
C02U C01R C03S C035 -94.2(14) . . . . ?
C02U C02Q C51 C52 0(3) . . . . ?
C02U C02Q C51 C50 -106.3(18) . . . . ?
C02U C02Q C51 C38 139(2) . . . . ?
C02U C02Q C51 C49 168(3) . . . . ?
C02U C02Q C51 C53 -60(3) . . . . ?
C02U C02Q C51 C54 60(2) . . . . ?
C02W C01K C02E O00X -179.7(10) . . . . ?
C02W C01K C02E C01H -2.5(17) . . . . ?
C02W C01O C01T C01H 0.9(19) . . . . ?
C02W C01O C04K C04P 1.7(17) . . . . ?
C02W C01O C04K C04Y 125.9(14) . . . . ?
C02W C01O C04K C059 -114.7(14) . . . . ?
C02X C01J C02B O00R 177.9(11) . . . . ?
C02X C01J C02B C021 -7.2(19) . . . . ?
C02X C01J C03E C032 -43.2(17) . . . . ?
C02X C04E C21 C95 -43(3) . . . . ?
C02X C04E C21 C96 64(2) . . . . ?
C02X C04E C21 C93 175(2) . . . . ?
C02X C04E C21 C97 25(3) . . . . ?
C02X C04E C21 C91 147.0(19) . . . . ?
C02X C04E C21 C94 -91(3) . . . . ?
C02X C04E C045 C021 0(2) . . . . ?
C02Y C01Y C02D C03R 171.0(12) . . . . ?
C02Y C01Y C02D C04W -9(2) . . . . ?
C02Z C01Z C020 C01G 0.7(18) . . . . ?
C02Z C01Z C020 C01S 178.4(11) . . . . ?
C02Z C02C C022 C01G -5.0(18) . . . . ?
C02Z C02C C022 C047 178.0(11) . . . . ?
C44 C45 C46 C47 2(2) . . . . ?
C44 C45 C31 C32 -3(3) . . . . ?
C44 C45 C31 C34 -114.8(18) . . . . ?
C44 C45 C31 C36 126(2) . . . . ?
C44 C45 C31 C33 -55(5) . . . . ?
C44 C45 C31 C35 152(4) . . . . ?
C44 C45 C31 C37 56(3) . . . . ?
C03B C01B C035 C03S -177.4(11) . . . . ?
C03B C01B C035 C04C -2.2(18) . . . . ?
C03C C02T C034 C30 -5(2) . . . . ?
C03C C02T C034 C036 165.8(13) . . . . ?
C03C C61 C29 C27 179.4(15) . . . . ?
C03C C61 C29 C30 -4(2) . . . . ?
C03D C03F C023 O011 3.0(16) . . . . ?
C03D C03F C023 C01M -171.0(11) . . . . ?
C03D C03F C024 C03K 175.6(11) . . . . ?
C03D C03M C04J C04H -178.7(12) . . . . ?
C03D C03M C026 O00C 1.5(18) . . . . ?
C03D C03M C026 C01E -177.3(11) . . . . ?
C03E C01J C02B O00R -6.3(17) . . . . ?
C03E C01J C02B C021 168.7(12) . . . . ?
C03E C01J C02X C04E -171.4(14) . . . . ?
C03E C032 C043 C106 174.1(11) . . . . ?
C03F C03D C03M C04J 88.1(15) . . . . ?
C03F C03D C03M C026 -94.2(15) . . . . ?
C03H C110 C7 C8 -178.1(12) . . . . ?
C03H C110 C108 C9 178.1(12) . . . . ?
C03I C030 C047 C022 -92.0(16) . . . . ?
C03J C01D C017 O00P -2.8(15) . . . . ?
C03J C01D C017 C01L 177.8(10) . . . . ?
C03J C01D C049 C03P -179.3(12) . . . . ?
C03M C03D C03F C023 87.9(15) . . . . ?
C03M C03D C03F C024 -87.8(15) . . . . ?
C03Q C04C C035 C01B 0.9(19) . . . . ?
C03Q C04C C035 C03S 176.4(12) . . . . ?
C03R C02D C04W C89 -177.7(14) . . . . ?
C03R C02I C02R O00Z -3.6(19) . . . . ?
C03R C02I C02R C03N -178.0(11) . . . . ?
C03R C02I C04L C03G 179.3(12) . . . . ?
C03S C01R C02U C02Q 176.4(12) . . . . ?
C03X C03G C04L C02I -1(2) . . . . ?
C03X C03G C20 C23 -109.9(18) . . . . ?
C03X C03G C20 C22 123(2) . . . . ?
C03X C03G C20 C102 1(2) . . . . ?
C03X C03G C20 C26 -43(3) . . . . ?
C03X C03G C20 C24 69(2) . . . . ?
C03X C03G C20 C19 173(2) . . . . ?
C03X C03N C03Y C03B -90.0(14) . . . . ?
C03Y C03B C041 C03Q 177.9(14) . . . . ?
C03Y C03N C03X C03G -179.4(13) . . . . ?
C45 C44 C40 C02F -175.1(14) . . . . ?
C45 C44 C40 C39 2(2) . . . . ?
C45 C46 C47 C01I 171.1(14) . . . . ?
C45 C46 C47 C39 -6(2) . . . . ?
C04C C03Q C041 C03B 4(2) . . . . ?
C04C C03Q C14 C13 172.5(19) . . . . ?
C04C C03Q C14 C104 46(3) . . . . ?
C04C C03Q C14 C11 -72(2) . . . . ?
C04C C03Q C14 C103 91(3) . . . . ?
C04C C03Q C14 C12 -159(3) . . . . ?
C04C C03Q C14 C105 0(3) . . . . ?
C04D C04S C033 C03I 1(2) . . . . ?
C04D C04S C033 C04Z 178.6(16) . . . . ?
C04D C029 C030 C03I 9(2) . . . . ?
C04D C029 C030 C047 -173.0(12) . . . . ?
C04G C02P C10 C9 -44.2(17) . . . . ?
C04G C92 C15 C17 128.5(18) . . . . ?
C04G C92 C15 C83 12(3) . . . . ?
C04G C92 C15 C16 -116(2) . . . . ?
C04G C92 C051 C02G 4(3) . . . . ?
C04J C03M C026 O00C 179.2(11) . . . . ?
C04J C03M C026 C01E 0.4(17) . . . . ?
C04J C04H C86 C68 -142.8(19) . . . . ?
C04J C04H C86 C77 -6(3) . . . . ?
C04J C04H C86 C73 102(2) . . . . ?
C04J C04H C86 C88 33(4) . . . . ?
C04J C04H C86 C67 -167.9(19) . . . . ?
C04J C04H C86 C87 -75(2) . . . . ?
C04K C01O C01T C01H -176.7(11) . . . . ?
C04K C01O C02W C01K 175.8(11) . . . . ?
C04L C02I C02R O00Z 176.0(11) . . . . ?
C04L C02I C02R C03N 1.5(18) . . . . ?
C04L C02I C03R C02D 80.0(14) . . . . ?
C04L C03G C03X C03N 1(2) . . . . ?
C04L C03G C20 C23 68.3(19) . . . . ?
C04L C03G C20 C22 -59(2) . . . . ?
C04L C03G C20 C102 179.5(15) . . . . ?
C04L C03G C20 C26 135(2) . . . . ?
C04L C03G C20 C24 -113(2) . . . . ?
C04L C03G C20 C19 -9(3) . . . . ?
C51 C02Q C02U C01R 179.2(13) . . . . ?
C20 C03G C03X C03N 179.1(14) . . . . ?
C20 C03G C04L C02I -179.3(13) . . . . ?
C04S C04D C029 O00G -179.1(11) . . . . ?
C04S C04D C029 C030 -8(2) . . . . ?
C04S C04D C040 C02Y -133.4(14) . . . . ?
C04T C89 C04W C02D -173.7(15) . . . . ?
C04T C89 C107 C02Y 171.5(15) . . . . ?
C72 C106 C043 C032 178.6(12) . . . . ?
C04W C02D C03R C02I -35.8(18) . . . . ?
C04W C89 C04T C05G 118.0(17) . . . . ?
C04W C89 C04T C18 -126.0(17) . . . . ?
C04W C89 C04T C05Q -3(3) . . . . ?
C04W C89 C107 C02Y -8(2) . . . . ?
C107 C02Y C040 C04D 90.6(16) . . . . ?
C107 C89 C04T C05G -62(2) . . . . ?
C107 C89 C04T C18 54(2) . . . . ?
C107 C89 C04T C05Q 177.6(17) . . . . ?
C107 C89 C04W C02D 6(3) . . . . ?
C46 C45 C31 C32 176(2) . . . . ?
C46 C45 C31 C34 64(2) . . . . ?
C46 C45 C31 C36 -55(3) . . . . ?
C46 C45 C31 C33 124(4) . . . . ?
C46 C45 C31 C35 -29(4) . . . . ?
C46 C45 C31 C37 -125(3) . . . . ?
C46 C47 C39 O018 -169.5(13) . . . . ?
C46 C47 C39 C40 8(2) . . . . ?
C15 C92 C051 C02G -173.4(17) . . . . ?
C4 C72 C106 C02N -55.0(19) . . . . ?
C4 C72 C106 C043 125.0(16) . . . . ?
C75 C04Z C033 C03I -62(2) . . . . ?
C75 C04Z C033 C04S 120.1(19) . . . . ?
C86 C04H C04J C03M -170.2(14) . . . . ?
C76 C04Z C033 C03I 61(2) . . . . ?
C76 C04Z C033 C04S -116.3(17) . . . . ?
C6 C72 C106 C02N -170.5(13) . . . . ?
C6 C72 C106 C043 10(2) . . . . ?
C47 C01I C01K C02E 139.1(11) . . . . ?
C47 C01I C01K C02W -46.6(16) . . . . ?
C47 C39 C40 C02F 171.0(13) . . . . ?
C47 C39 C40 C44 -6(2) . . . . ?
C2 C72 C106 C02N 64.8(17) . . . . ?
C2 C72 C106 C043 -115.2(16) . . . . ?
C69 C04Z C033 C03I 174.1(18) . . . . ?
C69 C04Z C033 C04S -4(3) . . . . ?
C48 C03P C042 C01L -177.0(14) . . . . ?
C48 C03P C049 C01D 177.3(14) . . . . ?
C61 C03C C028 C01L -93.7(14) . . . . ?
C61 C29 C30 C034 4(3) . . . . ?
C017 C01D C03J C037 -96.9(12) . . . . ?
C017 C01D C049 C03P -3.4(18) . . . . ?
C017 C01L C028 C03C -94.5(13) . . . . ?
C017 C01L C042 C03P 2.8(18) . . . . ?
C020 C01G C022 C02C 5.2(17) . . . . ?
C020 C01G C022 C047 -178.2(11) . . . . ?
C020 C01Z C02Z C02C -0.5(18) . . . . ?
C020 C01Z C02Z C03O -179.2(12) . . . . ?
C21 C04E C045 C021 -174.1(16) . . . . ?
C022 C01G C020 C01S 179.4(10) . . . . ?
C022 C01G C020 C01Z -3.1(17) . . . . ?
C022 C02C C02Z C01Z 2.7(18) . . . . ?
C022 C02C C02Z C03O -178.5(12) . . . . ?
C023 C01M C02K C021 55.1(16) . . . . ?
C023 C01M C025 C03K 3.4(19) . . . . ?
C023 C03F C024 C03K -0.2(19) . . . . ?
C024 C03F C023 O011 178.8(10) . . . . ?
C024 C03F C023 C01M 4.8(18) . . . . ?
C024 C03K C025 C01M 1(2) . . . . ?
C024 C03K C048 C98 -2(2) . . . . ?
C024 C03K C048 C100 120.7(19) . . . . ?
C024 C03K C048 C90 -116.6(18) . . . . ?
C024 C03K C048 C101 -94(4) . . . . ?
C024 C03K C048 C99 50(3) . . . . ?
C024 C03K C048 C84 167(5) . . . . ?
C025 C01M C02K C021 -132.4(12) . . . . ?
C025 C01M C023 O011 179.9(10) . . . . ?
C025 C01M C023 C03F -6.2(17) . . . . ?
C025 C03K C024 C03F -2(2) . . . . ?
C025 C03K C048 C98 -178.3(15) . . . . ?
C025 C03K C048 C100 -55(2) . . . . ?
C025 C03K C048 C90 67(2) . . . . ?
C025 C03K C048 C101 90(4) . . . . ?
C025 C03K C048 C99 -126(3) . . . . ?
C025 C03K C048 C84 -9(5) . . . . ?
C026 C01E C02F C40 -107.1(12) . . . . ?
C026 C01E C02M C04H 0.1(18) . . . . ?
C026 C03M C04J C04H 3(2) . . . . ?
C10 C02P C04G C92 -169.6(15) . . . . ?
C27 C29 C30 C034 -179.5(16) . . . . ?
C028 C01L C017 O00P 2.3(16) . . . . ?
C028 C01L C017 C01D -178.3(9) . . . . ?
C028 C01L C042 C03P 179.7(12) . . . . ?
C028 C03C C61 C29 176.1(14) . . . . ?
C029 C04D C04S C033 3(2) . . . . ?
C029 C04D C040 C02Y 53.0(19) . . . . ?
C029 C030 C047 C022 89.7(15) . . . . ?
C29 C30 C034 C02T 0(2) . . . . ?
C29 C30 C034 C036 -171.2(14) . . . . ?
C30 C034 C036 C01H -131.3(13) . . . . ?
C030 C03I C033 C04S 0(2) . . . . ?
C030 C03I C033 C04Z -177.6(16) . . . . ?
C31 C45 C46 C47 -176.9(17) . . . . ?
C032 C02A C037 C02N -6.5(18) . . . . ?
C032 C02A C037 C03J 173.7(11) . . . . ?
C033 C03I C030 C029 -5(2) . . . . ?
C033 C03I C030 C047 177.0(14) . . . . ?
C034 C02T C03C C61 5(2) . . . . ?
C034 C02T C03C C028 -171.4(12) . . . . ?
C035 C01B C03B C03Y -178.9(12) . . . . ?
C035 C01B C03B C041 4.0(19) . . . . ?
C036 C01H C01T C01O 168.9(11) . . . . ?
C036 C01H C02E O00X 9.8(18) . . . . ?
C036 C01H C02E C01K -167.3(10) . . . . ?
C037 C02A C032 C03E -169.8(11) . . . . ?
C037 C02A C032 C043 7.8(18) . . . . ?
C037 C02N C106 C72 -177.1(12) . . . . ?
C037 C02N C106 C043 2.8(17) . . . . ?
C106 C02N C037 C02A 0.9(17) . . . . ?
C106 C02N C037 C03J -179.2(11) . . . . ?
C039 C01Q C02O C02Q -167.4(11) . . . . ?
C039 C02G C051 C92 167.7(14) . . . . ?
C40 C44 C45 C46 0(2) . . . . ?
C40 C44 C45 C31 179.2(16) . . . . ?
C040 C02Y C107 C89 175.3(13) . . . . ?
C040 C04D C04S C033 -171.2(14) . . . . ?
C040 C04D C029 O00G -5.4(19) . . . . ?
C040 C04D C029 C030 166.0(13) . . . . ?
C041 C03B C03Y C03N 80.8(14) . . . . ?
C041 C03Q C04C C035 -2(2) . . . . ?
C041 C03Q C14 C13 -3(3) . . . . ?
C041 C03Q C14 C104 -130(2) . . . . ?
C041 C03Q C14 C11 112.4(19) . . . . ?
C041 C03Q C14 C103 -84(3) . . . . ?
C041 C03Q C14 C12 25(4) . . . . ?
C041 C03Q C14 C105 -176(3) . . . . ?
C042 C01L C017 O00P 178.9(9) . . . . ?
C042 C01L C017 C01D -1.7(16) . . . . ?
C042 C01L C028 C03C 88.8(12) . . . . ?
C042 C03P C48 C55 -70(2) . . . . ?
C042 C03P C48 C57 177(2) . . . . ?
C042 C03P C48 C59 37(3) . . . . ?
C042 C03P C48 C56 -144(3) . . . . ?
C042 C03P C48 C58 108(3) . . . . ?
C042 C03P C48 C60 -6(4) . . . . ?
C042 C03P C049 C01D 4(2) . . . . ?
C045 C04E C21 C95 130(3) . . . . ?
C045 C04E C21 C96 -123(2) . . . . ?
C045 C04E C21 C93 -12(3) . . . . ?
C045 C04E C21 C97 -161(3) . . . . ?
C045 C04E C21 C91 -39(3) . . . . ?
C045 C04E C21 C94 83(3) . . . . ?
C048 C03K C024 C03F -178.5(12) . . . . ?
C048 C03K C025 C01M 176.9(12) . . . . ?
C049 C01D C03J C037 79.0(13) . . . . ?
C049 C01D C017 O00P -178.6(10) . . . . ?
C049 C01D C017 C01L 2.1(16) . . . . ?
C049 C03P C48 C55 117(2) . . . . ?
C049 C03P C48 C57 4(3) . . . . ?
C049 C03P C48 C59 -136(2) . . . . ?
C049 C03P C48 C56 43(4) . . . . ?
C049 C03P C48 C58 -64(3) . . . . ?
C049 C03P C48 C60 -178(3) . . . . ?
C049 C03P C042 C01L -4(2) . . . . ?
C051 C02G C039 C01Q 88.9(17) . . . . ?
C051 C92 C15 C17 -54(2) . . . . ?
C051 C92 C15 C83 -170.5(18) . . . . ?
C051 C92 C15 C16 62(2) . . . . ?
C14 C03Q C04C C035 -177.8(14) . . . . ?
C14 C03Q C041 C03B 179.5(14) . . . . ?
C62 C27 C29 C61 52(2) . . . . ?
C62 C27 C29 C30 -124(2) . . . . ?
C63 C27 C29 C61 168.1(18) . . . . ?
C63 C27 C29 C30 -8(3) . . . . ?
C65 C27 C29 C61 -67(2) . . . . ?
C65 C27 C29 C30 117(2) . . . . ?
C64 C27 C29 C61 -116(3) . . . . ?
C64 C27 C29 C30 68(3) . . . . ?
C25 C27 C29 C61 -5(3) . . . . ?
C25 C27 C29 C30 179(3) . . . . ?
C28 C27 C29 C61 108(3) . . . . ?
C28 C27 C29 C30 -68(3) . . . . ?
O2 Ti07 O018 C39 -133(4) . . . . ?
C80 C79 O1 Ti08 96(4) . . . . ?
C78 C79 O1 Ti08 -125(3) . . . . ?
O1 Ti08 O015 C02A -26.9(14) . . . . ?
C41 C04Z C033 C03I -3(4) . . . . ?
C41 C04Z C033 C04S 179(3) . . . . ?
C70 C04Z C033 C03I 101(3) . . . . ?
C70 C04Z C033 C04S -76(3) . . . . ?
C74 C04Z C033 C03I -111(3) . . . . ?
C74 C04Z C033 C04S 71(3) . . . . ?
C5 C72 C106 C02N -111(3) . . . . ?
C5 C72 C106 C043 69(3) . . . . ?
C111 C72 C106 C02N 100(3) . . . . ?
C111 C72 C106 C043 -80(3) . . . . ?
C3 C72 C106 C02N -4(4) . . . . ?
C3 C72 C106 C043 176(4) . . . . ?

loop_
_smtbx_masks_void_nr
_smtbx_masks_void_average_x
_smtbx_masks_void_average_y
_smtbx_masks_void_average_z
_smtbx_masks_void_volume
_smtbx_masks_void_count_electrons
_smtbx_masks_void_content
1 0.000 0.154 0.750 1723.5 299.7 '30 H2O'
2 0.000 0.242 0.250 636.5 147.4 '16 H2O'
3 0.000 0.846 0.250 1723.5 301.9 '30 H2O'
4 0.000 0.758 0.750 636.5 147.5 '16 H2O'
5 0.500 0.654 0.750 1723.5 299.7 '30 H2O'
6 0.500 0.346 0.250 1723.5 301.9 '30 H2O'
7 0.194 0.246 0.109 59.3 7.5 '1 H2O'
8 0.194 0.754 0.609 59.3 7.5 '1 H2O'
9 0.201 0.424 0.776 47.0 7.6 '1 H2O'
10 0.201 0.576 0.276 47.0 7.5 '1 H2O'
11 0.299 0.076 0.224 47.0 7.9 '1 H2O'
12 0.299 0.924 0.724 47.0 8.0 '1 H2O'
13 0.306 0.254 0.891 59.3 7.6 '1 H2O'
14 0.306 0.746 0.391 59.3 7.6 '1 H2O'
15 0.500 0.258 0.750 636.5 147.5 '16 H2O'
16 0.500 0.742 0.250 636.5 147.4 '16 H2O'
17 0.694 0.254 0.609 59.3 7.5 '1 H2O'
18 0.694 0.746 0.109 59.3 7.5 '1 H2O'
19 0.701 0.076 0.276 47.0 7.5 '1 H2O'
20 0.701 0.924 0.776 47.0 7.6 '1 H2O'
21 0.799 0.424 0.724 47.0 8.0 '1 H2O'
22 0.799 0.576 0.224 47.0 7.9 '1 H2O'
23 0.806 0.246 0.391 59.3 7.6 '1 H2O'
24 0.806 0.754 0.891 59.3 7.6 '1 H2O'
